data_1574034
loop_
_publ_author_name
'Lin, Yan-Yan'
'Nan, Zi-Ang'
'Lei, Zhen'
'Wang, Quan-Ming'

_publ_section_title
;
 Efficient synthesis of Au<sub>36</sub>(SR)<sub>24</sub> nanoclusters
 <i>via</i> the cluster-from-cluster approach.
;
_journal_issue 14
_journal_name_full Nanoscale
_journal_page_first 8724
_journal_page_last 8730
_journal_paper_doi 10.1039/d5nr00203f
_journal_volume 17
_journal_year 2025
_chemical_formula_moiety 'C192 H216 Au36 S24'
_chemical_formula_sum 'C192 H216 Au36 S24'
_chemical_formula_weight 10383.87
_space_group_crystal_system monoclinic
_space_group_IT_number 4
_space_group_name_Hall 'P 2yb'
_space_group_name_H-M_alt 'P 1 21 1'
_atom_sites_solution_hydrogens geom
_audit_creation_date 2021-05-14
_audit_creation_method
;
Olex2 1.3
(compiled 2020.11.12 svn.r5f609507 for OlexSys, GUI svn.r6272)
;
_audit_update_record
;
2025-01-15 deposited with the CCDC.	2025-02-28 downloaded from the CCDC.
;
_cell_angle_alpha 90
_cell_angle_beta 90.0540(10)
_cell_angle_gamma 90
_cell_formula_units_Z 2
_cell_length_a 19.4037(3)
_cell_length_b 32.0462(5)
_cell_length_c 19.7066(2)
_cell_measurement_reflns_used 136164
_cell_measurement_temperature 173.00(10)
_cell_measurement_theta_max 69.0830
_cell_measurement_theta_min 4.1770
_cell_volume 12253.9(3)
_computing_molecular_graphics 'Olex2 1.3 (Dolomanov et al., 2009)'
_computing_publication_material 'Olex2 1.3 (Dolomanov et al., 2009)'
_computing_structure_refinement 'SHELXL 2018/3 (Sheldrick, 2015)'
_computing_structure_solution 'SHELXS-97 (Sheldrick, 1990)'
_diffrn_ambient_temperature 173.00(10)
_diffrn_detector_area_resol_mean 5.2137
_diffrn_measured_fraction_theta_full 0.999
_diffrn_measured_fraction_theta_max 0.988
_diffrn_measurement_device_type 'multiwire proportional'
_diffrn_measurement_method 'phi and omega scans'
_diffrn_radiation_monochromator graphite
_diffrn_radiation_type CuK\a
_diffrn_radiation_wavelength 1.54178
_diffrn_reflns_av_R_equivalents 0.0873
_diffrn_reflns_av_unetI/netI 0.0585
_diffrn_reflns_Laue_measured_fraction_full 0.999
_diffrn_reflns_Laue_measured_fraction_max 0.988
_diffrn_reflns_limit_h_max 23
_diffrn_reflns_limit_h_min -23
_diffrn_reflns_limit_k_max 38
_diffrn_reflns_limit_k_min -38
_diffrn_reflns_limit_l_max 23
_diffrn_reflns_limit_l_min -23
_diffrn_reflns_number 169983
_diffrn_reflns_point_group_measured_fraction_full 0.994
_diffrn_reflns_point_group_measured_fraction_max 0.977
_diffrn_reflns_theta_full 67.679
_diffrn_reflns_theta_max 69.676
_diffrn_reflns_theta_min 3.483
_exptl_absorpt_coefficient_mu 41.539
_exptl_absorpt_correction_T_max 1.00000
_exptl_absorpt_correction_T_min 0.00393
_exptl_absorpt_correction_type multi-scan
_exptl_absorpt_process_details
;
CrysAlisPro 1.171.39.7e (Rigaku Oxford Diffraction, 2015)
Empirical absorption correction using spherical harmonics,
 implemented in SCALE3 ABSPACK scaling algorithm.
;
_exptl_crystal_colour black
_exptl_crystal_colour_primary black
_exptl_crystal_density_diffrn 2.814
_exptl_crystal_density_method 'not measured'
_exptl_crystal_description block
_exptl_crystal_F_000 9192
_exptl_crystal_size_max 0.18
_exptl_crystal_size_mid 0.18
_exptl_crystal_size_min 0.03
_refine_diff_density_max 4.979
_refine_diff_density_min -3.037
_refine_diff_density_rms 0.370
_refine_ls_abs_structure_details
;
 Flack x determined using 19416 quotients [(I+)-(I-)]/[(I+)+(I-)]
 (Parsons, Flack and Wagner, Acta Cryst. B69 (2013) 249-259).
;
_refine_ls_abs_structure_Flack 0.364(11)
_refine_ls_extinction_method none
_refine_ls_goodness_of_fit_ref 1.031
_refine_ls_hydrogen_treatment constr
_refine_ls_matrix_type full
_refine_ls_number_parameters 2317
_refine_ls_number_reflns 45154
_refine_ls_number_restraints 1027
_refine_ls_restrained_S_all 1.024
_refine_ls_R_factor_all 0.0561
_refine_ls_R_factor_gt 0.0551
_refine_ls_shift/su_max 0.052
_refine_ls_shift/su_mean 0.001
_refine_ls_structure_factor_coef Fsqd
_refine_ls_weighting_details 'w=1/[\s^2^(Fo^2^)+(0.1133P)^2^+13.4352P] where P=(Fo^2^+2Fc^2^)/3'
_refine_ls_weighting_scheme calc
_refine_ls_wR_factor_gt 0.1429
_refine_ls_wR_factor_ref 0.1439
_reflns_Friedel_coverage 0.941
_reflns_Friedel_fraction_full 0.989
_reflns_Friedel_fraction_max 0.966
_reflns_number_gt 44044
_reflns_number_total 45154
_reflns_threshold_expression 'I > 2\s(I)'
_cod_data_source_file d5nr00203f2.cif
_cod_data_source_block 9
_cod_depositor_comments 'Adding full bibliography for 1574029--1574035.cif.'
_cod_database_code 1574034
_shelx_shelxl_version_number 2018/3
_shelx_space_group_comment
;
The symmetry employed for this shelxl refinement is uniquely defined
by the following loop, which should always be used as a source of
symmetry information in preference to the above space-group names.
They are only intended as comments.
;
_olex2_refinement_description
;
1. Uiso/Uaniso restraints and constraints
S6 \\sim C61 \\sim C62 \\sim C63 \\sim C64 \\sim C65 \\sim C66 \\sim C67 \\sim
C68: within 2A with sigma of 0.001 and sigma for terminal atoms of 0.002 within
2A
S16 \\sim C161 \\sim C162 \\sim C163 \\sim C164 \\sim C165 \\sim C166 \\sim
C167 \\sim C168: within 2A with sigma of 0.001 and sigma for terminal atoms of
0.002 within 2A
S12 \\sim C121 \\sim C122 \\sim C123 \\sim C124 \\sim C125 \\sim C126 \\sim
C127 \\sim C128: within 2A with sigma of 0.001 and sigma for terminal atoms of
0.002 within 2A
S14 \\sim C141 \\sim C142 \\sim C143 \\sim C144 \\sim C145 \\sim C146 \\sim
C147 \\sim C148: within 2A with sigma of 0.001 and sigma for terminal atoms of
0.002 within 2A
S22 \\sim C221 \\sim C222 \\sim C223 \\sim C224 \\sim C225 \\sim C226 \\sim
C227 \\sim C228: within 2A with sigma of 0.001 and sigma for terminal atoms of
0.002 within 2A
S4 \\sim C41 \\sim C42 \\sim C43 \\sim C44 \\sim C45 \\sim C46 \\sim C47 \\sim
C48: within 2A with sigma of 0.001 and sigma for terminal atoms of 0.002 within
2A
S7 \\sim C71 \\sim C72 \\sim C73 \\sim C74 \\sim C75 \\sim C76 \\sim C77 \\sim
C78: within 2A with sigma of 0.001 and sigma for terminal atoms of 0.002 within
2A
S8 \\sim C81 \\sim C82 \\sim C83 \\sim C84 \\sim C85 \\sim C86 \\sim C87 \\sim
C88: within 2A with sigma of 0.001 and sigma for terminal atoms of 0.002 within
2A
S10 \\sim C101 \\sim C102 \\sim C103 \\sim C104 \\sim C105 \\sim C106 \\sim
C107 \\sim C108: within 2A with sigma of 0.001 and sigma for terminal atoms of
0.002 within 2A
S15 \\sim C151 \\sim C152 \\sim C153 \\sim C154 \\sim C155 \\sim C156 \\sim
C157 \\sim C158: within 2A with sigma of 0.001 and sigma for terminal atoms of
0.002 within 2A
S24 \\sim C241 \\sim C242 \\sim C243 \\sim C244 \\sim C245 \\sim C246 \\sim
C247 \\sim C248: within 2A with sigma of 0.001 and sigma for terminal atoms of
0.002 within 2A
S2 \\sim C21 \\sim C22 \\sim C23 \\sim C24 \\sim C25 \\sim C26 \\sim C27 \\sim
C28: within 2A with sigma of 0.001 and sigma for terminal atoms of 0.002 within
2A
S23 \\sim C231 \\sim C232 \\sim C233 \\sim C234 \\sim C235 \\sim C236 \\sim
C237 \\sim C238: within 2A with sigma of 0.001 and sigma for terminal atoms of
0.002 within 2A
S3 \\sim C31 \\sim C32 \\sim C33 \\sim C34 \\sim C35 \\sim C36 \\sim C37 \\sim
C38: within 2A with sigma of 0.001 and sigma for terminal atoms of 0.002 within
2A
S19 \\sim C191 \\sim C192 \\sim C193 \\sim C194 \\sim C195 \\sim C196 \\sim
C197 \\sim C198: within 2A with sigma of 0.001 and sigma for terminal atoms of
0.002 within 2A
C217 \\sim C213 \\sim C214 \\sim C215 \\sim C218 \\sim C216 \\sim C211 \\sim
C212 \\sim S21: within 2A with sigma of 0.001 and sigma for terminal atoms of
0.002 within 2A
C134 \\sim C135 \\sim C137 \\sim C133 \\sim C138 \\sim C132 \\sim C131 \\sim
C136 \\sim S13: within 2A with sigma of 0.001 and sigma for terminal atoms of
0.002 within 2A
C184 \\sim C188 \\sim C183 \\sim C182 \\sim C185 \\sim C186 \\sim C181 \\sim
C187 \\sim S18: within 2A with sigma of 0.001 and sigma for terminal atoms of
0.002 within 2A
C95 \\sim C98 \\sim C94 \\sim C93 \\sim C97 \\sim C92 \\sim C91 \\sim C96 \\sim
S9: within 2A with sigma of 0.001 and sigma for terminal atoms of 0.002 within
2A
2.a Aromatic/amide H refined with riding coordinates:
 C12(H12), C14(H14), C16(H16), C22(H22), C24(H24), C26(H26), C32(H32),
 C34(H34), C36(H36), C42(H42), C44(H44), C46(H46), C52(H52), C54(H54), C56(H56),
  C62(H62), C64(H64), C66(H66), C72(H72), C74(H74), C76(H76), C82(H82),
 C84(H84), C86(H86), C92(H92), C94(H94), C96(H96), C102(H102), C104(H104),
 C106(H106), C112(H112), C114(H114), C116(H116), C122(H122), C124(H124),
 C126(H126), C132(H132), C134(H134), C136(H136), C142(H142), C144(H144),
 C146(H146), C152(H152), C154(H154), C156(H156), C162(H162), C164(H164),
 C166(H166), C172(H172), C174(H174), C176(H176), C182(H182), C184(H184),
 C186(H186), C192(H192), C194(H194), C196(H196), C202(H202), C204(H204),
 C206(H206), C212(H212), C214(H214), C216(H216), C222(H222), C224(H224),
 C226(H226), C232(H232), C234(H234), C236(H236), C242(H242), C244(H244),
 C246(H246)
2.b Idealised Me refined as rotating group:
 C17(H17A,H17B,H17C), C18(H18A,H18B,H18C), C27(H27A,H27B,H27C), C28(H28A,H28B,
 H28C), C37(H37A,H37B,H37C), C38(H38A,H38B,H38C), C47(H47A,H47B,H47C), C48(H48A,
 H48B,H48C), C57(H57A,H57B,H57C), C58(H58A,H58B,H58C), C67(H67A,H67B,H67C),
 C68(H68A,H68B,H68C), C77(H77A,H77B,H77C), C78(H78A,H78B,H78C), C87(H87A,H87B,
 H87C), C88(H88A,H88B,H88C), C97(H97A,H97B,H97C), C98(H98A,H98B,H98C),
 C107(H10A,H10B,H10C), C108(H10D,H10E,H10F), C117(H11A,H11B,H11C), C118(H11D,
 H11E,H11F), C127(H12A,H12B,H12C), C128(H12D,H12E,H12F), C137(H13A,H13B,H13C),
 C138(H13D,H13E,H13F), C147(H14A,H14B,H14C), C148(H14D,H14E,H14F), C157(H15A,
 H15B,H15C), C158(H15D,H15E,H15F), C167(H16A,H16B,H16C), C168(H16D,H16E,H16F),
 C177(H17D,H17E,H17F), C178(H17G,H17H,H17I), C187(H18D,H18E,H18F), C188(H18G,
 H18H,H18I), C197(H19A,H19B,H19C), C198(H19D,H19E,H19F), C207(H20A,H20B,H20C),
 C208(H20D,H20E,H20F), C217(H21A,H21B,H21C), C218(H21D,H21E,H21F), C227(H22A,
 H22B,H22C), C228(H22D,H22E,H22F), C237(H23A,H23B,H23C), C238(H23D,H23E,H23F),
 C247(H24A,H24B,H24C), C248(H24D,H24E,H24F)
;
_smtbx_masks_void_probe_radius 1.2
_smtbx_masks_void_truncation_radius 1.2
_olex2_submission_special_instructions 'No special instructions were received'

loop_
_space_group_symop_operation_xyz
'x, y, z'
'-x, y+1/2, -z'

loop_
_atom_site_label
_atom_site_type_symbol
_atom_site_fract_x
_atom_site_fract_y
_atom_site_fract_z
_atom_site_U_iso_or_equiv
_atom_site_adp_type
_atom_site_occupancy
_atom_site_site_symmetry_order
_atom_site_calc_flag
_atom_site_refinement_flags_posn
_atom_site_refinement_flags_adp
_atom_site_refinement_flags_occupancy
_atom_site_disorder_assembly
_atom_site_disorder_group
Au1 Au -0.30667(5) -0.31276(3) -0.72572(5) 0.0282(2) Uani 1 1 d . . . . .
Au2 Au -0.20693(5) -0.40242(3) -0.77550(5) 0.0298(2) Uani 1 1 d . . . . .
Au3 Au -0.80093(5) -0.36256(3) -0.62949(5) 0.0268(2) Uani 1 1 d . . . . .
Au4 Au -0.86882(5) -0.46385(3) -0.66965(5) 0.0292(2) Uani 1 1 d . . . . .
Au5 Au -0.58829(6) -0.41248(4) -1.04619(5) 0.0360(2) Uani 1 1 d . . . . .
Au6 Au -0.55445(6) -0.51938(4) -0.99721(5) 0.0359(2) Uani 1 1 d . . . . .
Au7 Au -0.45281(6) -0.49534(3) -0.40263(5) 0.0334(2) Uani 1 1 d . . . . .
Au8 Au -0.45501(5) -0.57992(3) -0.51775(5) 0.0292(2) Uani 1 1 d . . . . .
Au9 Au -0.67745(5) -0.33144(3) -0.81625(4) 0.02350(19) Uani 1 1 d . . . . .
Au10 Au -0.62170(5) -0.35962(3) -0.67604(4) 0.01974(17) Uani 1 1 d . . . . .
Au11 Au -0.60402(5) -0.36797(3) -0.52646(4) 0.02331(19) Uani 1 1 d . . . . .
Au12 Au -0.50563(5) -0.30923(3) -0.83875(4) 0.0260(2) Uani 1 1 d . . . . .
Au13 Au -0.48320(5) -0.34517(3) -0.70184(4) 0.02036(18) Uani 1 1 d . . . . .
Au14 Au -0.42683(5) -0.35380(3) -0.55529(4) 0.02439(19) Uani 1 1 d . . . . .
Au15 Au -0.58576(5) -0.37630(3) -0.90663(4) 0.02301(19) Uani 1 1 d . . . . .
Au16 Au -0.70724(5) -0.42401(3) -0.75053(4) 0.02210(18) Uani 1 1 d . . . . .
Au17 Au -0.67519(5) -0.44253(3) -0.62035(4) 0.02285(19) Uani 1 1 d . . . . .
Au18 Au -0.48861(5) -0.42853(3) -0.50648(4) 0.02321(19) Uani 1 1 d . . . . .
Au19 Au -0.55656(4) -0.40150(3) -0.77933(4) 0.01864(17) Uani 1 1 d . . . . .
Au20 Au -0.52410(5) -0.41796(3) -0.64016(4) 0.01871(17) Uani 1 1 d . . . . .
Au21 Au -0.40835(5) -0.39648(3) -0.80816(4) 0.02265(19) Uani 1 1 d . . . . .
Au22 Au -0.36639(5) -0.40974(3) -0.67949(4) 0.0256(2) Uani 1 1 d . . . . .
Au23 Au -0.62906(5) -0.45378(3) -0.86520(4) 0.02266(18) Uani 1 1 d . . . . .
Au24 Au -0.73691(5) -0.50149(3) -0.70155(4) 0.02192(18) Uani 1 1 d . . . . .
Au25 Au -0.56032(5) -0.49067(3) -0.56890(4) 0.02357(19) Uani 1 1 d . . . . .
Au26 Au -0.60178(4) -0.48220(3) -0.72182(4) 0.01860(17) Uani 1 1 d . . . . .
Au27 Au -0.49619(5) -0.44286(3) -0.89725(4) 0.02426(19) Uani 1 1 d . . . . .
Au28 Au -0.45841(4) -0.46851(3) -0.74923(4) 0.01847(17) Uani 1 1 d . . . . .
Au29 Au -0.42836(5) -0.47717(3) -0.60358(4) 0.02396(19) Uani 1 1 d . . . . .
Au30 Au -0.32301(5) -0.46260(3) -0.77922(4) 0.02134(18) Uani 1 1 d . . . . .
Au31 Au -0.68555(5) -0.54685(3) -0.81852(4) 0.02484(19) Uani 1 1 d . . . . .
Au32 Au -0.65332(5) -0.56583(3) -0.63979(4) 0.02507(19) Uani 1 1 d . . . . .
Au33 Au -0.53483(5) -0.52547(3) -0.82305(4) 0.02138(18) Uani 1 1 d . . . . .
Au34 Au -0.50478(5) -0.54080(3) -0.68797(4) 0.02078(18) Uani 1 1 d . . . . .
Au35 Au -0.38001(5) -0.51849(3) -0.87935(4) 0.02299(18) Uani 1 1 d . . . . .
Au36 Au -0.35278(5) -0.54310(3) -0.71266(4) 0.02326(19) Uani 1 1 d . . . . .
S1 S -0.4073(3) -0.28683(18) -0.6827(3) 0.0263(11) Uani 1 1 d . . . . .
S2 S -0.1974(3) -0.3319(2) -0.7561(3) 0.0359(11) Uani 1 1 d . U . . .
S3 S -0.2027(3) -0.4726(2) -0.8017(3) 0.0324(11) Uani 1 1 d . U . . .
S4 S -0.7172(3) -0.31460(18) -0.6531(3) 0.0288(10) Uani 1 1 d . U . . .
S5 S -0.8964(3) -0.4030(2) -0.6147(3) 0.0320(12) Uani 1 1 d . . . . .
S6 S -0.8509(3) -0.5287(2) -0.7165(3) 0.0348(11) Uani 1 1 d . U . . .
S7 S -0.5928(4) -0.3431(2) -1.0145(3) 0.0380(12) Uani 1 1 d . U . . .
S8 S -0.5844(4) -0.4787(3) -1.0886(3) 0.0468(14) Uani 1 1 d . U . . .
S9 S -0.5248(3) -0.5703(2) -0.9199(3) 0.0343(11) Uani 1 1 d . U . . .
S10 S -0.4704(4) -0.4250(2) -0.3871(3) 0.0368(12) Uani 1 1 d . U . . .
S11 S -0.4288(4) -0.5654(2) -0.4061(3) 0.0376(14) Uani 1 1 d . . . . .
S12 S -0.4933(3) -0.60267(18) -0.6218(3) 0.0293(10) Uani 1 1 d . U . . .
S13 S -0.6032(4) -0.27657(19) -0.7991(3) 0.0335(11) Uani 1 1 d . U . . .
S14 S -0.5235(3) -0.31467(19) -0.5336(3) 0.0302(10) Uani 1 1 d . U . . .
S15 S -0.7586(3) -0.3824(2) -0.8357(3) 0.0294(10) Uani 1 1 d . U . . .
S16 S -0.7018(3) -0.40848(18) -0.5167(3) 0.0272(10) Uani 1 1 d . U . . .
S17 S -0.7044(3) -0.50471(19) -0.9118(3) 0.0280(11) Uani 1 1 d . . . . .
S18 S -0.6522(3) -0.53315(19) -0.5359(3) 0.0280(10) Uani 1 1 d . U . . .
S19 S -0.6663(3) -0.6008(2) -0.7409(3) 0.0336(11) Uani 1 1 d . U . . .
S20 S -0.3270(3) -0.39131(18) -0.5703(3) 0.0262(11) Uani 1 1 d . . . . .
S21 S -0.3361(3) -0.52426(18) -0.6007(3) 0.0259(10) Uani 1 1 d . U . . .
S22 S -0.3971(3) -0.3318(2) -0.8661(3) 0.0325(11) Uani 1 1 d . U . . .
S23 S -0.3883(3) -0.45912(18) -0.9451(2) 0.0252(10) Uani 1 1 d . U . . .
S24 S -0.3690(3) -0.57798(19) -0.8145(3) 0.0314(11) Uani 1 1 d . U . . .
C11 C -0.4319(14) -0.2415(8) -0.7320(13) 0.033(5) Uani 1 1 d . . . . .
C12 C -0.3934(13) -0.2277(8) -0.7858(14) 0.034(6) Uani 1 1 d . . . . .
H12 H -0.353676 -0.241915 -0.798391 0.041 Uiso 1 1 calc R U . . .
C13 C -0.4137(14) -0.1926(10) -0.8212(16) 0.042(6) Uani 1 1 d . . . . .
C14 C -0.4748(16) -0.1715(9) -0.8031(14) 0.041(6) Uani 1 1 d . . . . .
H14 H -0.490334 -0.149138 -0.828956 0.049 Uiso 1 1 calc R U . . .
C15 C -0.5105(15) -0.1840(8) -0.7482(15) 0.040(6) Uani 1 1 d . . . . .
C16 C -0.4907(12) -0.2216(7) -0.7133(14) 0.030(5) Uani 1 1 d . . . . .
H16 H -0.517750 -0.232077 -0.678306 0.036 Uiso 1 1 calc R U . . .
C17 C -0.3728(18) -0.1756(10) -0.8829(18) 0.054(8) Uani 1 1 d . . . . .
H17A H -0.326604 -0.186401 -0.881659 0.081 Uiso 1 1 calc R U . . .
H17B H -0.371453 -0.145713 -0.881009 0.081 Uiso 1 1 calc R U . . .
H17C H -0.394852 -0.184300 -0.924160 0.081 Uiso 1 1 calc R U . . .
C18 C -0.5777(14) -0.1631(9) -0.7260(16) 0.042(6) Uani 1 1 d . . . . .
H18A H -0.596363 -0.147287 -0.763158 0.063 Uiso 1 1 calc R U . . .
H18B H -0.568764 -0.144742 -0.688482 0.063 Uiso 1 1 calc R U . . .
H18C H -0.610233 -0.184051 -0.712498 0.063 Uiso 1 1 calc R U . . .
C21 C -0.1806(14) -0.3157(9) -0.8416(14) 0.0372(13) Uani 1 1 d . U . . .
C22 C -0.1124(14) -0.3230(9) -0.8636(14) 0.0381(14) Uani 1 1 d . U . . .
H22 H -0.080744 -0.336635 -0.835954 0.046 Uiso 1 1 calc R U . . .
C23 C -0.0936(14) -0.3087(9) -0.9290(14) 0.0387(15) Uani 1 1 d . U . . .
C24 C -0.1439(14) -0.2863(9) -0.9682(14) 0.0385(15) Uani 1 1 d . U . . .
H24 H -0.132887 -0.277998 -1.012147 0.046 Uiso 1 1 calc R U . . .
C25 C -0.2067(14) -0.2769(9) -0.9431(14) 0.0383(15) Uani 1 1 d . U . . .
C26 C -0.2268(15) -0.2923(9) -0.8778(14) 0.0378(14) Uani 1 1 d . U . . .
H26 H -0.270287 -0.286507 -0.860366 0.045 Uiso 1 1 calc R U . . .
C27 C -0.0217(14) -0.3172(9) -0.9528(15) 0.040(2) Uani 1 1 d . U . . .
H27A H 0.010601 -0.305576 -0.921099 0.061 Uiso 1 1 calc R U . . .
H27B H -0.014928 -0.304771 -0.996587 0.061 Uiso 1 1 calc R U . . .
H27C H -0.014636 -0.346822 -0.955940 0.061 Uiso 1 1 calc R U . . .
C28 C -0.2578(14) -0.2515(9) -0.9817(14) 0.039(2) Uani 1 1 d . U . . .
H28A H -0.249036 -0.222404 -0.974140 0.059 Uiso 1 1 calc R U . . .
H28B H -0.303468 -0.258257 -0.966654 0.059 Uiso 1 1 calc R U . . .
H28C H -0.253695 -0.257567 -1.029260 0.059 Uiso 1 1 calc R U . . .
C31 C -0.1893(13) -0.4754(8) -0.8923(13) 0.0341(12) Uani 1 1 d . U . . .
C32 C -0.1538(13) -0.4438(9) -0.9267(13) 0.0350(13) Uani 1 1 d . U . . .
H32 H -0.140851 -0.419477 -0.904414 0.042 Uiso 1 1 calc R U . . .
C33 C -0.1384(14) -0.4495(9) -0.9935(13) 0.0357(14) Uani 1 1 d . U . . .
C34 C -0.1575(13) -0.4855(9) -1.0276(13) 0.0358(14) Uani 1 1 d . U . . .
H34 H -0.146468 -0.488797 -1.073148 0.043 Uiso 1 1 calc R U . . .
C35 C -0.1934(13) -0.5168(9) -0.9932(13) 0.0357(14) Uani 1 1 d . U . . .
C36 C -0.2090(13) -0.5097(9) -0.9267(13) 0.0349(13) Uani 1 1 d . U . . .
H36 H -0.234628 -0.529780 -0.903837 0.042 Uiso 1 1 calc R U . . .
C37 C -0.0953(14) -0.4165(9) -1.0310(13) 0.038(2) Uani 1 1 d . U . . .
H37A H -0.097879 -0.390491 -1.007107 0.056 Uiso 1 1 calc R U . . .
H37B H -0.113006 -0.413000 -1.076162 0.056 Uiso 1 1 calc R U . . .
H37C H -0.048201 -0.425559 -1.033210 0.056 Uiso 1 1 calc R U . . .
C38 C -0.2133(14) -0.5570(9) -1.0290(13) 0.037(2) Uani 1 1 d . U . . .
H38A H -0.248231 -0.551223 -1.062228 0.056 Uiso 1 1 calc R U . . .
H38B H -0.230740 -0.576538 -0.996355 0.056 Uiso 1 1 calc R U . . .
H38C H -0.173531 -0.568537 -1.050946 0.056 Uiso 1 1 calc R U . . .
C41 C -0.6983(13) -0.2850(8) -0.5774(12) 0.0301(12) Uani 1 1 d . U . . .
C42 C -0.6547(13) -0.2507(8) -0.5850(12) 0.0308(13) Uani 1 1 d . U . . .
H42 H -0.636673 -0.243537 -0.627064 0.037 Uiso 1 1 calc R U . . .
C43 C -0.6395(14) -0.2280(8) -0.5278(12) 0.0314(14) Uani 1 1 d . U . . .
C44 C -0.6640(13) -0.2389(8) -0.4655(12) 0.0315(14) Uani 1 1 d . U . . .
H44 H -0.652301 -0.223021 -0.427688 0.038 Uiso 1 1 calc R U . . .
C45 C -0.7051(13) -0.2727(8) -0.4581(12) 0.0314(14) Uani 1 1 d . U . . .
C46 C -0.7231(13) -0.2959(8) -0.5158(12) 0.0307(13) Uani 1 1 d . U . . .
H46 H -0.752272 -0.318757 -0.511715 0.037 Uiso 1 1 calc R U . . .
C47 C -0.5902(14) -0.1892(8) -0.5347(12) 0.033(2) Uani 1 1 d . U . . .
H47A H -0.561360 -0.192647 -0.573844 0.049 Uiso 1 1 calc R U . . .
H47B H -0.561883 -0.187101 -0.494809 0.049 Uiso 1 1 calc R U . . .
H47C H -0.617164 -0.164301 -0.539479 0.049 Uiso 1 1 calc R U . . .
C48 C -0.7315(14) -0.2858(8) -0.3864(12) 0.033(2) Uani 1 1 d . U . . .
H48A H -0.692903 -0.292200 -0.357751 0.049 Uiso 1 1 calc R U . . .
H48B H -0.760490 -0.309940 -0.390486 0.049 Uiso 1 1 calc R U . . .
H48C H -0.757387 -0.263261 -0.366884 0.049 Uiso 1 1 calc R U . . .
C51 C -0.9004(12) -0.4208(9) -0.5291(12) 0.035(6) Uani 1 1 d . . . . .
C52 C -0.8787(12) -0.3966(8) -0.4757(13) 0.032(5) Uani 1 1 d . . . . .
H52 H -0.857842 -0.370949 -0.483727 0.039 Uiso 1 1 calc R U . . .
C53 C -0.8880(14) -0.4106(11) -0.4093(14) 0.045(7) Uani 1 1 d . . . . .
C54 C -0.9219(17) -0.4451(11) -0.3932(16) 0.051(8) Uani 1 1 d . . . . .
H54 H -0.930853 -0.451989 -0.348250 0.061 Uiso 1 1 calc R U . . .
C55 C -0.9452(14) -0.4726(10) -0.4501(18) 0.049(8) Uani 1 1 d . . . . .
C56 C -0.9333(13) -0.4593(10) -0.5143(15) 0.041(6) Uani 1 1 d . . . . .
H56 H -0.947313 -0.476150 -0.550234 0.050 Uiso 1 1 calc R U . . .
C57 C -0.8580(19) -0.3867(14) -0.3513(18) 0.065(10) Uani 1 1 d . . . . .
H57A H -0.809395 -0.383205 -0.358289 0.097 Uiso 1 1 calc R U . . .
H57B H -0.865627 -0.401798 -0.309879 0.097 Uiso 1 1 calc R U . . .
H57C H -0.879693 -0.359873 -0.348471 0.097 Uiso 1 1 calc R U . . .
C58 C -0.9811(18) -0.5135(12) -0.4367(18) 0.057(9) Uani 1 1 d . . . . .
H58A H -0.963115 -0.525723 -0.395886 0.086 Uiso 1 1 calc R U . . .
H58B H -0.973472 -0.532116 -0.474102 0.086 Uiso 1 1 calc R U . . .
H58C H -1.029676 -0.508700 -0.431541 0.086 Uiso 1 1 calc R U . . .
C61 C -0.8760(13) -0.5628(9) -0.6490(14) 0.0363(12) Uani 1 1 d . U . . .
C62 C -0.9431(13) -0.5814(9) -0.6576(14) 0.0371(14) Uani 1 1 d . U . . .
H62 H -0.971025 -0.575564 -0.694817 0.044 Uiso 1 1 calc R U . . .
C63 C -0.9631(14) -0.6088(9) -0.6066(14) 0.0377(14) Uani 1 1 d . U . . .
C64 C -0.9230(14) -0.6151(9) -0.5508(14) 0.0377(15) Uani 1 1 d . U . . .
H64 H -0.940677 -0.632118 -0.516681 0.045 Uiso 1 1 calc R U . . .
C65 C -0.8573(14) -0.5981(9) -0.5406(14) 0.0376(14) Uani 1 1 d . U . . .
C66 C -0.8393(14) -0.5700(9) -0.5916(14) 0.0370(14) Uani 1 1 d . U . . .
H66 H -0.798661 -0.555043 -0.585756 0.044 Uiso 1 1 calc R U . . .
C67 C -1.0382(14) -0.6284(9) -0.6141(14) 0.040(2) Uani 1 1 d . U . . .
H67A H -1.069697 -0.607249 -0.629184 0.059 Uiso 1 1 calc R U . . .
H67B H -1.053015 -0.639007 -0.570933 0.059 Uiso 1 1 calc R U . . .
H67C H -1.037009 -0.650689 -0.646543 0.059 Uiso 1 1 calc R U . . .
C68 C -0.8130(14) -0.6093(9) -0.4821(14) 0.039(2) Uani 1 1 d . U . . .
H68A H -0.827226 -0.635745 -0.464158 0.058 Uiso 1 1 calc R U . . .
H68B H -0.817106 -0.588294 -0.447575 0.058 Uiso 1 1 calc R U . . .
H68C H -0.765851 -0.611027 -0.496668 0.058 Uiso 1 1 calc R U . . .
C71 C -0.6791(15) -0.3299(9) -1.0384(13) 0.0392(13) Uani 1 1 d . U . . .
C72 C -0.6961(16) -0.3360(9) -1.1060(13) 0.0398(15) Uani 1 1 d . U . . .
H72 H -0.664938 -0.347676 -1.136342 0.048 Uiso 1 1 calc R U . . .
C73 C -0.7617(16) -0.3239(9) -1.1264(13) 0.0403(15) Uani 1 1 d . U . . .
C74 C -0.8054(16) -0.3062(9) -1.0833(13) 0.0403(15) Uani 1 1 d . U . . .
H74 H -0.849305 -0.299374 -1.098577 0.048 Uiso 1 1 calc R U . . .
C75 C -0.7877(15) -0.2972(9) -1.0146(13) 0.0401(15) Uani 1 1 d . U . . .
C76 C -0.7213(15) -0.3097(9) -0.9942(13) 0.0396(15) Uani 1 1 d . U . . .
H76 H -0.706211 -0.304009 -0.950353 0.048 Uiso 1 1 calc R U . . .
C77 C -0.8325(15) -0.2763(9) -0.9642(13) 0.041(2) Uani 1 1 d . U . . .
H77A H -0.871314 -0.264044 -0.986887 0.062 Uiso 1 1 calc R U . . .
H77B H -0.806797 -0.254886 -0.941318 0.062 Uiso 1 1 calc R U . . .
H77C H -0.848398 -0.296392 -0.931621 0.062 Uiso 1 1 calc R U . . .
C78 C -0.7852(16) -0.3310(10) -1.2012(13) 0.042(2) Uani 1 1 d . U . . .
H78A H -0.749066 -0.322640 -1.231458 0.063 Uiso 1 1 calc R U . . .
H78B H -0.825760 -0.314686 -1.210118 0.063 Uiso 1 1 calc R U . . .
H78C H -0.795411 -0.360003 -1.207958 0.063 Uiso 1 1 calc R U . . .
C81 C -0.6686(17) -0.4960(11) -1.1124(14) 0.0480(15) Uani 1 1 d . U . . .
C82 C -0.7241(17) -0.4684(11) -1.1133(14) 0.0485(16) Uani 1 1 d . U . . .
H82 H -0.718498 -0.441242 -1.097438 0.058 Uiso 1 1 calc R U . . .
C83 C -0.7884(17) -0.4815(11) -1.1381(15) 0.0491(17) Uani 1 1 d . U . . .
C84 C -0.7935(18) -0.5237(11) -1.1618(14) 0.0491(17) Uani 1 1 d . U . . .
H84 H -0.835411 -0.532672 -1.179461 0.059 Uiso 1 1 calc R U . . .
C85 C -0.7451(17) -0.5486(11) -1.1601(14) 0.0491(17) Uani 1 1 d . U . . .
C86 C -0.6773(17) -0.5349(11) -1.1347(14) 0.0486(16) Uani 1 1 d . U . . .
H86 H -0.640469 -0.553414 -1.134283 0.058 Uiso 1 1 calc R U . . .
C87 C -0.7437(18) -0.5911(11) -1.1892(15) 0.050(2) Uani 1 1 d . U . . .
H87A H -0.781263 -0.607115 -1.171100 0.076 Uiso 1 1 calc R U . . .
H87B H -0.700891 -0.604411 -1.177829 0.076 Uiso 1 1 calc R U . . .
H87C H -0.748092 -0.589463 -1.237683 0.076 Uiso 1 1 calc R U . . .
C88 C -0.8463(17) -0.4470(11) -1.1449(15) 0.050(2) Uani 1 1 d . U . . .
H88A H -0.828719 -0.420700 -1.129138 0.075 Uiso 1 1 calc R U . . .
H88B H -0.885515 -0.454805 -1.118012 0.075 Uiso 1 1 calc R U . . .
H88C H -0.859894 -0.444481 -1.191541 0.075 Uiso 1 1 calc R U . . .
C91 C -0.5955(14) -0.6075(9) -0.9224(13) 0.0354(12) Uani 1 1 d . U . . .
C92 C -0.6518(14) -0.5994(9) -0.9634(13) 0.0359(14) Uani 1 1 d . U . . .
H92 H -0.654675 -0.576087 -0.991438 0.043 Uiso 1 1 calc R U . . .
C93 C -0.7045(14) -0.6297(9) -0.9590(13) 0.0364(14) Uani 1 1 d . U . . .
C94 C -0.7009(14) -0.6632(9) -0.9149(13) 0.0366(15) Uani 1 1 d . U . . .
H94 H -0.737610 -0.681820 -0.912452 0.044 Uiso 1 1 calc R U . . .
C95 C -0.6447(14) -0.6695(9) -0.8751(13) 0.0368(14) Uani 1 1 d . U . . .
C96 C -0.5884(14) -0.6395(9) -0.8797(13) 0.0362(14) Uani 1 1 d . U . . .
H96 H -0.548666 -0.642637 -0.853695 0.043 Uiso 1 1 calc R U . . .
C97 C -0.7700(14) -0.6218(9) -1.0055(13) 0.038(2) Uani 1 1 d . U . . .
H97A H -0.776320 -0.592358 -1.011907 0.057 Uiso 1 1 calc R U . . .
H97B H -0.810140 -0.633336 -0.984028 0.057 Uiso 1 1 calc R U . . .
H97C H -0.763302 -0.634989 -1.048747 0.057 Uiso 1 1 calc R U . . .
C98 C -0.6436(15) -0.7030(9) -0.8255(13) 0.039(2) Uani 1 1 d . U . . .
H98A H -0.652311 -0.691746 -0.781132 0.058 Uiso 1 1 calc R U . . .
H98B H -0.599219 -0.716229 -0.825922 0.058 Uiso 1 1 calc R U . . .
H98C H -0.678495 -0.723092 -0.836522 0.058 Uiso 1 1 calc R U . . .
C101 C -0.3904(15) -0.4047(9) -0.3632(12) 0.0381(13) Uani 1 1 d . U . . .
C102 C -0.3700(15) -0.3655(9) -0.3789(12) 0.0387(14) Uani 1 1 d . U . . .
H102 H -0.397818 -0.349103 -0.406661 0.046 Uiso 1 1 calc R U . . .
C103 C -0.3062(15) -0.3485(9) -0.3538(12) 0.0395(15) Uani 1 1 d . U . . .
C104 C -0.2673(15) -0.3722(9) -0.3130(12) 0.0394(15) Uani 1 1 d . U . . .
H104 H -0.227836 -0.360632 -0.293829 0.047 Uiso 1 1 calc R U . . .
C105 C -0.2832(15) -0.4123(9) -0.2988(12) 0.0393(15) Uani 1 1 d . U . . .
C106 C -0.3442(15) -0.4296(10) -0.3275(12) 0.0387(14) Uani 1 1 d . U . . .
H106 H -0.353289 -0.457960 -0.322382 0.046 Uiso 1 1 calc R U . . .
C107 C -0.2375(15) -0.4405(9) -0.2540(13) 0.041(2) Uani 1 1 d . U . . .
H10A H -0.224547 -0.464971 -0.279163 0.061 Uiso 1 1 calc R U . . .
H10B H -0.262666 -0.448696 -0.214243 0.061 Uiso 1 1 calc R U . . .
H10C H -0.196798 -0.425555 -0.240752 0.061 Uiso 1 1 calc R U . . .
C108 C -0.2862(16) -0.3039(9) -0.3709(13) 0.041(2) Uani 1 1 d . U . . .
H10D H -0.325169 -0.289607 -0.389807 0.062 Uiso 1 1 calc R U . . .
H10E H -0.249261 -0.304126 -0.403325 0.062 Uiso 1 1 calc R U . . .
H10F H -0.271353 -0.289866 -0.330425 0.062 Uiso 1 1 calc R U . . .
C111 C -0.3370(14) -0.5669(9) -0.3910(13) 0.037(6) Uani 1 1 d . . . . .
C112 C -0.316(2) -0.5604(12) -0.3243(17) 0.064(10) Uani 1 1 d . . . . .
H112 H -0.348211 -0.556423 -0.290436 0.076 Uiso 1 1 calc R U . . .
C113 C -0.247(2) -0.5599(12) -0.3079(17) 0.062(10) Uani 1 1 d . . . . .
C114 C -0.1975(17) -0.5661(13) -0.357(2) 0.069(12) Uani 1 1 d . . . . .
H114 H -0.150923 -0.565065 -0.345775 0.082 Uiso 1 1 calc R U . . .
C115 C -0.2180(14) -0.5742(11) -0.4247(18) 0.050(8) Uani 1 1 d . . . . .
C116 C -0.2913(13) -0.5736(7) -0.4427(14) 0.033(6) Uani 1 1 d . . . . .
H116 H -0.305980 -0.577610 -0.487182 0.040 Uiso 1 1 calc R U . . .
C117 C -0.1670(16) -0.5822(11) -0.4817(17) 0.049(7) Uani 1 1 d . . . . .
H11A H -0.125652 -0.566578 -0.473655 0.074 Uiso 1 1 calc R U . . .
H11B H -0.187016 -0.573739 -0.524130 0.074 Uiso 1 1 calc R U . . .
H11C H -0.156260 -0.611449 -0.483471 0.074 Uiso 1 1 calc R U . . .
C118 C -0.221(2) -0.551(2) -0.239(2) 0.099(19) Uani 1 1 d . . . . .
H11D H -0.258981 -0.545249 -0.209383 0.148 Uiso 1 1 calc R U . . .
H11E H -0.190502 -0.527561 -0.240217 0.148 Uiso 1 1 calc R U . . .
H11F H -0.196289 -0.575076 -0.222177 0.148 Uiso 1 1 calc R U . . .
C121 C -0.4260(13) -0.6347(8) -0.6597(12) 0.0306(11) Uani 1 1 d . U . . .
C122 C -0.3579(13) -0.6335(8) -0.6332(12) 0.0312(13) Uani 1 1 d . U . . .
H122 H -0.347216 -0.616968 -0.595888 0.037 Uiso 1 1 calc R U . . .
C123 C -0.3089(13) -0.6571(8) -0.6639(12) 0.0318(14) Uani 1 1 d . U . . .
C124 C -0.3276(14) -0.6808(8) -0.7225(13) 0.0321(14) Uani 1 1 d . U . . .
H124 H -0.293752 -0.696504 -0.743973 0.038 Uiso 1 1 calc R U . . .
C125 C -0.3947(13) -0.6813(8) -0.7490(13) 0.0320(14) Uani 1 1 d . U . . .
C126 C -0.4433(14) -0.6565(8) -0.7171(12) 0.0313(13) Uani 1 1 d . U . . .
H126 H -0.487765 -0.654742 -0.734584 0.038 Uiso 1 1 calc R U . . .
C127 C -0.2342(13) -0.6575(8) -0.6386(13) 0.033(2) Uani 1 1 d . U . . .
H12A H -0.211711 -0.632091 -0.651899 0.050 Uiso 1 1 calc R U . . .
H12B H -0.210312 -0.680856 -0.658065 0.050 Uiso 1 1 calc R U . . .
H12C H -0.233677 -0.659818 -0.590053 0.050 Uiso 1 1 calc R U . . .
C128 C -0.4149(14) -0.7033(8) -0.8152(13) 0.034(2) Uani 1 1 d . U . . .
H12D H -0.374768 -0.715688 -0.835280 0.050 Uiso 1 1 calc R U . . .
H12E H -0.434341 -0.683310 -0.846076 0.050 Uiso 1 1 calc R U . . .
H12F H -0.448284 -0.724605 -0.805711 0.050 Uiso 1 1 calc R U . . .
C131 C -0.6297(15) -0.2352(8) -0.8576(13) 0.0356(12) Uani 1 1 d . U . . .
C132 C -0.6942(15) -0.2183(8) -0.8479(13) 0.0368(14) Uani 1 1 d . U . . .
H132 H -0.723104 -0.228964 -0.814585 0.044 Uiso 1 1 calc R U . . .
C133 C -0.7159(15) -0.1850(8) -0.8884(14) 0.0379(14) Uani 1 1 d . U . . .
C134 C -0.6649(15) -0.1671(8) -0.9317(13) 0.0379(15) Uani 1 1 d . U . . .
H134 H -0.675859 -0.142773 -0.955152 0.045 Uiso 1 1 calc R U . . .
C135 C -0.6028(15) -0.1833(8) -0.9400(14) 0.0376(14) Uani 1 1 d . U . . .
C136 C -0.5852(15) -0.2200(8) -0.9020(13) 0.0365(14) Uani 1 1 d . U . . .
H136 H -0.542864 -0.232915 -0.908549 0.044 Uiso 1 1 calc R U . . .
C137 C -0.5515(15) -0.1668(9) -0.9893(14) 0.039(2) Uani 1 1 d . U . . .
H13A H -0.547121 -0.185845 -1.026653 0.059 Uiso 1 1 calc R U . . .
H13B H -0.507684 -0.163703 -0.967253 0.059 Uiso 1 1 calc R U . . .
H13C H -0.566675 -0.140138 -1.005859 0.059 Uiso 1 1 calc R U . . .
C138 C -0.7834(15) -0.1658(9) -0.8781(14) 0.040(2) Uani 1 1 d . U . . .
H13D H -0.816984 -0.187069 -0.869253 0.061 Uiso 1 1 calc R U . . .
H13E H -0.796336 -0.150581 -0.918166 0.061 Uiso 1 1 calc R U . . .
H13F H -0.781229 -0.146989 -0.840223 0.061 Uiso 1 1 calc R U . . .
C141 C -0.5094(14) -0.2947(8) -0.4506(12) 0.0318(12) Uani 1 1 d . U . . .
C142 C -0.5453(14) -0.3125(8) -0.3943(12) 0.0326(13) Uani 1 1 d . U . . .
H142 H -0.576716 -0.334189 -0.399801 0.039 Uiso 1 1 calc R U . . .
C143 C -0.5302(14) -0.2954(8) -0.3296(12) 0.0333(14) Uani 1 1 d . U . . .
C144 C -0.4851(14) -0.2636(8) -0.3238(12) 0.0334(14) Uani 1 1 d . U . . .
H144 H -0.474629 -0.253998 -0.280458 0.040 Uiso 1 1 calc R U . . .
C145 C -0.4541(14) -0.2447(8) -0.3775(12) 0.0331(14) Uani 1 1 d . U . . .
C146 C -0.4645(14) -0.2626(8) -0.4428(12) 0.0325(13) Uani 1 1 d . U . . .
H146 H -0.440564 -0.252290 -0.480087 0.039 Uiso 1 1 calc R U . . .
C147 C -0.4042(14) -0.2080(8) -0.3698(13) 0.034(2) Uani 1 1 d . U . . .
H14A H -0.429864 -0.182581 -0.364855 0.051 Uiso 1 1 calc R U . . .
H14B H -0.375457 -0.206204 -0.409334 0.051 Uiso 1 1 calc R U . . .
H14C H -0.375873 -0.212183 -0.330382 0.051 Uiso 1 1 calc R U . . .
C148 C -0.5710(15) -0.3155(8) -0.2696(12) 0.035(2) Uani 1 1 d . U . . .
H14D H -0.596825 -0.338955 -0.286010 0.053 Uiso 1 1 calc R U . . .
H14E H -0.602018 -0.295211 -0.250773 0.053 Uiso 1 1 calc R U . . .
H14F H -0.539289 -0.324540 -0.235268 0.053 Uiso 1 1 calc R U . . .
C151 C -0.8406(13) -0.3634(8) -0.8027(12) 0.0316(12) Uani 1 1 d . U . . .
C152 C -0.8907(13) -0.3929(9) -0.7990(12) 0.0324(13) Uani 1 1 d . U . . .
H152 H -0.882091 -0.420760 -0.809210 0.039 Uiso 1 1 calc R U . . .
C153 C -0.9555(13) -0.3794(9) -0.7790(12) 0.0332(14) Uani 1 1 d . U . . .
C154 C -0.9646(13) -0.3407(9) -0.7630(12) 0.0336(14) Uani 1 1 d . U . . .
H154 H -1.008010 -0.333216 -0.747206 0.040 Uiso 1 1 calc R U . . .
C155 C -0.9173(13) -0.3104(9) -0.7671(12) 0.0337(14) Uani 1 1 d . U . . .
C156 C -0.8489(13) -0.3233(9) -0.7888(12) 0.0327(13) Uani 1 1 d . U . . .
H156 H -0.812776 -0.304350 -0.792608 0.039 Uiso 1 1 calc R U . . .
C157 C -0.9294(14) -0.2668(9) -0.7506(13) 0.036(2) Uani 1 1 d . U . . .
H15A H -0.923152 -0.250057 -0.790545 0.054 Uiso 1 1 calc R U . . .
H15B H -0.897420 -0.258067 -0.716247 0.054 Uiso 1 1 calc R U . . .
H15C H -0.975639 -0.263476 -0.734192 0.054 Uiso 1 1 calc R U . . .
C158 C -1.0155(13) -0.4153(9) -0.7775(13) 0.035(2) Uani 1 1 d . U . . .
H15D H -1.022514 -0.425916 -0.822535 0.052 Uiso 1 1 calc R U . . .
H15E H -1.057742 -0.403320 -0.761126 0.052 Uiso 1 1 calc R U . . .
H15F H -1.001571 -0.437558 -0.748053 0.052 Uiso 1 1 calc R U . . .
C161 C -0.6984(13) -0.4380(8) -0.4405(11) 0.0283(11) Uani 1 1 d . U . . .
C162 C -0.7456(13) -0.4702(8) -0.4325(11) 0.0290(13) Uani 1 1 d . U . . .
H162 H -0.773279 -0.478268 -0.468771 0.035 Uiso 1 1 calc R U . . .
C163 C -0.7515(13) -0.4905(8) -0.3699(11) 0.0296(13) Uani 1 1 d . U . . .
C164 C -0.7120(13) -0.4767(8) -0.3168(11) 0.0296(14) Uani 1 1 d . U . . .
H164 H -0.719889 -0.487776 -0.273882 0.036 Uiso 1 1 calc R U . . .
C165 C -0.6609(13) -0.4469(8) -0.3244(11) 0.0295(13) Uani 1 1 d . U . . .
C166 C -0.6564(13) -0.4259(8) -0.3866(11) 0.0289(13) Uani 1 1 d . U . . .
H166 H -0.625550 -0.403935 -0.391888 0.035 Uiso 1 1 calc R U . . .
C167 C -0.6197(13) -0.4304(8) -0.2639(11) 0.031(2) Uani 1 1 d . U . . .
H16A H -0.650762 -0.422114 -0.228487 0.046 Uiso 1 1 calc R U . . .
H16B H -0.592731 -0.406810 -0.277870 0.046 Uiso 1 1 calc R U . . .
H16C H -0.589678 -0.451946 -0.247337 0.046 Uiso 1 1 calc R U . . .
C168 C -0.8018(13) -0.5263(8) -0.3620(12) 0.031(2) Uani 1 1 d . U . . .
H16D H -0.832515 -0.520568 -0.325045 0.047 Uiso 1 1 calc R U . . .
H16E H -0.776814 -0.551542 -0.352983 0.047 Uiso 1 1 calc R U . . .
H16F H -0.827889 -0.529464 -0.403132 0.047 Uiso 1 1 calc R U . . .
C171 C -0.7913(14) -0.4868(8) -0.9165(11) 0.032(5) Uani 1 1 d . . . . .
C172 C -0.8007(18) -0.4493(9) -0.9513(14) 0.045(7) Uani 1 1 d . . . . .
H172 H -0.763651 -0.434063 -0.967992 0.054 Uiso 1 1 calc R U . . .
C173 C -0.8705(16) -0.4356(9) -0.9600(13) 0.040(6) Uani 1 1 d . . . . .
C174 C -0.9251(16) -0.4594(13) -0.9372(17) 0.056(9) Uani 1 1 d . . . . .
H174 H -0.969923 -0.450532 -0.945494 0.067 Uiso 1 1 calc R U . . .
C175 C -0.9138(16) -0.4971(11) -0.9013(19) 0.054(9) Uani 1 1 d . . . . .
C176 C -0.8451(14) -0.5096(7) -0.8922(11) 0.031(5) Uani 1 1 d . . . . .
H176 H -0.835997 -0.534144 -0.868759 0.037 Uiso 1 1 calc R U . . .
C177 C -0.9703(17) -0.5207(16) -0.873(2) 0.075(13) Uani 1 1 d . . . . .
H17D H -1.012278 -0.505152 -0.877751 0.112 Uiso 1 1 calc R U . . .
H17E H -0.961629 -0.525642 -0.825444 0.112 Uiso 1 1 calc R U . . .
H17F H -0.974395 -0.546869 -0.896017 0.112 Uiso 1 1 calc R U . . .
C178 C -0.8818(18) -0.3929(13) -0.989(2) 0.068(11) Uani 1 1 d . . . . .
H17G H -0.892268 -0.373778 -0.952679 0.102 Uiso 1 1 calc R U . . .
H17H H -0.919506 -0.393617 -1.020293 0.102 Uiso 1 1 calc R U . . .
H17I H -0.840811 -0.383848 -1.011734 0.102 Uiso 1 1 calc R U . . .
C181 C -0.6265(13) -0.5682(8) -0.4714(11) 0.0296(11) Uani 1 1 d . U . . .
C182 C -0.6078(13) -0.5505(8) -0.4071(11) 0.0305(13) Uani 1 1 d . U . . .
H182 H -0.604834 -0.521636 -0.402280 0.037 Uiso 1 1 calc R U . . .
C183 C -0.5945(13) -0.5755(8) -0.3534(11) 0.0313(13) Uani 1 1 d . U . . .
C184 C -0.5945(13) -0.6198(8) -0.3612(12) 0.0314(14) Uani 1 1 d . U . . .
H184 H -0.583777 -0.637002 -0.324664 0.038 Uiso 1 1 calc R U . . .
C185 C -0.6103(13) -0.6366(8) -0.4224(12) 0.0313(13) Uani 1 1 d . U . . .
C186 C -0.6270(13) -0.6114(8) -0.4777(12) 0.0305(13) Uani 1 1 d . U . . .
H186 H -0.638535 -0.623515 -0.518975 0.037 Uiso 1 1 calc R U . . .
C187 C -0.6144(14) -0.6830(8) -0.4307(12) 0.033(2) Uani 1 1 d . U . . .
H18D H -0.569638 -0.695003 -0.423517 0.049 Uiso 1 1 calc R U . . .
H18E H -0.629963 -0.689524 -0.475734 0.049 Uiso 1 1 calc R U . . .
H18F H -0.646195 -0.694240 -0.398199 0.049 Uiso 1 1 calc R U . . .
C188 C -0.5766(14) -0.5574(8) -0.2841(12) 0.033(2) Uani 1 1 d . U . . .
H18G H -0.529942 -0.547463 -0.284457 0.050 Uiso 1 1 calc R U . . .
H18H H -0.581354 -0.578726 -0.250138 0.050 Uiso 1 1 calc R U . . .
H18I H -0.607215 -0.534750 -0.273951 0.050 Uiso 1 1 calc R U . . .
C191 C -0.7488(14) -0.6277(8) -0.7345(13) 0.0349(12) Uani 1 1 d . U . . .
C192 C -0.7957(14) -0.6251(8) -0.7855(13) 0.0356(14) Uani 1 1 d . U . . .
H192 H -0.787432 -0.608089 -0.822827 0.043 Uiso 1 1 calc R U . . .
C193 C -0.8535(14) -0.6472(8) -0.7815(14) 0.0364(14) Uani 1 1 d . U . . .
C194 C -0.8675(15) -0.6723(8) -0.7284(13) 0.0365(14) Uani 1 1 d . U . . .
H194 H -0.908736 -0.687011 -0.726044 0.044 Uiso 1 1 calc R U . . .
C195 C -0.8181(14) -0.6757(9) -0.6769(13) 0.0364(14) Uani 1 1 d . U . . .
C196 C -0.7599(14) -0.6534(8) -0.6799(13) 0.0356(14) Uani 1 1 d . U . . .
H196 H -0.727367 -0.655345 -0.645409 0.043 Uiso 1 1 calc R U . . .
C197 C -0.9076(14) -0.6438(9) -0.8399(14) 0.038(2) Uani 1 1 d . U . . .
H19A H -0.898461 -0.619336 -0.866473 0.057 Uiso 1 1 calc R U . . .
H19B H -0.953026 -0.642028 -0.820916 0.057 Uiso 1 1 calc R U . . .
H19C H -0.904554 -0.668102 -0.868333 0.057 Uiso 1 1 calc R U . . .
C198 C -0.8299(15) -0.7047(9) -0.6196(14) 0.037(2) Uani 1 1 d . U . . .
H19D H -0.874125 -0.699183 -0.599745 0.056 Uiso 1 1 calc R U . . .
H19E H -0.794576 -0.700846 -0.586032 0.056 Uiso 1 1 calc R U . . .
H19F H -0.828637 -0.732967 -0.635816 0.056 Uiso 1 1 calc R U . . .
C201 C -0.2581(15) -0.3563(9) -0.5744(14) 0.041(7) Uani 1 1 d . . . . .
C202 C -0.2647(13) -0.3135(8) -0.5616(12) 0.032(5) Uani 1 1 d . . . . .
H202 H -0.307763 -0.302150 -0.552373 0.039 Uiso 1 1 calc R U . . .
C203 C -0.2077(16) -0.2883(10) -0.5628(15) 0.043(6) Uani 1 1 d . . . . .
C204 C -0.1440(18) -0.3062(11) -0.5748(15) 0.050(7) Uani 1 1 d . . . . .
H204 H -0.105392 -0.289007 -0.573568 0.060 Uiso 1 1 calc R U . . .
C205 C -0.1345(13) -0.3464(9) -0.5879(16) 0.040(6) Uani 1 1 d . . . . .
C206 C -0.1919(12) -0.3717(9) -0.5879(14) 0.036(6) Uani 1 1 d . . . . .
H206 H -0.186508 -0.399929 -0.597116 0.043 Uiso 1 1 calc R U . . .
C207 C -0.0644(15) -0.3663(13) -0.600(2) 0.064(10) Uani 1 1 d . . . . .
H20A H -0.044305 -0.354963 -0.640243 0.095 Uiso 1 1 calc R U . . .
H20B H -0.069779 -0.395919 -0.604723 0.095 Uiso 1 1 calc R U . . .
H20C H -0.034885 -0.360570 -0.561754 0.095 Uiso 1 1 calc R U . . .
C208 C -0.2171(19) -0.2397(11) -0.556(2) 0.064(10) Uani 1 1 d . . . . .
H20D H -0.230079 -0.228171 -0.598818 0.096 Uiso 1 1 calc R U . . .
H20E H -0.174568 -0.227408 -0.540980 0.096 Uiso 1 1 calc R U . . .
H20F H -0.252506 -0.233946 -0.522994 0.096 Uiso 1 1 calc R U . . .
C211 C -0.2549(12) -0.4993(8) -0.5861(11) 0.0276(11) Uani 1 1 d . U . . .
C212 C -0.2456(12) -0.4803(8) -0.5201(12) 0.0286(13) Uani 1 1 d . U . . .
H212 H -0.282407 -0.478543 -0.490066 0.034 Uiso 1 1 calc R U . . .
C213 C -0.1835(12) -0.4654(8) -0.5026(12) 0.0294(13) Uani 1 1 d . U . . .
C214 C -0.1282(13) -0.4722(8) -0.5455(12) 0.0293(13) Uani 1 1 d . U . . .
H214 H -0.084576 -0.464851 -0.530148 0.035 Uiso 1 1 calc R U . . .
C215 C -0.1338(12) -0.4896(8) -0.6104(12) 0.0291(13) Uani 1 1 d . U . . .
C216 C -0.1981(12) -0.5039(8) -0.6283(12) 0.0285(13) Uani 1 1 d . U . . .
H216 H -0.203777 -0.517037 -0.670039 0.034 Uiso 1 1 calc R U . . .
C217 C -0.1760(13) -0.4440(8) -0.4387(12) 0.033(2) Uani 1 1 d . U . . .
H21A H -0.214054 -0.425268 -0.432399 0.049 Uiso 1 1 calc R U . . .
H21B H -0.133689 -0.428532 -0.438542 0.049 Uiso 1 1 calc R U . . .
H21C H -0.175361 -0.464089 -0.402503 0.049 Uiso 1 1 calc R U . . .
C218 C -0.0768(13) -0.4942(8) -0.6544(12) 0.031(2) Uani 1 1 d . U . . .
H21D H -0.049968 -0.469029 -0.654164 0.046 Uiso 1 1 calc R U . . .
H21E H -0.092878 -0.499648 -0.699635 0.046 Uiso 1 1 calc R U . . .
H21F H -0.048710 -0.517083 -0.639318 0.046 Uiso 1 1 calc R U . . .
C221 C -0.3866(14) -0.3352(8) -0.9578(13) 0.0340(12) Uani 1 1 d . U . . .
C222 C -0.3320(14) -0.3564(8) -0.9818(13) 0.0348(14) Uani 1 1 d . U . . .
H222 H -0.303583 -0.371653 -0.952881 0.042 Uiso 1 1 calc R U . . .
C223 C -0.3192(14) -0.3548(8) -1.0519(13) 0.0356(14) Uani 1 1 d . U . . .
C224 C -0.3636(14) -0.3301(8) -1.0912(13) 0.0357(14) Uani 1 1 d . U . . .
H224 H -0.354055 -0.327258 -1.137238 0.043 Uiso 1 1 calc R U . . .
C225 C -0.4206(14) -0.3097(9) -1.0656(13) 0.0356(14) Uani 1 1 d . U . . .
C226 C -0.4323(14) -0.3103(8) -0.9982(13) 0.0348(14) Uani 1 1 d . U . . .
H226 H -0.468213 -0.295248 -0.978753 0.042 Uiso 1 1 calc R U . . .
C227 C -0.4650(15) -0.2793(9) -1.1063(13) 0.038(2) Uani 1 1 d . U . . .
H22A H -0.454515 -0.281966 -1.153654 0.056 Uiso 1 1 calc R U . . .
H22B H -0.455545 -0.251282 -1.091708 0.056 Uiso 1 1 calc R U . . .
H22C H -0.512816 -0.285503 -1.098937 0.056 Uiso 1 1 calc R U . . .
C228 C -0.2589(14) -0.3769(9) -1.0837(13) 0.037(2) Uani 1 1 d . U . . .
H22D H -0.220752 -0.357987 -1.087433 0.056 Uiso 1 1 calc R U . . .
H22E H -0.271608 -0.386658 -1.128064 0.056 Uiso 1 1 calc R U . . .
H22F H -0.245909 -0.400238 -1.055927 0.056 Uiso 1 1 calc R U . . .
C231 C -0.4038(12) -0.4736(8) -1.0307(11) 0.0272(11) Uani 1 1 d . U . . .
C232 C -0.3970(13) -0.5137(8) -1.0528(11) 0.0282(13) Uani 1 1 d . U . . .
H232 H -0.386806 -0.535010 -1.022411 0.034 Uiso 1 1 calc R U . . .
C233 C -0.4056(13) -0.5225(8) -1.1231(11) 0.0290(13) Uani 1 1 d . U . . .
C234 C -0.4217(12) -0.4900(8) -1.1682(11) 0.0290(13) Uani 1 1 d . U . . .
H234 H -0.428282 -0.495639 -1.214027 0.035 Uiso 1 1 calc R U . . .
C235 C -0.4275(13) -0.4503(8) -1.1444(11) 0.0288(13) Uani 1 1 d . U . . .
C236 C -0.4211(12) -0.4414(8) -1.0773(11) 0.0281(13) Uani 1 1 d . U . . .
H236 H -0.428036 -0.414327 -1.061820 0.034 Uiso 1 1 calc R U . . .
C237 C -0.4463(13) -0.4146(8) -1.1905(11) 0.030(2) Uani 1 1 d . U . . .
H23A H -0.442855 -0.423375 -1.236889 0.045 Uiso 1 1 calc R U . . .
H23B H -0.415438 -0.391655 -1.182651 0.045 Uiso 1 1 calc R U . . .
H23C H -0.492737 -0.405855 -1.181219 0.045 Uiso 1 1 calc R U . . .
C238 C -0.4087(13) -0.5671(8) -1.1475(11) 0.030(2) Uani 1 1 d . U . . .
H23D H -0.383925 -0.584672 -1.116505 0.046 Uiso 1 1 calc R U . . .
H23E H -0.388232 -0.568995 -1.191745 0.046 Uiso 1 1 calc R U . . .
H23F H -0.455893 -0.575971 -1.149840 0.046 Uiso 1 1 calc R U . . .
C241 C -0.2898(14) -0.6006(8) -0.8354(12) 0.0333(12) Uani 1 1 d . U . . .
C242 C -0.2865(14) -0.6345(8) -0.8769(13) 0.0344(13) Uani 1 1 d . U . . .
H242 H -0.325802 -0.643946 -0.899179 0.041 Uiso 1 1 calc R U . . .
C243 C -0.2236(14) -0.6550(9) -0.8856(13) 0.0353(14) Uani 1 1 d . U . . .
C244 C -0.1689(14) -0.6413(8) -0.8603(13) 0.0353(14) Uani 1 1 d . U . . .
H244 H -0.127739 -0.654635 -0.870948 0.042 Uiso 1 1 calc R U . . .
C245 C -0.1668(14) -0.6069(8) -0.8171(13) 0.0351(14) Uani 1 1 d . U . . .
C246 C -0.2298(14) -0.5877(8) -0.8048(13) 0.0342(13) Uani 1 1 d . U . . .
H246 H -0.231409 -0.565403 -0.774686 0.041 Uiso 1 1 calc R U . . .
C247 C -0.0999(14) -0.5883(9) -0.7804(13) 0.037(2) Uani 1 1 d . U . . .
H24A H -0.104617 -0.591284 -0.732142 0.055 Uiso 1 1 calc R U . . .
H24B H -0.095329 -0.559271 -0.791585 0.055 Uiso 1 1 calc R U . . .
H24C H -0.059783 -0.603137 -0.795410 0.055 Uiso 1 1 calc R U . . .
C248 C -0.2202(15) -0.6951(9) -0.9269(13) 0.037(2) Uani 1 1 d . U . . .
H24D H -0.265412 -0.702041 -0.943250 0.055 Uiso 1 1 calc R U . . .
H24E H -0.203341 -0.717399 -0.898816 0.055 Uiso 1 1 calc R U . . .
H24F H -0.189692 -0.691279 -0.964709 0.055 Uiso 1 1 calc R U . . .

loop_
_atom_site_aniso_label
_atom_site_aniso_U_11
_atom_site_aniso_U_22
_atom_site_aniso_U_33
_atom_site_aniso_U_23
_atom_site_aniso_U_13
_atom_site_aniso_U_12
Au1 0.0343(5) 0.0277(5) 0.0226(4) 0.0004(3) -0.0036(4) -0.0008(4)
Au2 0.0330(5) 0.0302(5) 0.0262(5) 0.0017(4) -0.0023(4) -0.0010(4)
Au3 0.0307(5) 0.0303(5) 0.0193(4) -0.0007(3) 0.0001(4) 0.0022(4)
Au4 0.0300(5) 0.0313(5) 0.0263(5) -0.0004(4) 0.0003(4) 0.0022(4)
Au5 0.0434(6) 0.0448(6) 0.0198(4) -0.0008(4) 0.0036(4) -0.0044(5)
Au6 0.0405(6) 0.0407(6) 0.0265(5) -0.0047(4) 0.0070(4) -0.0041(5)
Au7 0.0435(6) 0.0374(6) 0.0193(4) 0.0037(4) -0.0004(4) -0.0001(4)
Au8 0.0350(5) 0.0296(5) 0.0231(4) 0.0052(4) 0.0019(4) 0.0014(4)
Au9 0.0313(5) 0.0249(5) 0.0143(4) 0.0018(3) 0.0007(3) 0.0000(4)
Au10 0.0271(4) 0.0212(4) 0.0108(4) -0.0009(3) 0.0019(3) 0.0011(3)
Au11 0.0308(4) 0.0284(5) 0.0107(4) -0.0007(3) -0.0002(3) 0.0021(4)
Au12 0.0369(5) 0.0235(4) 0.0177(4) 0.0022(3) -0.0028(4) -0.0031(4)
Au13 0.0285(4) 0.0191(4) 0.0135(4) 0.0000(3) 0.0008(3) -0.0028(3)
Au14 0.0320(5) 0.0272(5) 0.0140(4) -0.0013(3) 0.0002(3) -0.0003(4)
Au15 0.0324(5) 0.0240(4) 0.0126(4) 0.0023(3) -0.0007(3) 0.0006(4)
Au16 0.0283(4) 0.0229(4) 0.0151(4) 0.0030(3) -0.0028(3) 0.0002(4)
Au17 0.0334(5) 0.0256(5) 0.0095(4) -0.0002(3) 0.0007(3) -0.0017(4)
Au18 0.0336(5) 0.0263(5) 0.0097(4) -0.0019(3) -0.0016(3) 0.0003(4)
Au19 0.0254(4) 0.0217(4) 0.0088(3) -0.0012(3) -0.0002(3) 0.0004(3)
Au20 0.0277(4) 0.0197(4) 0.0088(3) 0.0011(3) -0.0007(3) 0.0001(3)
Au21 0.0328(5) 0.0220(4) 0.0131(4) 0.0031(3) 0.0029(3) 0.0021(4)
Au22 0.0333(5) 0.0303(5) 0.0133(4) -0.0049(3) -0.0028(3) 0.0021(4)
Au23 0.0273(4) 0.0230(4) 0.0177(4) 0.0003(3) -0.0019(3) -0.0022(3)
Au24 0.0255(4) 0.0229(4) 0.0174(4) 0.0008(3) 0.0012(3) -0.0023(3)
Au25 0.0319(5) 0.0248(4) 0.0140(4) 0.0014(3) 0.0010(3) -0.0044(4)
Au26 0.0230(4) 0.0219(4) 0.0109(4) 0.0011(3) 0.0007(3) 0.0016(3)
Au27 0.0283(4) 0.0301(5) 0.0144(4) 0.0001(3) 0.0037(3) 0.0036(4)
Au28 0.0246(4) 0.0203(4) 0.0105(3) 0.0003(3) 0.0007(3) -0.0014(3)
Au29 0.0269(4) 0.0281(5) 0.0169(4) -0.0040(3) -0.0018(3) 0.0029(4)
Au30 0.0254(4) 0.0238(4) 0.0148(4) -0.0011(3) 0.0017(3) 0.0008(3)
Au31 0.0290(4) 0.0273(5) 0.0182(4) -0.0037(3) 0.0012(3) -0.0001(4)
Au32 0.0307(5) 0.0272(5) 0.0174(4) 0.0028(3) -0.0031(3) 0.0002(4)
Au33 0.0287(4) 0.0244(4) 0.0111(4) -0.0035(3) -0.0018(3) 0.0010(3)
Au34 0.0278(4) 0.0199(4) 0.0146(4) 0.0019(3) -0.0017(3) 0.0010(3)
Au35 0.0304(4) 0.0252(4) 0.0134(4) -0.0016(3) -0.0005(3) 0.0000(4)
Au36 0.0275(4) 0.0238(4) 0.0185(4) 0.0027(3) 0.0032(3) 0.0005(4)
S1 0.036(3) 0.027(3) 0.017(2) 0.0017(19) -0.004(2) -0.007(2)
S2 0.038(3) 0.036(3) 0.033(3) 0.003(2) -0.002(2) 0.000(2)
S3 0.034(2) 0.036(3) 0.026(2) 0.005(2) 0.007(2) 0.002(2)
S4 0.039(3) 0.030(2) 0.018(2) -0.0032(18) 0.0018(19) 0.005(2)
S5 0.030(3) 0.038(3) 0.028(3) 0.000(2) 0.000(2) -0.003(2)
S6 0.031(2) 0.039(3) 0.034(3) 0.000(2) 0.000(2) -0.007(2)
S7 0.051(3) 0.045(3) 0.018(2) 0.008(2) -0.007(2) -0.007(3)
S8 0.056(3) 0.057(4) 0.027(3) -0.001(2) 0.006(2) -0.010(3)
S9 0.040(3) 0.040(3) 0.023(2) -0.013(2) -0.002(2) 0.004(2)
S10 0.049(3) 0.047(3) 0.015(2) -0.003(2) -0.009(2) 0.004(3)
S11 0.050(4) 0.035(3) 0.027(3) 0.000(2) 0.000(3) -0.004(3)
S12 0.038(3) 0.024(2) 0.026(2) 0.0055(18) -0.001(2) 0.000(2)
S13 0.047(3) 0.026(2) 0.027(2) 0.0024(19) -0.003(2) -0.005(2)
S14 0.043(3) 0.030(2) 0.018(2) -0.0024(18) 0.001(2) 0.002(2)
S15 0.031(2) 0.038(3) 0.020(2) 0.0048(19) -0.0023(19) 0.004(2)
S16 0.036(2) 0.033(2) 0.0131(19) 0.0017(17) 0.0025(18) 0.001(2)
S17 0.034(3) 0.033(3) 0.016(2) -0.002(2) -0.001(2) -0.004(2)
S18 0.035(2) 0.033(3) 0.016(2) 0.0056(18) -0.0017(18) -0.002(2)
S19 0.040(3) 0.031(3) 0.029(2) -0.002(2) -0.005(2) 0.004(2)
S20 0.032(3) 0.032(3) 0.015(2) -0.0066(19) -0.007(2) -0.004(2)
S21 0.029(2) 0.029(2) 0.020(2) -0.0006(18) -0.0002(18) 0.0012(19)
S22 0.041(3) 0.032(3) 0.024(2) 0.0064(19) -0.002(2) -0.005(2)
S23 0.034(2) 0.030(2) 0.0123(19) -0.0006(17) 0.0011(17) 0.003(2)
S24 0.039(3) 0.032(3) 0.023(2) 0.0003(19) -0.001(2) 0.002(2)
C11 0.042(14) 0.026(12) 0.030(12) -0.008(9) -0.010(11) 0.007(11)
C12 0.031(12) 0.029(13) 0.043(14) 0.017(11) -0.011(11) 0.003(10)
C13 0.032(13) 0.047(17) 0.046(16) 0.006(13) -0.002(12) -0.001(12)
C14 0.054(16) 0.034(14) 0.036(14) 0.001(11) -0.013(12) 0.003(12)
C15 0.050(16) 0.030(13) 0.040(14) -0.011(11) -0.013(12) -0.012(12)
C16 0.027(11) 0.018(11) 0.045(14) 0.004(9) -0.012(10) -0.008(9)
C17 0.063(19) 0.041(17) 0.058(19) 0.032(15) 0.005(16) 0.003(15)
C18 0.039(14) 0.027(13) 0.061(18) 0.007(12) -0.013(13) -0.002(11)
C21 0.040(3) 0.037(3) 0.035(3) 0.004(2) -0.002(2) -0.001(2)
C22 0.041(3) 0.038(3) 0.036(3) 0.004(3) -0.002(3) -0.001(3)
C23 0.041(3) 0.038(3) 0.036(3) 0.004(3) -0.002(3) -0.001(3)
C24 0.041(3) 0.038(3) 0.036(3) 0.004(3) -0.002(3) -0.001(3)
C25 0.041(3) 0.038(3) 0.036(3) 0.004(3) -0.002(3) -0.001(3)
C26 0.040(3) 0.037(3) 0.035(3) 0.004(3) -0.002(3) -0.001(3)
C27 0.043(4) 0.040(4) 0.038(4) 0.004(4) -0.001(4) -0.001(4)
C28 0.042(4) 0.039(4) 0.037(4) 0.005(4) -0.002(4) -0.001(4)
C31 0.036(3) 0.038(3) 0.028(3) 0.004(2) 0.006(2) 0.002(2)
C32 0.037(3) 0.039(3) 0.029(3) 0.005(2) 0.005(2) 0.001(3)
C33 0.037(3) 0.040(3) 0.030(3) 0.005(3) 0.005(3) 0.001(3)
C34 0.037(3) 0.040(3) 0.030(3) 0.005(3) 0.005(3) 0.001(3)
C35 0.037(3) 0.040(3) 0.030(3) 0.004(3) 0.005(3) 0.001(3)
C36 0.037(3) 0.039(3) 0.029(3) 0.004(2) 0.005(2) 0.001(3)
C37 0.039(4) 0.041(4) 0.032(4) 0.006(4) 0.006(4) 0.001(4)
C38 0.039(4) 0.041(4) 0.031(4) 0.003(4) 0.005(4) 0.001(4)
C41 0.040(3) 0.031(3) 0.019(2) -0.004(2) 0.002(2) 0.004(2)
C42 0.041(3) 0.031(3) 0.020(3) -0.004(2) 0.002(2) 0.004(3)
C43 0.042(3) 0.031(3) 0.021(3) -0.004(2) 0.001(2) 0.003(3)
C44 0.042(3) 0.032(3) 0.021(3) -0.005(2) 0.001(3) 0.003(3)
C45 0.042(3) 0.032(3) 0.021(3) -0.004(2) 0.002(2) 0.003(3)
C46 0.041(3) 0.031(3) 0.020(3) -0.004(2) 0.002(2) 0.004(2)
C47 0.043(4) 0.033(4) 0.023(4) -0.005(4) 0.000(4) 0.001(4)
C48 0.043(4) 0.033(4) 0.022(4) -0.004(4) 0.002(4) 0.003(4)
C51 0.026(11) 0.059(17) 0.021(11) -0.022(11) 0.009(9) -0.006(11)
C52 0.024(11) 0.032(13) 0.041(14) -0.019(11) -0.007(10) -0.002(10)
C53 0.041(14) 0.07(2) 0.028(13) -0.016(13) 0.013(11) -0.020(14)
C54 0.055(18) 0.06(2) 0.037(15) 0.011(14) 0.009(14) -0.004(15)
C55 0.026(13) 0.054(18) 0.07(2) 0.005(15) 0.017(13) -0.011(12)
C56 0.030(12) 0.056(18) 0.038(14) -0.010(13) 0.005(11) 0.008(12)
C57 0.06(2) 0.09(3) 0.049(19) -0.018(18) 0.016(16) -0.018(19)
C58 0.056(19) 0.06(2) 0.055(19) 0.023(16) 0.002(15) -0.009(16)
C61 0.033(3) 0.041(3) 0.035(3) 0.000(2) 0.000(2) -0.007(2)
C62 0.034(3) 0.041(3) 0.036(3) 0.001(3) 0.000(3) -0.007(3)
C63 0.035(3) 0.042(3) 0.036(3) 0.001(3) 0.000(3) -0.007(3)
C64 0.035(3) 0.042(3) 0.036(3) 0.001(3) 0.000(3) -0.007(3)
C65 0.035(3) 0.042(3) 0.036(3) 0.001(3) 0.000(3) -0.007(3)
C66 0.034(3) 0.041(3) 0.036(3) 0.001(3) 0.000(3) -0.007(3)
C67 0.036(4) 0.044(4) 0.039(4) 0.002(4) 0.000(4) -0.007(4)
C68 0.036(4) 0.043(4) 0.037(4) 0.001(4) 0.000(4) -0.006(4)
C71 0.051(3) 0.046(3) 0.020(2) 0.008(2) -0.007(2) -0.006(3)
C72 0.052(3) 0.047(3) 0.021(3) 0.008(2) -0.008(3) -0.006(3)
C73 0.052(3) 0.047(3) 0.022(3) 0.008(3) -0.008(3) -0.006(3)
C74 0.052(3) 0.047(3) 0.022(3) 0.008(3) -0.008(3) -0.006(3)
C75 0.052(3) 0.047(3) 0.022(3) 0.008(3) -0.008(3) -0.006(3)
C76 0.052(3) 0.046(3) 0.021(3) 0.008(2) -0.007(3) -0.006(3)
C77 0.053(4) 0.047(4) 0.023(4) 0.009(4) -0.008(4) -0.004(4)
C78 0.054(4) 0.049(4) 0.023(4) 0.007(4) -0.009(4) -0.005(4)
C81 0.057(4) 0.058(4) 0.028(3) -0.001(3) 0.005(3) -0.009(3)
C82 0.058(4) 0.059(4) 0.029(3) -0.002(3) 0.005(3) -0.009(3)
C83 0.058(4) 0.059(4) 0.030(3) -0.002(3) 0.004(3) -0.009(3)
C84 0.058(4) 0.059(4) 0.030(3) -0.002(3) 0.004(3) -0.010(3)
C85 0.059(4) 0.059(4) 0.030(3) -0.001(3) 0.004(3) -0.010(3)
C86 0.058(4) 0.059(4) 0.029(3) -0.001(3) 0.004(3) -0.010(3)
C87 0.060(5) 0.060(5) 0.031(4) -0.001(4) 0.003(4) -0.010(4)
C88 0.059(5) 0.060(5) 0.031(4) -0.002(4) 0.004(4) -0.009(4)
C91 0.042(3) 0.041(3) 0.024(2) -0.012(2) -0.002(2) 0.004(2)
C92 0.042(3) 0.041(3) 0.024(3) -0.012(2) -0.002(2) 0.004(3)
C93 0.043(3) 0.042(3) 0.025(3) -0.011(3) -0.003(3) 0.003(3)
C94 0.043(3) 0.042(3) 0.025(3) -0.011(3) -0.002(3) 0.003(3)
C95 0.043(3) 0.042(3) 0.026(3) -0.011(3) -0.003(3) 0.003(3)
C96 0.042(3) 0.041(3) 0.025(3) -0.012(2) -0.002(2) 0.004(3)
C97 0.043(4) 0.043(4) 0.027(4) -0.010(4) -0.004(4) 0.002(4)
C98 0.045(4) 0.042(4) 0.028(4) -0.009(4) -0.002(4) 0.003(4)
C101 0.050(3) 0.048(3) 0.017(2) -0.003(2) -0.009(2) 0.004(3)
C102 0.050(3) 0.048(3) 0.018(3) -0.003(2) -0.009(2) 0.004(3)
C103 0.051(3) 0.049(3) 0.019(3) -0.003(3) -0.009(3) 0.003(3)
C104 0.051(3) 0.049(3) 0.018(3) -0.004(3) -0.009(3) 0.004(3)
C105 0.051(3) 0.049(3) 0.018(3) -0.004(3) -0.009(3) 0.004(3)
C106 0.050(3) 0.048(3) 0.017(3) -0.004(2) -0.009(2) 0.004(3)
C107 0.052(4) 0.050(4) 0.020(4) -0.004(4) -0.009(4) 0.004(4)
C108 0.053(4) 0.050(4) 0.022(4) -0.003(4) -0.009(4) 0.003(4)
C111 0.038(14) 0.050(16) 0.024(12) 0.010(11) 0.002(10) -0.009(12)
C112 0.10(3) 0.06(2) 0.030(15) 0.006(14) -0.015(17) 0.02(2)
C113 0.09(3) 0.06(2) 0.040(17) 0.003(14) -0.042(18) 0.015(19)
C114 0.036(16) 0.07(2) 0.10(3) 0.04(2) -0.003(18) 0.005(16)
C115 0.026(13) 0.06(2) 0.06(2) 0.023(16) -0.004(13) 0.004(13)
C116 0.039(13) 0.019(11) 0.042(14) 0.015(10) -0.023(11) -0.006(10)
C117 0.042(15) 0.052(18) 0.054(18) 0.021(14) -0.007(13) 0.004(14)
C118 0.08(3) 0.18(6) 0.036(19) -0.01(3) -0.019(19) 0.00(3)
C121 0.039(3) 0.025(2) 0.027(2) 0.005(2) -0.001(2) 0.000(2)
C122 0.040(3) 0.026(3) 0.028(3) 0.005(2) -0.001(2) 0.001(2)
C123 0.040(3) 0.027(3) 0.029(3) 0.004(2) -0.001(3) 0.001(3)
C124 0.041(3) 0.027(3) 0.029(3) 0.004(2) -0.001(3) 0.001(3)
C125 0.040(3) 0.027(3) 0.029(3) 0.004(2) -0.001(3) 0.001(3)
C126 0.040(3) 0.026(3) 0.028(3) 0.004(2) -0.001(2) 0.000(2)
C127 0.041(4) 0.028(4) 0.030(4) 0.004(4) 0.000(4) 0.002(4)
C128 0.042(4) 0.028(4) 0.030(4) 0.002(4) -0.002(4) 0.001(4)
C131 0.049(3) 0.028(3) 0.030(3) 0.002(2) -0.004(2) -0.004(2)
C132 0.050(3) 0.029(3) 0.031(3) 0.002(2) -0.004(3) -0.004(3)
C133 0.051(3) 0.030(3) 0.032(3) 0.002(3) -0.005(3) -0.003(3)
C134 0.051(3) 0.030(3) 0.032(3) 0.003(3) -0.005(3) -0.003(3)
C135 0.051(3) 0.030(3) 0.032(3) 0.003(3) -0.005(3) -0.004(3)
C136 0.050(3) 0.029(3) 0.031(3) 0.003(2) -0.005(3) -0.004(3)
C137 0.053(4) 0.032(4) 0.034(4) 0.004(4) -0.005(4) -0.004(4)
C138 0.054(4) 0.033(4) 0.035(4) 0.002(4) -0.005(4) -0.002(4)
C141 0.044(3) 0.031(3) 0.020(2) -0.003(2) 0.001(2) 0.001(2)
C142 0.045(3) 0.032(3) 0.021(3) -0.003(2) 0.000(2) 0.000(3)
C143 0.046(3) 0.032(3) 0.022(3) -0.004(2) 0.000(3) -0.001(3)
C144 0.046(3) 0.032(3) 0.022(3) -0.004(2) 0.000(3) -0.001(3)
C145 0.046(3) 0.032(3) 0.022(3) -0.004(2) 0.000(3) 0.000(3)
C146 0.045(3) 0.031(3) 0.021(3) -0.004(2) 0.000(2) 0.000(3)
C147 0.047(4) 0.032(4) 0.024(4) -0.005(4) 0.000(4) -0.001(4)
C148 0.048(4) 0.034(4) 0.024(4) -0.004(4) -0.001(4) -0.001(4)
C151 0.032(3) 0.040(3) 0.022(2) 0.005(2) -0.002(2) 0.004(2)
C152 0.033(3) 0.041(3) 0.024(3) 0.006(2) -0.002(2) 0.004(3)
C153 0.034(3) 0.041(3) 0.025(3) 0.006(3) -0.002(2) 0.005(3)
C154 0.034(3) 0.042(3) 0.025(3) 0.005(3) -0.002(3) 0.005(3)
C155 0.034(3) 0.042(3) 0.025(3) 0.005(3) -0.002(2) 0.004(3)
C156 0.033(3) 0.041(3) 0.024(3) 0.005(2) -0.003(2) 0.004(3)
C157 0.036(4) 0.044(4) 0.028(4) 0.004(4) -0.002(4) 0.004(4)
C158 0.035(4) 0.043(4) 0.027(4) 0.006(4) -0.002(4) 0.005(4)
C161 0.036(3) 0.034(3) 0.014(2) 0.002(2) 0.002(2) 0.001(2)
C162 0.037(3) 0.035(3) 0.015(2) 0.002(2) 0.002(2) 0.001(2)
C163 0.037(3) 0.036(3) 0.016(3) 0.003(2) 0.002(2) 0.001(3)
C164 0.037(3) 0.036(3) 0.016(3) 0.003(2) 0.002(2) 0.001(3)
C165 0.037(3) 0.036(3) 0.016(3) 0.003(2) 0.001(2) 0.001(3)
C166 0.037(3) 0.035(3) 0.015(2) 0.002(2) 0.002(2) 0.001(2)
C167 0.039(4) 0.037(4) 0.017(4) 0.004(4) 0.000(4) 0.000(4)
C168 0.038(4) 0.037(4) 0.019(4) 0.003(3) 0.001(4) 0.001(4)
C171 0.055(15) 0.024(12) 0.018(10) -0.001(9) -0.011(10) -0.003(11)
C172 0.07(2) 0.033(15) 0.030(13) 0.006(11) 0.004(13) -0.012(14)
C173 0.060(17) 0.033(14) 0.027(12) -0.001(10) -0.006(12) 0.016(13)
C174 0.038(15) 0.08(2) 0.049(18) 0.012(17) 0.000(13) 0.011(16)
C175 0.045(16) 0.051(19) 0.07(2) 0.027(16) 0.007(15) 0.020(14)
C176 0.054(15) 0.020(11) 0.018(10) 0.002(8) 0.001(10) 0.003(10)
C177 0.036(17) 0.11(4) 0.07(3) 0.03(2) -0.016(16) 0.00(2)
C178 0.042(17) 0.06(2) 0.10(3) 0.02(2) -0.010(18) 0.008(16)
C181 0.037(3) 0.035(3) 0.017(2) 0.006(2) -0.002(2) -0.002(2)
C182 0.038(3) 0.035(3) 0.018(2) 0.006(2) -0.002(2) -0.001(2)
C183 0.039(3) 0.036(3) 0.018(3) 0.006(2) -0.002(2) -0.001(3)
C184 0.039(3) 0.036(3) 0.019(3) 0.007(2) -0.002(2) -0.001(3)
C185 0.039(3) 0.036(3) 0.019(3) 0.007(2) -0.002(2) -0.002(3)
C186 0.038(3) 0.035(3) 0.018(2) 0.007(2) -0.002(2) -0.002(2)
C187 0.041(4) 0.037(4) 0.021(4) 0.007(4) -0.003(4) -0.001(4)
C188 0.043(4) 0.038(4) 0.020(4) 0.007(4) -0.004(4) -0.001(4)
C191 0.041(3) 0.032(3) 0.031(3) -0.001(2) -0.005(2) 0.003(2)
C192 0.042(3) 0.033(3) 0.032(3) -0.001(2) -0.005(3) 0.003(3)
C193 0.043(3) 0.033(3) 0.033(3) -0.001(3) -0.005(3) 0.003(3)
C194 0.043(3) 0.033(3) 0.033(3) -0.001(3) -0.005(3) 0.003(3)
C195 0.043(3) 0.033(3) 0.033(3) -0.001(3) -0.005(3) 0.003(3)
C196 0.042(3) 0.033(3) 0.032(3) -0.001(2) -0.004(3) 0.003(3)
C197 0.044(4) 0.035(4) 0.035(4) -0.001(4) -0.006(4) 0.002(4)
C198 0.044(4) 0.034(4) 0.034(4) 0.000(4) -0.004(4) 0.004(4)
C201 0.046(15) 0.039(15) 0.038(14) -0.005(11) 0.012(12) 0.028(13)
C202 0.034(13) 0.037(14) 0.026(12) -0.007(10) -0.009(10) 0.014(11)
C203 0.051(16) 0.041(16) 0.037(14) -0.001(12) -0.004(12) -0.004(13)
C204 0.055(18) 0.06(2) 0.031(14) -0.004(13) -0.011(13) 0.012(16)
C205 0.028(12) 0.039(15) 0.054(17) 0.007(12) 0.019(12) 0.002(11)
C206 0.018(11) 0.047(16) 0.043(14) 0.001(12) -0.009(10) 0.007(11)
C207 0.026(14) 0.08(3) 0.08(3) 0.00(2) 0.006(15) 0.027(16)
C208 0.053(19) 0.042(19) 0.10(3) -0.016(18) -0.003(19) -0.006(15)
C211 0.031(2) 0.031(3) 0.021(2) -0.001(2) -0.001(2) 0.001(2)
C212 0.032(3) 0.032(3) 0.022(3) -0.001(2) -0.001(2) 0.001(2)
C213 0.032(3) 0.033(3) 0.023(3) -0.001(2) -0.001(2) 0.001(2)
C214 0.032(3) 0.033(3) 0.023(3) -0.001(2) -0.001(2) 0.000(3)
C215 0.032(3) 0.032(3) 0.023(3) -0.001(2) -0.001(2) 0.001(2)
C216 0.031(3) 0.032(3) 0.022(3) -0.001(2) -0.001(2) 0.001(2)
C217 0.036(4) 0.036(4) 0.026(4) -0.003(4) -0.003(4) 0.001(4)
C218 0.033(4) 0.035(4) 0.024(4) -0.001(4) 0.000(4) 0.001(4)
C221 0.042(3) 0.034(3) 0.025(2) 0.006(2) -0.002(2) -0.006(2)
C222 0.043(3) 0.035(3) 0.026(3) 0.006(2) -0.002(2) -0.006(3)
C223 0.044(3) 0.036(3) 0.027(3) 0.006(2) -0.002(3) -0.006(3)
C224 0.044(3) 0.037(3) 0.026(3) 0.006(3) -0.002(3) -0.006(3)
C225 0.044(3) 0.037(3) 0.026(3) 0.006(3) -0.002(3) -0.006(3)
C226 0.043(3) 0.035(3) 0.026(3) 0.006(2) -0.002(2) -0.006(3)
C227 0.046(4) 0.039(4) 0.028(4) 0.007(4) -0.002(4) -0.006(4)
C228 0.045(4) 0.038(4) 0.029(4) 0.004(4) -0.001(4) -0.005(4)
C231 0.036(3) 0.031(3) 0.014(2) -0.0005(19) 0.001(2) 0.003(2)
C232 0.037(3) 0.032(3) 0.015(2) -0.001(2) 0.000(2) 0.003(2)
C233 0.038(3) 0.033(3) 0.016(3) -0.001(2) 0.000(2) 0.003(3)
C234 0.038(3) 0.033(3) 0.016(3) 0.000(2) 0.000(2) 0.003(3)
C235 0.038(3) 0.033(3) 0.016(3) 0.000(2) 0.000(2) 0.003(3)
C236 0.037(3) 0.032(3) 0.015(2) 0.000(2) 0.000(2) 0.003(2)
C237 0.039(4) 0.035(4) 0.017(4) 0.000(4) -0.002(4) 0.002(4)
C238 0.040(4) 0.034(4) 0.017(4) -0.002(3) 0.000(4) 0.003(4)
C241 0.040(3) 0.034(3) 0.026(2) 0.000(2) -0.001(2) 0.003(2)
C242 0.042(3) 0.035(3) 0.027(3) -0.001(2) -0.001(2) 0.004(3)
C243 0.042(3) 0.036(3) 0.028(3) -0.001(2) -0.001(3) 0.004(3)
C244 0.042(3) 0.036(3) 0.028(3) -0.001(3) -0.001(3) 0.004(3)
C245 0.042(3) 0.036(3) 0.028(3) -0.001(2) -0.001(3) 0.004(3)
C246 0.041(3) 0.035(3) 0.027(3) 0.000(2) -0.001(2) 0.003(3)
C247 0.042(4) 0.038(4) 0.030(4) -0.001(4) -0.001(4) 0.003(4)
C248 0.044(4) 0.037(4) 0.030(4) -0.002(4) -0.002(4) 0.005(4)

loop_
_atom_type_symbol
_atom_type_description
_atom_type_scat_dispersion_real
_atom_type_scat_dispersion_imag
_atom_type_scat_source
C C 0.0181 0.0091 'International Tables Vol C Tables 4.2.6.8 and 6.1.1.4'
H H 0.0000 0.0000 'International Tables Vol C Tables 4.2.6.8 and 6.1.1.4'
Au Au -4.4197 7.2980 'International Tables Vol C Tables 4.2.6.8 and 6.1.1.4'
S S 0.3331 0.5567 'International Tables Vol C Tables 4.2.6.8 and 6.1.1.4'

loop_
_geom_angle_atom_site_label_1
_geom_angle_atom_site_label_2
_geom_angle_atom_site_label_3
_geom_angle
_geom_angle_site_symmetry_1
_geom_angle_site_symmetry_3
_geom_angle_publ_flag
S1 Au1 S2 170.7(2) . . ?
S2 Au2 Au30 134.75(17) . . ?
S2 Au2 S3 172.6(2) . . ?
S3 Au2 Au30 52.30(15) . . ?
S5 Au3 S4 170.6(2) . . ?
S5 Au4 Au24 131.48(16) . . ?
S5 Au4 S6 173.1(2) . . ?
S6 Au4 Au24 53.39(16) . . ?
S7 Au5 Au15 51.53(14) . . ?
S8 Au5 Au15 134.29(19) . . ?
S8 Au5 S7 174.2(2) . . ?
S8 Au6 Au27 97.6(2) . . ?
S8 Au6 S9 169.2(2) . . ?
S9 Au6 Au27 92.65(15) . . ?
S10 Au7 Au18 50.65(14) . . ?
S11 Au7 Au18 135.64(17) . . ?
S11 Au7 S10 173.3(2) . . ?
S12 Au8 S11 170.5(2) . . ?
Au10 Au9 Au16 56.47(3) . . ?
Au10 Au9 Au19 50.45(2) . . ?
Au15 Au9 Au10 100.90(4) . . ?
Au15 Au9 Au16 84.43(3) . . ?
Au15 Au9 Au19 50.73(3) . . ?
Au16 Au9 Au19 55.20(3) . . ?
S13 Au9 Au10 82.77(16) . . ?
S13 Au9 Au15 94.86(16) . . ?
S13 Au9 Au16 137.99(16) . . ?
S13 Au9 Au19 92.45(17) . . ?
S13 Au9 S15 175.2(2) . . ?
S15 Au9 Au10 100.38(14) . . ?
S15 Au9 Au15 88.06(15) . . ?
S15 Au9 Au16 45.97(14) . . ?
S15 Au9 Au19 92.30(15) . . ?
Au11 Au10 Au9 161.36(4) . . ?
Au11 Au10 Au16 118.76(4) . . ?
Au11 Au10 Au17 66.77(3) . . ?
Au13 Au10 Au9 97.20(3) . . ?
Au13 Au10 Au11 94.91(4) . . ?
Au13 Au10 Au16 123.76(4) . . ?
Au13 Au10 Au17 122.69(4) . . ?
Au16 Au10 Au9 64.90(3) . . ?
Au16 Au10 Au17 52.80(3) . . ?
Au17 Au10 Au9 117.05(4) . . ?
Au19 Au10 Au9 69.05(3) . . ?
Au19 Au10 Au11 129.54(4) . . ?
Au19 Au10 Au13 59.96(3) . . ?
Au19 Au10 Au16 63.91(3) . . ?
Au19 Au10 Au17 89.89(3) . . ?
Au19 Au10 Au20 62.72(3) . . ?
Au20 Au10 Au9 131.76(4) . . ?
Au20 Au10 Au11 66.82(3) . . ?
Au20 Au10 Au13 59.62(3) . . ?
Au20 Au10 Au16 92.20(3) . . ?
Au20 Au10 Au17 63.33(3) . . ?
S4 Au10 Au9 73.92(13) . . ?
S4 Au10 Au11 87.46(13) . . ?
S4 Au10 Au13 133.20(15) . . ?
S4 Au10 Au16 94.50(15) . . ?
S4 Au10 Au17 101.14(15) . . ?
S4 Au10 Au19 142.35(14) . . ?
S4 Au10 Au20 153.37(14) . . ?
Au10 Au11 Au17 57.73(3) . . ?
Au10 Au11 Au18 105.91(3) . . ?
Au10 Au11 Au20 53.16(3) . . ?
Au18 Au11 Au17 85.26(3) . . ?
Au18 Au11 Au20 52.88(3) . . ?
Au20 Au11 Au17 56.27(3) . . ?
S14 Au11 Au10 87.16(14) . . ?
S14 Au11 Au17 140.85(14) . . ?
S14 Au11 Au18 88.94(16) . . ?
S14 Au11 Au20 89.94(14) . . ?
S16 Au11 Au10 92.22(13) . . ?
S16 Au11 Au17 45.57(13) . . ?
S16 Au11 Au18 103.86(15) . . ?
S16 Au11 Au20 100.23(14) . . ?
S16 Au11 S14 166.8(2) . . ?
Au13 Au12 Au15 101.83(4) . . ?
Au13 Au12 Au19 51.58(3) . . ?
Au15 Au12 Au19 50.25(3) . . ?
S13 Au12 Au13 89.33(15) . . ?
S13 Au12 Au15 92.94(16) . . ?
S13 Au12 Au19 92.29(15) . . ?
S22 Au12 Au13 87.56(15) . . ?
S22 Au12 Au15 98.41(16) . . ?
S22 Au12 Au19 94.34(15) . . ?
S22 Au12 S13 168.6(2) . . ?
Au10 Au13 Au12 95.17(4) . . ?
Au10 Au13 Au14 98.94(3) . . ?
Au10 Au13 Au21 120.02(4) . . ?
Au10 Au13 Au22 124.80(4) . . ?
Au12 Au13 Au14 159.03(4) . . ?
Au12 Au13 Au21 69.64(3) . . ?
Au12 Au13 Au22 119.68(4) . . ?
Au14 Au13 Au22 63.31(3) . . ?
Au19 Au13 Au10 59.53(3) . . ?
Au19 Au13 Au12 71.05(3) . . ?
Au19 Au13 Au14 129.70(4) . . ?
Au19 Au13 Au21 60.68(3) . . ?
Au19 Au13 Au22 91.07(3) . . ?
Au20 Au13 Au10 59.80(3) . . ?
Au20 Au13 Au12 133.63(4) . . ?
Au20 Au13 Au14 67.29(3) . . ?
Au20 Au13 Au19 62.64(3) . . ?
Au20 Au13 Au21 89.09(3) . . ?
Au20 Au13 Au22 65.29(3) . . ?
Au21 Au13 Au14 115.23(4) . . ?
Au21 Au13 Au22 52.13(3) . . ?
S1 Au13 Au10 133.85(15) . . ?
S1 Au13 Au12 86.01(13) . . ?
S1 Au13 Au14 73.03(13) . . ?
S1 Au13 Au19 155.41(13) . . ?
S1 Au13 Au20 140.00(13) . . ?
S1 Au13 Au21 103.64(14) . . ?
S1 Au13 Au22 92.81(15) . . ?
Au13 Au14 Au20 51.19(3) . . ?
Au13 Au14 Au22 58.35(3) . . ?
Au18 Au14 Au13 103.98(4) . . ?
Au18 Au14 Au20 52.95(3) . . ?
Au18 Au14 Au22 86.73(3) . . ?
Au20 Au14 Au22 58.29(3) . . ?
S14 Au14 Au13 80.61(14) . . ?
S14 Au14 Au18 93.01(16) . . ?
S14 Au14 Au20 88.12(16) . . ?
S14 Au14 Au22 137.37(15) . . ?
S14 Au14 S20 176.2(2) . . ?
S20 Au14 Au13 102.90(13) . . ?
S20 Au14 Au18 87.65(15) . . ?
S20 Au14 Au20 95.28(14) . . ?
S20 Au14 Au22 46.43(13) . . ?
Au9 Au15 Au5 138.49(5) . . ?
Au9 Au15 Au12 71.69(3) . . ?
Au12 Au15 Au5 134.76(4) . . ?
Au19 Au15 Au5 138.12(5) . . ?
Au19 Au15 Au9 72.86(3) . . ?
Au19 Au15 Au12 71.83(3) . . ?
Au19 Au15 Au23 61.08(3) . . ?
Au19 Au15 Au27 64.78(3) . . ?
Au23 Au15 Au5 85.29(4) . . ?
Au23 Au15 Au9 94.45(4) . . ?
Au23 Au15 Au12 132.89(4) . . ?
Au23 Au15 Au27 58.24(3) . . ?
Au27 Au15 Au5 76.77(4) . . ?
Au27 Au15 Au9 136.82(4) . . ?
Au27 Au15 Au12 101.53(4) . . ?
S7 Au15 Au5 49.48(18) . . ?
S7 Au15 Au9 106.96(18) . . ?
S7 Au15 Au12 96.21(17) . . ?
S7 Au15 Au19 167.62(17) . . ?
S7 Au15 Au23 130.72(17) . . ?
S7 Au15 Au27 116.20(18) . . ?
Au10 Au16 Au9 58.64(3) . . ?
Au10 Au16 Au19 53.60(3) . . ?
Au17 Au16 Au9 122.09(4) . . ?
Au17 Au16 Au10 64.17(3) . . ?
Au17 Au16 Au19 90.51(3) . . ?
Au17 Au16 Au23 123.34(4) . . ?
Au17 Au16 Au24 60.84(3) . . ?
Au17 Au16 Au26 59.96(3) . . ?
Au19 Au16 Au9 63.04(3) . . ?
Au23 Au16 Au9 84.09(3) . . ?
Au23 Au16 Au10 108.47(4) . . ?
Au23 Au16 Au19 55.28(3) . . ?
Au24 Au16 Au9 176.91(4) . . ?
Au24 Au16 Au10 124.41(4) . . ?
Au24 Au16 Au19 118.81(4) . . ?
Au24 Au16 Au23 95.02(4) . . ?
Au24 Au16 Au26 58.74(3) . . ?
Au26 Au16 Au9 123.15(4) . . ?
Au26 Au16 Au10 87.48(3) . . ?
Au26 Au16 Au19 60.11(3) . . ?
Au26 Au16 Au23 63.73(3) . . ?
S15 Au16 Au9 44.36(16) . . ?
S15 Au16 Au10 100.95(16) . . ?
S15 Au16 Au17 153.33(15) . . ?
S15 Au16 Au19 97.88(14) . . ?
S15 Au16 Au23 81.50(14) . . ?
S15 Au16 Au24 132.59(16) . . ?
S15 Au16 Au26 145.04(14) . . ?
Au10 Au17 Au11 55.50(3) . . ?
Au10 Au17 Au20 53.49(3) . . ?
Au16 Au17 Au10 63.03(3) . . ?
Au16 Au17 Au11 117.74(4) . . ?
Au16 Au17 Au20 92.40(3) . . ?
Au16 Au17 Au24 59.96(3) . . ?
Au16 Au17 Au25 128.73(4) . . ?
Au16 Au17 Au26 62.18(3) . . ?
Au20 Au17 Au11 59.22(3) . . ?
Au24 Au17 Au10 122.42(4) . . ?
Au24 Au17 Au11 177.41(4) . . ?
Au24 Au17 Au20 121.28(4) . . ?
Au24 Au17 Au25 99.93(4) . . ?
Au24 Au17 Au26 59.19(3) . . ?
Au25 Au17 Au10 109.12(4) . . ?
Au25 Au17 Au11 82.45(3) . . ?
Au25 Au17 Au20 56.24(3) . . ?
Au26 Au17 Au10 87.97(3) . . ?
Au26 Au17 Au11 121.27(4) . . ?
Au26 Au17 Au20 62.09(3) . . ?
Au26 Au17 Au25 67.12(3) . . ?
S16 Au17 Au10 89.05(14) . . ?
S16 Au17 Au11 43.98(14) . . ?
S16 Au17 Au16 131.71(15) . . ?
S16 Au17 Au20 101.57(15) . . ?
S16 Au17 Au24 136.22(15) . . ?
S16 Au17 Au25 96.41(14) . . ?
S16 Au17 Au26 161.13(15) . . ?
Au11 Au18 Au7 135.74(4) . . ?
Au14 Au18 Au7 136.36(5) . . ?
Au14 Au18 Au11 74.03(3) . . ?
Au20 Au18 Au7 142.19(4) . . ?
Au20 Au18 Au11 66.80(3) . . ?
Au20 Au18 Au14 71.15(3) . . ?
Au25 Au18 Au7 84.58(4) . . ?
Au25 Au18 Au11 91.89(4) . . ?
Au25 Au18 Au14 132.69(4) . . ?
Au25 Au18 Au20 61.88(3) . . ?
Au25 Au18 Au29 59.00(3) . . ?
Au29 Au18 Au7 88.40(4) . . ?
Au29 Au18 Au11 126.82(4) . . ?
Au29 Au18 Au14 93.59(4) . . ?
Au29 Au18 Au20 60.33(3) . . ?
S10 Au18 Au7 48.34(17) . . ?
S10 Au18 Au11 102.11(17) . . ?
S10 Au18 Au14 103.38(18) . . ?
S10 Au18 Au20 168.44(17) . . ?
S10 Au18 Au25 123.84(18) . . ?
S10 Au18 Au29 130.99(17) . . ?
Au9 Au19 Au12 62.19(3) . . ?
Au10 Au19 Au9 60.50(3) . . ?
Au10 Au19 Au12 87.92(3) . . ?
Au10 Au19 Au13 60.52(3) . . ?
Au10 Au19 Au16 62.49(3) . . ?
Au10 Au19 Au20 58.74(3) . . ?
Au10 Au19 Au21 124.61(4) . . ?
Au10 Au19 Au23 121.02(4) . . ?
Au10 Au19 Au26 90.36(3) . . ?
Au10 Au19 Au27 174.98(4) . . ?
Au10 Au19 Au28 120.49(4) . . ?
Au13 Au19 Au9 92.46(3) . . ?
Au13 Au19 Au12 57.36(3) . . ?
Au13 Au19 Au16 122.91(4) . . ?
Au13 Au19 Au20 58.49(3) . . ?
Au13 Au19 Au21 64.30(3) . . ?
Au13 Au19 Au23 175.63(4) . . ?
Au13 Au19 Au26 120.87(4) . . ?
Au13 Au19 Au27 122.01(4) . . ?
Au13 Au19 Au28 91.86(3) . . ?
Au15 Au19 Au9 56.41(3) . . ?
Au15 Au19 Au10 116.55(4) . . ?
Au15 Au19 Au12 57.92(3) . . ?
Au15 Au19 Au13 115.28(4) . . ?
Au15 Au19 Au16 92.48(3) . . ?
Au15 Au19 Au20 173.19(4) . . ?
Au15 Au19 Au21 90.49(3) . . ?
Au15 Au19 Au23 60.36(3) . . ?
Au15 Au19 Au26 123.82(4) . . ?
Au15 Au19 Au27 58.64(3) . . ?
Au15 Au19 Au28 122.95(4) . . ?
Au16 Au19 Au9 61.76(3) . . ?
Au16 Au19 Au12 123.88(4) . . ?
Au20 Au19 Au9 119.23(3) . . ?
Au20 Au19 Au12 115.81(4) . . ?
Au20 Au19 Au16 89.33(3) . . ?
Au20 Au19 Au21 88.90(3) . . ?
Au20 Au19 Au26 62.40(3) . . ?
Au20 Au19 Au27 126.19(4) . . ?
Au20 Au19 Au28 61.88(3) . . ?
Au21 Au19 Au9 127.68(4) . . ?
Au21 Au19 Au12 65.94(3) . . ?
Au21 Au19 Au16 169.52(4) . . ?
Au21 Au19 Au26 114.40(4) . . ?
Au23 Au19 Au9 85.23(3) . . ?
Au23 Au19 Au12 118.28(4) . . ?
Au23 Au19 Au16 59.06(3) . . ?
Au23 Au19 Au20 125.88(4) . . ?
Au23 Au19 Au21 114.37(4) . . ?
Au23 Au19 Au26 63.49(3) . . ?
Au23 Au19 Au27 56.11(3) . . ?
Au23 Au19 Au28 90.57(3) . . ?
Au26 Au19 Au9 117.68(3) . . ?
Au26 Au19 Au12 178.03(4) . . ?
Au26 Au19 Au16 55.93(3) . . ?
Au27 Au19 Au9 114.54(3) . . ?
Au27 Au19 Au12 90.22(3) . . ?
Au27 Au19 Au16 115.08(4) . . ?
Au27 Au19 Au21 58.49(3) . . ?
Au27 Au19 Au26 91.57(3) . . ?
Au27 Au19 Au28 64.38(3) . . ?
Au28 Au19 Au9 175.32(4) . . ?
Au28 Au19 Au12 121.92(4) . . ?
Au28 Au19 Au16 114.20(4) . . ?
Au28 Au19 Au21 56.15(3) . . ?
Au28 Au19 Au26 58.30(3) . . ?
Au10 Au20 Au11 60.02(3) . . ?
Au10 Au20 Au14 95.83(3) . . ?
Au10 Au20 Au17 63.18(3) . . ?
Au10 Au20 Au19 58.54(3) . . ?
Au10 Au20 Au22 123.02(4) . . ?
Au10 Au20 Au25 121.28(4) . . ?
Au10 Au20 Au26 89.04(3) . . ?
Au10 Au20 Au28 118.60(4) . . ?
Au11 Au20 Au14 66.43(3) . . ?
Au11 Au20 Au22 127.27(4) . . ?
Au13 Au20 Au10 60.58(3) . . ?
Au13 Au20 Au11 91.46(3) . . ?
Au13 Au20 Au14 61.52(3) . . ?
Au13 Au20 Au17 123.50(4) . . ?
Au13 Au20 Au19 58.87(3) . . ?
Au13 Au20 Au22 62.73(3) . . ?
Au13 Au20 Au25 175.88(4) . . ?
Au13 Au20 Au26 119.20(4) . . ?
Au13 Au20 Au28 91.06(3) . . ?
Au13 Au20 Au29 120.41(4) . . ?
Au17 Au20 Au11 64.51(3) . . ?
Au17 Au20 Au14 130.72(3) . . ?
Au17 Au20 Au22 167.95(4) . . ?
Au18 Au20 Au10 120.17(4) . . ?
Au18 Au20 Au11 60.32(3) . . ?
Au18 Au20 Au13 117.21(4) . . ?
Au18 Au20 Au14 55.89(3) . . ?
Au18 Au20 Au17 94.90(3) . . ?
Au18 Au20 Au19 176.08(5) . . ?
Au18 Au20 Au22 90.20(3) . . ?
Au18 Au20 Au25 58.69(3) . . ?
Au18 Au20 Au26 123.57(4) . . ?
Au18 Au20 Au28 121.24(4) . . ?
Au18 Au20 Au29 59.63(3) . . ?
Au19 Au20 Au11 118.55(4) . . ?
Au19 Au20 Au14 120.21(4) . . ?
Au19 Au20 Au17 87.69(3) . . ?
Au19 Au20 Au22 87.82(3) . . ?
Au19 Au20 Au26 60.34(3) . . ?
Au19 Au20 Au28 60.19(3) . . ?
Au22 Au20 Au14 60.87(3) . . ?
Au25 Au20 Au11 86.73(3) . . ?
Au25 Au20 Au14 114.36(4) . . ?
Au25 Au20 Au17 58.87(3) . . ?
Au25 Au20 Au19 125.22(4) . . ?
Au25 Au20 Au22 115.67(4) . . ?
Au25 Au20 Au26 64.88(3) . . ?
Au25 Au20 Au28 90.98(3) . . ?
Au26 Au20 Au11 118.61(4) . . ?
Au26 Au20 Au14 174.44(4) . . ?
Au26 Au20 Au17 54.14(3) . . ?
Au26 Au20 Au22 114.11(3) . . ?
Au28 Au20 Au11 175.77(4) . . ?
Au28 Au20 Au14 117.79(3) . . ?
Au28 Au20 Au17 111.26(4) . . ?
Au28 Au20 Au22 56.95(3) . . ?
Au28 Au20 Au26 57.16(3) . . ?
Au29 Au20 Au10 179.01(4) . . ?
Au29 Au20 Au11 119.68(4) . . ?
Au29 Au20 Au14 84.83(3) . . ?
Au29 Au20 Au17 115.83(4) . . ?
Au29 Au20 Au19 121.74(4) . . ?
Au29 Au20 Au22 57.95(3) . . ?
Au29 Au20 Au25 57.74(3) . . ?
Au29 Au20 Au26 90.35(3) . . ?
Au29 Au20 Au28 61.62(3) . . ?
Au19 Au21 Au13 55.01(3) . . ?
Au22 Au21 Au13 65.19(3) . . ?
Au22 Au21 Au19 95.99(3) . . ?
Au22 Au21 Au27 132.39(4) . . ?
Au22 Au21 Au28 65.08(3) . . ?
Au22 Au21 Au30 60.13(3) . . ?
Au27 Au21 Au13 114.82(4) . . ?
Au27 Au21 Au19 60.49(3) . . ?
Au28 Au21 Au13 89.64(3) . . ?
Au28 Au21 Au19 61.82(3) . . ?
Au28 Au21 Au27 67.31(3) . . ?
Au30 Au21 Au13 124.26(4) . . ?
Au30 Au21 Au19 120.50(4) . . ?
Au30 Au21 Au27 94.89(4) . . ?
Au30 Au21 Au28 58.69(3) . . ?
S22 Au21 Au13 84.46(15) . . ?
S22 Au21 Au19 103.36(16) . . ?
S22 Au21 Au22 124.17(16) . . ?
S22 Au21 Au27 102.30(16) . . ?
S22 Au21 Au28 164.53(17) . . ?
S22 Au21 Au30 135.76(16) . . ?
Au13 Au22 Au14 58.34(3) . . ?
Au13 Au22 Au20 51.98(3) . . ?
Au20 Au22 Au14 60.85(3) . . ?
Au21 Au22 Au13 62.68(3) . . ?
Au21 Au22 Au14 120.79(4) . . ?
Au21 Au22 Au20 87.27(4) . . ?
Au21 Au22 Au28 58.53(3) . . ?
Au21 Au22 Au29 118.63(4) . . ?
Au21 Au22 Au30 60.89(3) . . ?
Au28 Au22 Au13 85.26(3) . . ?
Au28 Au22 Au14 119.08(4) . . ?
Au28 Au22 Au20 58.27(3) . . ?
Au29 Au22 Au13 105.55(4) . . ?
Au29 Au22 Au14 82.65(3) . . ?
Au29 Au22 Au20 53.77(3) . . ?
Au29 Au22 Au28 60.64(3) . . ?
Au30 Au22 Au13 122.56(4) . . ?
Au30 Au22 Au14 174.68(5) . . ?
Au30 Au22 Au20 115.04(4) . . ?
Au30 Au22 Au28 56.80(3) . . ?
Au30 Au22 Au29 92.15(4) . . ?
S20 Au22 Au13 101.48(15) . . ?
S20 Au22 Au14 44.96(14) . . ?
S20 Au22 Au20 96.33(14) . . ?
S20 Au22 Au21 156.36(15) . . ?
S20 Au22 Au28 141.67(15) . . ?
S20 Au22 Au29 81.36(14) . . ?
S20 Au22 Au30 135.45(15) . . ?
Au15 Au23 Au16 95.46(4) . . ?
Au15 Au23 Au19 58.56(3) . . ?
Au15 Au23 Au26 119.89(4) . . ?
Au15 Au23 Au31 178.17(4) . . ?
Au15 Au23 Au33 125.34(4) . . ?
Au16 Au23 Au26 57.17(3) . . ?
Au16 Au23 Au31 84.59(3) . . ?
Au16 Au23 Au33 110.56(4) . . ?
Au19 Au23 Au16 65.66(3) . . ?
Au19 Au23 Au26 61.36(3) . . ?
Au19 Au23 Au31 123.00(4) . . ?
Au19 Au23 Au33 89.16(3) . . ?
Au26 Au23 Au31 61.64(3) . . ?
Au26 Au23 Au33 54.04(3) . . ?
Au27 Au23 Au15 61.10(3) . . ?
Au27 Au23 Au16 130.43(4) . . ?
Au27 Au23 Au19 64.90(3) . . ?
Au27 Au23 Au26 95.30(4) . . ?
Au27 Au23 Au31 120.18(4) . . ?
Au27 Au23 Au33 65.53(3) . . ?
Au33 Au23 Au31 56.22(3) . . ?
S17 Au23 Au15 134.03(14) . . ?
S17 Au23 Au16 101.88(14) . . ?
S17 Au23 Au19 164.90(13) . . ?
S17 Au23 Au26 105.18(14) . . ?
S17 Au23 Au27 126.25(14) . . ?
S17 Au23 Au31 44.27(14) . . ?
S17 Au23 Au33 87.50(15) . . ?
Au4 Au24 Au31 133.19(4) . . ?
Au16 Au24 Au4 83.37(4) . . ?
Au16 Au24 Au17 59.21(3) . . ?
Au16 Au24 Au31 95.87(4) . . ?
Au16 Au24 Au32 132.85(4) . . ?
Au17 Au24 Au4 88.40(4) . . ?
Au17 Au24 Au31 131.04(4) . . ?
Au17 Au24 Au32 90.07(4) . . ?
Au26 Au24 Au4 141.96(4) . . ?
Au26 Au24 Au16 62.46(3) . . ?
Au26 Au24 Au17 60.70(3) . . ?
Au26 Au24 Au31 70.48(3) . . ?
Au26 Au24 Au32 71.57(3) . . ?
Au32 Au24 Au4 134.47(4) . . ?
Au32 Au24 Au31 77.55(3) . . ?
S6 Au24 Au4 50.40(16) . . ?
S6 Au24 Au16 118.89(17) . . ?
S6 Au24 Au17 136.30(16) . . ?
S6 Au24 Au26 162.47(16) . . ?
S6 Au24 Au31 92.18(16) . . ?
S6 Au24 Au32 108.06(17) . . ?
Au17 Au25 Au26 54.49(3) . . ?
Au17 Au25 Au32 79.69(3) . . ?
Au17 Au25 Au34 106.54(4) . . ?
Au18 Au25 Au17 99.30(4) . . ?
Au18 Au25 Au20 59.42(3) . . ?
Au18 Au25 Au26 120.15(4) . . ?
Au18 Au25 Au32 177.40(4) . . ?
Au18 Au25 Au34 123.61(4) . . ?
Au20 Au25 Au17 64.90(3) . . ?
Au20 Au25 Au26 60.73(3) . . ?
Au20 Au25 Au32 121.86(4) . . ?
Au20 Au25 Au34 87.90(3) . . ?
Au26 Au25 Au32 61.21(3) . . ?
Au29 Au25 Au17 124.00(4) . . ?
Au29 Au25 Au18 60.67(3) . . ?
Au29 Au25 Au20 60.02(3) . . ?
Au29 Au25 Au26 89.16(3) . . ?
Au29 Au25 Au32 121.88(4) . . ?
Au29 Au25 Au34 63.27(3) . . ?
Au34 Au25 Au26 52.70(3) . . ?
Au34 Au25 Au32 58.98(3) . . ?
S18 Au25 Au17 79.64(15) . . ?
S18 Au25 Au18 133.64(14) . . ?
S18 Au25 Au20 144.44(15) . . ?
S18 Au25 Au26 97.07(14) . . ?
S18 Au25 Au29 153.24(16) . . ?
S18 Au25 Au32 43.88(14) . . ?
S18 Au25 Au34 100.27(15) . . ?
Au16 Au26 Au19 63.97(3) . . ?
Au16 Au26 Au20 91.02(3) . . ?
Au16 Au26 Au23 59.10(3) . . ?
Au16 Au26 Au25 115.81(4) . . ?
Au16 Au26 Au28 124.32(4) . . ?
Au16 Au26 Au31 86.65(3) . . ?
Au16 Au26 Au32 114.59(4) . . ?
Au17 Au26 Au16 57.86(3) . . ?
Au17 Au26 Au19 91.62(3) . . ?
Au17 Au26 Au20 63.77(3) . . ?
Au17 Au26 Au23 116.66(4) . . ?
Au17 Au26 Au25 58.39(3) . . ?
Au17 Au26 Au28 124.49(4) . . ?
Au17 Au26 Au31 117.34(4) . . ?
Au17 Au26 Au32 82.07(3) . . ?
Au19 Au26 Au20 57.26(3) . . ?
Au19 Au26 Au23 55.15(3) . . ?
Au19 Au26 Au25 111.64(4) . . ?
Au19 Au26 Au31 118.77(3) . . ?
Au19 Au26 Au32 172.90(4) . . ?
Au20 Au26 Au25 54.38(3) . . ?
Au20 Au26 Au31 176.02(4) . . ?
Au20 Au26 Au32 116.51(3) . . ?
Au23 Au26 Au20 112.40(4) . . ?
Au23 Au26 Au25 166.70(4) . . ?
Au23 Au26 Au31 63.62(3) . . ?
Au23 Au26 Au32 130.85(4) . . ?
Au24 Au26 Au16 58.81(3) . . ?
Au24 Au26 Au17 60.11(3) . . ?
Au24 Au26 Au19 122.73(4) . . ?
Au24 Au26 Au20 123.88(4) . . ?
Au24 Au26 Au23 92.17(3) . . ?
Au24 Au26 Au25 94.92(3) . . ?
Au24 Au26 Au28 175.11(4) . . ?
Au24 Au26 Au31 57.33(3) . . ?
Au24 Au26 Au32 56.58(3) . . ?
Au24 Au26 Au33 116.51(4) . . ?
Au24 Au26 Au34 118.02(4) . . ?
Au25 Au26 Au31 129.59(4) . . ?
Au25 Au26 Au32 62.21(3) . . ?
Au28 Au26 Au19 60.39(3) . . ?
Au28 Au26 Au20 60.77(3) . . ?
Au28 Au26 Au23 86.95(3) . . ?
Au28 Au26 Au25 86.91(3) . . ?
Au28 Au26 Au31 118.15(3) . . ?
Au28 Au26 Au32 120.87(4) . . ?
Au31 Au26 Au32 67.43(3) . . ?
Au33 Au26 Au16 121.93(4) . . ?
Au33 Au26 Au17 176.46(5) . . ?
Au33 Au26 Au19 91.28(3) . . ?
Au33 Au26 Au20 119.61(4) . . ?
Au33 Au26 Au23 63.65(3) . . ?
Au33 Au26 Au25 122.17(4) . . ?
Au33 Au26 Au28 58.85(3) . . ?
Au33 Au26 Au31 59.37(3) . . ?
Au33 Au26 Au32 95.14(3) . . ?
Au34 Au26 Au16 176.42(4) . . ?
Au34 Au26 Au17 119.54(4) . . ?
Au34 Au26 Au19 119.25(4) . . ?
Au34 Au26 Au20 89.72(3) . . ?
Au34 Au26 Au23 123.71(4) . . ?
Au34 Au26 Au25 61.99(3) . . ?
Au34 Au26 Au28 58.98(3) . . ?
Au34 Au26 Au31 92.81(3) . . ?
Au34 Au26 Au32 62.01(3) . . ?
Au34 Au26 Au33 60.49(3) . . ?
Au15 Au27 Au6 108.38(4) . . ?
Au15 Au27 Au19 56.58(3) . . ?
Au15 Au27 Au21 90.82(4) . . ?
Au15 Au27 Au28 114.48(4) . . ?
Au15 Au27 Au33 122.46(4) . . ?
Au15 Au27 Au35 175.64(4) . . ?
Au19 Au27 Au6 131.77(4) . . ?
Au19 Au27 Au28 57.96(3) . . ?
Au19 Au27 Au33 85.15(3) . . ?
Au19 Au27 Au35 121.21(4) . . ?
Au21 Au27 Au6 160.67(4) . . ?
Au21 Au27 Au19 61.02(3) . . ?
Au21 Au27 Au28 54.80(3) . . ?
Au21 Au27 Au33 107.26(4) . . ?
Au21 Au27 Au35 84.85(3) . . ?
Au23 Au27 Au6 73.62(3) . . ?
Au23 Au27 Au15 60.66(3) . . ?
Au23 Au27 Au19 58.99(3) . . ?
Au23 Au27 Au21 119.74(4) . . ?
Au23 Au27 Au28 88.31(3) . . ?
Au23 Au27 Au33 63.01(3) . . ?
Au23 Au27 Au35 122.14(4) . . ?
Au28 Au27 Au6 115.92(4) . . ?
Au28 Au27 Au35 63.27(3) . . ?
Au33 Au27 Au6 64.64(3) . . ?
Au33 Au27 Au28 52.66(3) . . ?
Au33 Au27 Au35 59.66(3) . . ?
Au35 Au27 Au6 75.93(3) . . ?
S23 Au27 Au6 84.37(14) . . ?
S23 Au27 Au15 134.80(14) . . ?
S23 Au27 Au19 140.91(14) . . ?
S23 Au27 Au21 80.30(14) . . ?
S23 Au27 Au23 157.20(15) . . ?
S23 Au27 Au28 96.20(13) . . ?
S23 Au27 Au33 102.38(14) . . ?
S23 Au27 Au35 43.88(14) . . ?
Au19 Au28 Au20 57.94(3) . . ?
Au19 Au28 Au22 91.12(3) . . ?
Au19 Au28 Au27 57.67(3) . . ?
Au19 Au28 Au29 113.25(3) . . ?
Au19 Au28 Au36 178.47(4) . . ?
Au20 Au28 Au27 115.55(4) . . ?
Au20 Au28 Au36 120.89(3) . . ?
Au21 Au28 Au19 62.03(3) . . ?
Au21 Au28 Au20 89.99(3) . . ?
Au21 Au28 Au22 56.39(3) . . ?
Au21 Au28 Au26 123.28(4) . . ?
Au21 Au28 Au27 57.89(3) . . ?
Au21 Au28 Au29 114.83(4) . . ?
Au21 Au28 Au33 121.29(4) . . ?
Au21 Au28 Au34 178.23(4) . . ?
Au21 Au28 Au36 119.29(4) . . ?
Au22 Au28 Au20 64.78(3) . . ?
Au22 Au28 Au27 114.28(4) . . ?
Au22 Au28 Au29 58.93(3) . . ?
Au22 Au28 Au36 89.13(3) . . ?
Au26 Au28 Au19 61.31(3) . . ?
Au26 Au28 Au20 62.06(3) . . ?
Au26 Au28 Au22 126.84(4) . . ?
Au26 Au28 Au27 89.39(3) . . ?
Au26 Au28 Au29 89.61(3) . . ?
Au26 Au28 Au36 117.40(4) . . ?
Au27 Au28 Au36 123.54(3) . . ?
Au29 Au28 Au20 55.37(3) . . ?
Au29 Au28 Au27 169.79(4) . . ?
Au29 Au28 Au36 65.63(3) . . ?
Au30 Au28 Au19 122.45(4) . . ?
Au30 Au28 Au20 122.47(4) . . ?
Au30 Au28 Au21 60.43(3) . . ?
Au30 Au28 Au22 57.72(3) . . ?
Au30 Au28 Au26 174.94(4) . . ?
Au30 Au28 Au27 90.27(3) . . ?
Au30 Au28 Au29 91.61(4) . . ?
Au30 Au28 Au33 116.91(4) . . ?
Au30 Au28 Au34 118.15(4) . . ?
Au30 Au28 Au36 58.89(3) . . ?
Au33 Au28 Au19 91.67(3) . . ?
Au33 Au28 Au20 120.60(4) . . ?
Au33 Au28 Au22 174.59(4) . . ?
Au33 Au28 Au26 58.55(3) . . ?
Au33 Au28 Au27 63.65(3) . . ?
Au33 Au28 Au29 123.84(4) . . ?
Au33 Au28 Au36 88.20(3) . . ?
Au34 Au28 Au19 119.40(4) . . ?
Au34 Au28 Au20 90.05(3) . . ?
Au34 Au28 Au22 122.10(4) . . ?
Au34 Au28 Au26 58.21(3) . . ?
Au34 Au28 Au27 123.61(4) . . ?
Au34 Au28 Au29 63.83(3) . . ?
Au34 Au28 Au33 60.11(3) . . ?
Au34 Au28 Au36 59.26(3) . . ?
Au18 Au29 Au20 60.05(3) . . ?
Au18 Au29 Au22 96.58(4) . . ?
Au18 Au29 Au28 123.03(4) . . ?
Au18 Au29 Au34 124.11(4) . . ?
Au18 Au29 Au36 175.15(4) . . ?
Au20 Au29 Au22 68.28(3) . . ?
Au20 Au29 Au28 63.00(3) . . ?
Au20 Au29 Au34 89.44(4) . . ?
Au20 Au29 Au36 124.21(4) . . ?
Au22 Au29 Au28 60.44(3) . . ?
Au22 Au29 Au34 115.09(4) . . ?
Au22 Au29 Au36 87.53(3) . . ?
Au25 Au29 Au18 60.33(3) . . ?
Au25 Au29 Au20 62.23(3) . . ?
Au25 Au29 Au22 130.48(4) . . ?
Au25 Au29 Au28 94.32(4) . . ?
Au25 Au29 Au34 64.12(3) . . ?
Au25 Au29 Au36 118.64(4) . . ?
Au28 Au29 Au34 55.21(3) . . ?
Au28 Au29 Au36 61.33(3) . . ?
Au34 Au29 Au36 55.68(3) . . ?
S21 Au29 Au18 132.70(14) . . ?
S21 Au29 Au20 165.18(13) . . ?
S21 Au29 Au22 100.13(14) . . ?
S21 Au29 Au25 128.24(14) . . ?
S21 Au29 Au28 103.62(13) . . ?
S21 Au29 Au34 87.33(14) . . ?
S21 Au29 Au36 43.52(13) . . ?
Au21 Au30 Au2 87.78(4) . . ?
Au21 Au30 Au35 96.09(4) . . ?
Au21 Au30 Au36 130.38(4) . . ?
Au22 Au30 Au2 79.24(4) . . ?
Au22 Au30 Au21 58.98(3) . . ?
Au22 Au30 Au35 139.45(4) . . ?
Au22 Au30 Au36 99.32(4) . . ?
Au28 Au30 Au2 141.19(4) . . ?
Au28 Au30 Au21 60.88(3) . . ?
Au28 Au30 Au22 65.48(3) . . ?
Au28 Au30 Au35 74.55(3) . . ?
Au28 Au30 Au36 69.54(3) . . ?
Au35 Au30 Au2 135.34(4) . . ?
Au35 Au30 Au36 71.71(3) . . ?
Au36 Au30 Au2 134.94(4) . . ?
S3 Au30 Au2 49.65(16) . . ?
S3 Au30 Au21 130.66(15) . . ?
S3 Au30 Au22 121.15(16) . . ?
S3 Au30 Au28 168.11(16) . . ?
S3 Au30 Au35 99.39(16) . . ?
S3 Au30 Au36 98.96(15) . . ?
Au24 Au31 Au23 83.31(3) . . ?
Au24 Au31 Au26 52.19(3) . . ?
Au24 Au31 Au33 104.14(4) . . ?
Au26 Au31 Au23 54.73(3) . . ?
Au33 Au31 Au23 57.55(3) . . ?
Au33 Au31 Au26 52.11(3) . . ?
S17 Au31 Au23 45.89(15) . . ?
S17 Au31 Au24 106.55(15) . . ?
S17 Au31 Au26 99.95(15) . . ?
S17 Au31 Au33 89.81(15) . . ?
S17 Au31 S19 168.0(2) . . ?
S19 Au31 Au23 142.73(17) . . ?
S19 Au31 Au24 84.59(15) . . ?
S19 Au31 Au26 90.48(16) . . ?
S19 Au31 Au33 91.90(17) . . ?
Au24 Au32 Au25 87.95(3) . . ?
Au24 Au32 Au26 51.85(3) . . ?
Au24 Au32 Au34 101.85(4) . . ?
Au26 Au32 Au25 56.59(3) . . ?
Au34 Au32 Au25 56.13(3) . . ?
Au34 Au32 Au26 50.43(3) . . ?
S18 Au32 Au24 93.14(15) . . ?
S18 Au32 Au25 44.77(14) . . ?
S18 Au32 Au26 93.68(14) . . ?
S18 Au32 Au34 98.36(15) . . ?
S19 Au32 Au24 85.53(16) . . ?
S19 Au32 Au25 141.07(17) . . ?
S19 Au32 Au26 90.26(16) . . ?
S19 Au32 Au34 87.84(17) . . ?
S19 Au32 S18 173.8(2) . . ?
Au23 Au33 Au27 51.46(3) . . ?
Au23 Au33 Au35 114.46(4) . . ?
Au26 Au33 Au23 62.32(3) . . ?
Au26 Au33 Au27 91.49(3) . . ?
Au26 Au33 Au28 62.60(3) . . ?
Au26 Au33 Au31 68.52(3) . . ?
Au26 Au33 Au34 59.48(3) . . ?
Au26 Au33 Au35 131.05(4) . . ?
Au27 Au33 Au35 63.46(3) . . ?
Au28 Au33 Au23 88.11(3) . . ?
Au28 Au33 Au27 63.69(3) . . ?
Au28 Au33 Au31 131.02(4) . . ?
Au28 Au33 Au34 59.92(3) . . ?
Au28 Au33 Au35 68.55(3) . . ?
Au31 Au33 Au23 66.22(3) . . ?
Au31 Au33 Au27 116.24(4) . . ?
Au31 Au33 Au35 159.54(4) . . ?
Au34 Au33 Au23 121.40(4) . . ?
Au34 Au33 Au27 123.46(4) . . ?
Au34 Au33 Au31 97.76(4) . . ?
Au34 Au33 Au35 98.53(4) . . ?
S9 Au33 Au23 106.47(17) . . ?
S9 Au33 Au26 156.44(16) . . ?
S9 Au33 Au27 96.64(17) . . ?
S9 Au33 Au28 140.43(16) . . ?
S9 Au33 Au31 88.09(16) . . ?
S9 Au33 Au34 129.96(17) . . ?
S9 Au33 Au35 71.94(16) . . ?
Au25 Au34 Au32 64.89(3) . . ?
Au26 Au34 Au25 65.31(3) . . ?
Au26 Au34 Au28 62.81(3) . . ?
Au26 Au34 Au29 90.47(3) . . ?
Au26 Au34 Au32 67.56(3) . . ?
Au26 Au34 Au33 60.03(3) . . ?
Au26 Au34 Au36 130.88(4) . . ?
Au28 Au34 Au25 90.58(3) . . ?
Au28 Au34 Au29 60.96(3) . . ?
Au28 Au34 Au32 130.22(4) . . ?
Au28 Au34 Au33 59.97(3) . . ?
Au28 Au34 Au36 68.16(3) . . ?
Au29 Au34 Au25 52.60(3) . . ?
Au29 Au34 Au32 117.16(4) . . ?
Au33 Au34 Au25 125.01(4) . . ?
Au33 Au34 Au29 120.84(4) . . ?
Au33 Au34 Au32 98.25(4) . . ?
Au33 Au34 Au36 93.14(3) . . ?
Au36 Au34 Au25 119.26(4) . . ?
Au36 Au34 Au29 67.82(3) . . ?
Au36 Au34 Au32 161.56(4) . . ?
S12 Au34 Au25 92.87(14) . . ?
S12 Au34 Au26 140.08(15) . . ?
S12 Au34 Au28 154.97(16) . . ?
S12 Au34 Au29 102.39(15) . . ?
S12 Au34 Au32 72.99(15) . . ?
S12 Au34 Au33 133.89(15) . . ?
S12 Au34 Au36 88.67(15) . . ?
Au30 Au35 Au27 83.09(3) . . ?
Au30 Au35 Au33 99.51(3) . . ?
Au33 Au35 Au27 56.88(3) . . ?
S23 Au35 Au27 45.05(13) . . ?
S23 Au35 Au30 84.18(14) . . ?
S23 Au35 Au33 100.78(14) . . ?
S24 Au35 Au27 136.33(15) . . ?
S24 Au35 Au30 95.67(16) . . ?
S24 Au35 Au33 80.61(16) . . ?
S24 Au35 S23 178.6(2) . . ?
Au28 Au36 Au29 53.04(3) . . ?
Au30 Au36 Au28 51.56(3) . . ?
Au30 Au36 Au29 79.63(3) . . ?
Au30 Au36 Au34 104.14(4) . . ?
Au34 Au36 Au28 52.58(3) . . ?
Au34 Au36 Au29 56.50(3) . . ?
S21 Au36 Au28 96.21(14) . . ?
S21 Au36 Au29 44.27(14) . . ?
S21 Au36 Au30 99.71(15) . . ?
S21 Au36 Au34 88.60(14) . . ?
S21 Au36 S24 166.3(2) . . ?
S24 Au36 Au28 94.48(16) . . ?
S24 Au36 Au29 143.10(16) . . ?
S24 Au36 Au30 93.63(15) . . ?
S24 Au36 Au34 91.12(16) . . ?
Au1 S1 Au13 100.5(2) . . ?
C11 S1 Au1 108.5(9) . . ?
C11 S1 Au13 112.2(9) . . ?
Au1 S2 Au2 103.5(3) . . ?
C21 S2 Au1 109.8(9) . . ?
C21 S2 Au2 98.2(10) . . ?
Au2 S3 Au30 78.05(19) . . ?
C31 S3 Au2 105.8(9) . . ?
C31 S3 Au30 109.2(9) . . ?
Au3 S4 Au10 100.6(2) . . ?
C41 S4 Au3 109.2(8) . . ?
C41 S4 Au10 108.5(9) . . ?
Au3 S5 Au4 103.5(2) . . ?
C51 S5 Au3 109.8(8) . . ?
C51 S5 Au4 100.6(9) . . ?
Au4 S6 Au24 76.2(2) . . ?
C61 S6 Au4 102.2(10) . . ?
C61 S6 Au24 112.5(9) . . ?
Au5 S7 Au15 79.0(2) . . ?
C71 S7 Au5 101.1(10) . . ?
C71 S7 Au15 113.2(9) . . ?
Au5 S8 Au6 104.4(3) . . ?
C81 S8 Au5 110.7(12) . . ?
C81 S8 Au6 105.1(11) . . ?
Au6 S9 Au33 94.7(2) . . ?
C91 S9 Au6 105.0(9) . . ?
C91 S9 Au33 110.6(8) . . ?
Au7 S10 Au18 81.0(2) . . ?
C101 S10 Au7 105.6(10) . . ?
C101 S10 Au18 114.5(9) . . ?
Au7 S11 Au8 100.5(3) . . ?
C111 S11 Au7 102.8(10) . . ?
C111 S11 Au8 111.6(9) . . ?
Au8 S12 Au34 104.7(2) . . ?
C121 S12 Au8 108.3(9) . . ?
C121 S12 Au34 108.1(8) . . ?
Au9 S13 Au12 96.8(2) . . ?
C131 S13 Au9 106.6(9) . . ?
C131 S13 Au12 110.3(9) . . ?
Au14 S14 Au11 99.2(2) . . ?
C141 S14 Au11 108.2(9) . . ?
C141 S14 Au14 104.1(9) . . ?
Au9 S15 Au16 89.7(2) . . ?
C151 S15 Au9 107.6(9) . . ?
C151 S15 Au16 107.6(8) . . ?
Au11 S16 Au17 90.45(18) . . ?
C161 S16 Au11 109.9(9) . . ?
C161 S16 Au17 118.4(8) . . ?
Au31 S17 Au23 89.8(2) . . ?
C171 S17 Au23 112.3(8) . . ?
C171 S17 Au31 112.3(8) . . ?
Au32 S18 Au25 91.34(19) . . ?
C181 S18 Au25 110.8(9) . . ?
C181 S18 Au32 110.7(9) . . ?
Au32 S19 Au31 102.9(2) . . ?
C191 S19 Au31 104.7(9) . . ?
C191 S19 Au32 105.4(9) . . ?
Au14 S20 Au22 88.61(19) . . ?
C201 S20 Au14 108.3(8) . . ?
C201 S20 Au22 111.5(9) . . ?
Au36 S21 Au29 92.2(2) . . ?
C211 S21 Au29 112.9(8) . . ?
C211 S21 Au36 113.1(8) . . ?
Au12 S22 Au21 94.4(2) . . ?
C221 S22 Au12 110.9(9) . . ?
C221 S22 Au21 115.8(9) . . ?
Au35 S23 Au27 91.07(19) . . ?
C231 S23 Au27 106.7(8) . . ?
C231 S23 Au35 109.3(8) . . ?
Au35 S24 Au36 95.4(2) . . ?
C241 S24 Au35 107.0(9) . . ?
C241 S24 Au36 106.6(9) . . ?
C12 C11 S1 122.0(19) . . ?
C16 C11 S1 117(2) . . ?
C16 C11 C12 121(2) . . ?
C11 C12 H12 120.0 . . ?
C11 C12 C13 120(3) . . ?
C13 C12 H12 120.0 . . ?
C12 C13 C14 120(3) . . ?
C12 C13 C17 122(3) . . ?
C14 C13 C17 118(3) . . ?
C13 C14 H14 120.2 . . ?
C15 C14 C13 120(3) . . ?
C15 C14 H14 120.2 . . ?
C14 C15 C16 120(3) . . ?
C14 C15 C18 123(3) . . ?
C16 C15 C18 117(3) . . ?
C11 C16 C15 119(3) . . ?
C11 C16 H16 120.4 . . ?
C15 C16 H16 120.4 . . ?
C13 C17 H17A 109.5 . . ?
C13 C17 H17B 109.5 . . ?
C13 C17 H17C 109.5 . . ?
H17A C17 H17B 109.5 . . ?
H17A C17 H17C 109.5 . . ?
H17B C17 H17C 109.5 . . ?
C15 C18 H18A 109.5 . . ?
C15 C18 H18B 109.5 . . ?
C15 C18 H18C 109.5 . . ?
H18A C18 H18B 109.5 . . ?
H18A C18 H18C 109.5 . . ?
H18B C18 H18C 109.5 . . ?
C22 C21 S2 114(2) . . ?
C26 C21 S2 122(2) . . ?
C26 C21 C22 123(3) . . ?
C21 C22 H22 121.0 . . ?
C23 C22 C21 118(3) . . ?
C23 C22 H22 121.0 . . ?
C22 C23 C24 118(2) . . ?
C22 C23 C27 118(2) . . ?
C24 C23 C27 124(2) . . ?
C23 C24 H24 119.1 . . ?
C25 C24 C23 122(3) . . ?
C25 C24 H24 119.1 . . ?
C24 C25 C26 120(3) . . ?
C24 C25 C28 122(2) . . ?
C26 C25 C28 118(2) . . ?
C21 C26 C25 119(3) . . ?
C21 C26 H26 120.7 . . ?
C25 C26 H26 120.7 . . ?
C23 C27 H27A 109.5 . . ?
C23 C27 H27B 109.5 . . ?
C23 C27 H27C 109.5 . . ?
H27A C27 H27B 109.5 . . ?
H27A C27 H27C 109.5 . . ?
H27B C27 H27C 109.5 . . ?
C25 C28 H28A 109.5 . . ?
C25 C28 H28B 109.5 . . ?
C25 C28 H28C 109.5 . . ?
H28A C28 H28B 109.5 . . ?
H28A C28 H28C 109.5 . . ?
H28B C28 H28C 109.5 . . ?
C32 C31 S3 121(2) . . ?
C36 C31 S3 119.8(19) . . ?
C36 C31 C32 119(2) . . ?
C31 C32 H32 120.6 . . ?
C33 C32 C31 119(3) . . ?
C33 C32 H32 120.6 . . ?
C32 C33 C34 121(2) . . ?
C32 C33 C37 120(3) . . ?
C34 C33 C37 119(2) . . ?
C33 C34 H34 120.1 . . ?
C33 C34 C35 120(2) . . ?
C35 C34 H34 120.1 . . ?
C34 C35 C38 121(2) . . ?
C36 C35 C34 117(3) . . ?
C36 C35 C38 122(2) . . ?
C31 C36 C35 124(3) . . ?
C31 C36 H36 118.1 . . ?
C35 C36 H36 118.1 . . ?
C33 C37 H37A 109.5 . . ?
C33 C37 H37B 109.5 . . ?
C33 C37 H37C 109.5 . . ?
H37A C37 H37B 109.5 . . ?
H37A C37 H37C 109.5 . . ?
H37B C37 H37C 109.5 . . ?
C35 C38 H38A 109.5 . . ?
C35 C38 H38B 109.5 . . ?
C35 C38 H38C 109.5 . . ?
H38A C38 H38B 109.5 . . ?
H38A C38 H38C 109.5 . . ?
H38B C38 H38C 109.5 . . ?
C42 C41 S4 116.6(17) . . ?
C46 C41 S4 122(2) . . ?
C46 C41 C42 121(2) . . ?
C41 C42 H42 121.3 . . ?
C43 C42 C41 117(2) . . ?
C43 C42 H42 121.3 . . ?
C42 C43 C47 119(2) . . ?
C44 C43 C42 122(2) . . ?
C44 C43 C47 119(2) . . ?
C43 C44 H44 119.7 . . ?
C45 C44 C43 121(2) . . ?
C45 C44 H44 119.7 . . ?
C44 C45 C46 119(2) . . ?
C44 C45 C48 120(2) . . ?
C46 C45 C48 121(2) . . ?
C41 C46 C45 120(2) . . ?
C41 C46 H46 119.9 . . ?
C45 C46 H46 119.9 . . ?
C43 C47 H47A 109.5 . . ?
C43 C47 H47B 109.5 . . ?
C43 C47 H47C 109.5 . . ?
H47A C47 H47B 109.5 . . ?
H47A C47 H47C 109.5 . . ?
H47B C47 H47C 109.5 . . ?
C45 C48 H48A 109.5 . . ?
C45 C48 H48B 109.5 . . ?
C45 C48 H48C 109.5 . . ?
H48A C48 H48B 109.5 . . ?
H48A C48 H48C 109.5 . . ?
H48B C48 H48C 109.5 . . ?
C52 C51 S5 122(2) . . ?
C52 C51 C56 118(3) . . ?
C56 C51 S5 119.5(19) . . ?
C51 C52 H52 120.1 . . ?
C51 C52 C53 120(3) . . ?
C53 C52 H52 120.1 . . ?
C52 C53 C57 120(3) . . ?
C54 C53 C52 124(3) . . ?
C54 C53 C57 116(3) . . ?
C53 C54 H54 121.2 . . ?
C53 C54 C55 118(3) . . ?
C55 C54 H54 121.2 . . ?
C54 C55 C58 121(3) . . ?
C56 C55 C54 118(3) . . ?
C56 C55 C58 121(3) . . ?
C51 C56 H56 118.6 . . ?
C55 C56 C51 123(3) . . ?
C55 C56 H56 118.6 . . ?
C53 C57 H57A 109.5 . . ?
C53 C57 H57B 109.5 . . ?
C53 C57 H57C 109.5 . . ?
H57A C57 H57B 109.5 . . ?
H57A C57 H57C 109.5 . . ?
H57B C57 H57C 109.5 . . ?
C55 C58 H58A 109.5 . . ?
C55 C58 H58B 109.5 . . ?
C55 C58 H58C 109.5 . . ?
H58A C58 H58B 109.5 . . ?
H58A C58 H58C 109.5 . . ?
H58B C58 H58C 109.5 . . ?
C62 C61 S6 114(2) . . ?
C66 C61 S6 126(2) . . ?
C66 C61 C62 120(2) . . ?
C61 C62 H62 122.3 . . ?
C63 C62 C61 115(3) . . ?
C63 C62 H62 122.3 . . ?
C62 C63 C67 116(2) . . ?
C64 C63 C62 121(3) . . ?
C64 C63 C67 123(2) . . ?
C63 C64 H64 117.4 . . ?
C63 C64 C65 125(3) . . ?
C65 C64 H64 117.4 . . ?
C64 C65 C68 123(2) . . ?
C66 C65 C64 112(3) . . ?
C66 C65 C68 125(2) . . ?
C61 C66 C65 125(3) . . ?
C61 C66 H66 117.3 . . ?
C65 C66 H66 117.3 . . ?
C63 C67 H67A 109.5 . . ?
C63 C67 H67B 109.5 . . ?
C63 C67 H67C 109.5 . . ?
H67A C67 H67B 109.5 . . ?
H67A C67 H67C 109.5 . . ?
H67B C67 H67C 109.5 . . ?
C65 C68 H68A 109.5 . . ?
C65 C68 H68B 109.5 . . ?
C65 C68 H68C 109.5 . . ?
H68A C68 H68B 109.5 . . ?
H68A C68 H68C 109.5 . . ?
H68B C68 H68C 109.5 . . ?
C72 C71 S7 116(2) . . ?
C76 C71 S7 121(2) . . ?
C76 C71 C72 123(3) . . ?
C71 C72 H72 121.4 . . ?
C71 C72 C73 117(3) . . ?
C73 C72 H72 121.4 . . ?
C72 C73 C78 120(3) . . ?
C74 C73 C72 121(3) . . ?
C74 C73 C78 119(3) . . ?
C73 C74 H74 118.6 . . ?
C73 C74 C75 123(3) . . ?
C75 C74 H74 118.7 . . ?
C74 C75 C77 126(3) . . ?
C76 C75 C74 116(3) . . ?
C76 C75 C77 118(2) . . ?
C71 C76 C75 120(3) . . ?
C71 C76 H76 119.9 . . ?
C75 C76 H76 119.9 . . ?
C75 C77 H77A 109.5 . . ?
C75 C77 H77B 109.5 . . ?
C75 C77 H77C 109.5 . . ?
H77A C77 H77B 109.5 . . ?
H77A C77 H77C 109.5 . . ?
H77B C77 H77C 109.5 . . ?
C73 C78 H78A 109.5 . . ?
C73 C78 H78B 109.5 . . ?
C73 C78 H78C 109.5 . . ?
H78A C78 H78B 109.5 . . ?
H78A C78 H78C 109.5 . . ?
H78B C78 H78C 109.5 . . ?
C82 C81 S8 121(3) . . ?
C86 C81 S8 119(3) . . ?
C86 C81 C82 119(3) . . ?
C81 C82 H82 120.0 . . ?
C81 C82 C83 120(3) . . ?
C83 C82 H82 120.0 . . ?
C82 C83 C84 117(3) . . ?
C82 C83 C88 117(3) . . ?
C84 C83 C88 126(3) . . ?
C83 C84 H84 118.4 . . ?
C85 C84 C83 123(3) . . ?
C85 C84 H84 118.4 . . ?
C84 C85 C86 120(3) . . ?
C84 C85 C87 127(3) . . ?
C86 C85 C87 113(3) . . ?
C81 C86 C85 120(3) . . ?
C81 C86 H86 119.9 . . ?
C85 C86 H86 119.9 . . ?
C85 C87 H87A 109.5 . . ?
C85 C87 H87B 109.5 . . ?
C85 C87 H87C 109.5 . . ?
H87A C87 H87B 109.5 . . ?
H87A C87 H87C 109.5 . . ?
H87B C87 H87C 109.5 . . ?
C83 C88 H88A 109.5 . . ?
C83 C88 H88B 109.5 . . ?
C83 C88 H88C 109.5 . . ?
H88A C88 H88B 109.5 . . ?
H88A C88 H88C 109.5 . . ?
H88B C88 H88C 109.5 . . ?
C92 C91 S9 119(2) . . ?
C96 C91 S9 114(2) . . ?
C96 C91 C92 126(3) . . ?
C91 C92 H92 123.0 . . ?
C91 C92 C93 114(3) . . ?
C93 C92 H92 123.0 . . ?
C92 C93 C97 116(2) . . ?
C94 C93 C92 122(3) . . ?
C94 C93 C97 122(3) . . ?
C93 C94 H94 119.4 . . ?
C95 C94 C93 121(3) . . ?
C95 C94 H94 119.4 . . ?
C94 C95 C96 118(3) . . ?
C94 C95 C98 121(3) . . ?
C98 C95 C96 121(3) . . ?
C91 C96 C95 118(3) . . ?
C91 C96 H96 121.0 . . ?
C95 C96 H96 121.0 . . ?
C93 C97 H97A 109.5 . . ?
C93 C97 H97B 109.5 . . ?
C93 C97 H97C 109.5 . . ?
H97A C97 H97B 109.5 . . ?
H97A C97 H97C 109.5 . . ?
H97B C97 H97C 109.5 . . ?
C95 C98 H98A 109.5 . . ?
C95 C98 H98B 109.5 . . ?
C95 C98 H98C 109.5 . . ?
H98A C98 H98B 109.5 . . ?
H98A C98 H98C 109.5 . . ?
H98B C98 H98C 109.5 . . ?
C102 C101 S10 123(2) . . ?
C102 C101 C106 117(3) . . ?
C106 C101 S10 120(2) . . ?
C101 C102 H102 119.2 . . ?
C101 C102 C103 122(3) . . ?
C103 C102 H102 119.2 . . ?
C102 C103 C108 120(3) . . ?
C104 C103 C102 118(3) . . ?
C104 C103 C108 121(3) . . ?
C103 C104 H104 118.8 . . ?
C103 C104 C105 122(3) . . ?
C105 C104 H104 118.8 . . ?
C104 C105 C106 119(3) . . ?
C104 C105 C107 123(3) . . ?
C106 C105 C107 118(3) . . ?
C101 C106 C105 121(3) . . ?
C101 C106 H106 119.6 . . ?
C105 C106 H106 119.6 . . ?
C105 C107 H10A 109.5 . . ?
C105 C107 H10B 109.5 . . ?
C105 C107 H10C 109.5 . . ?
H10A C107 H10B 109.5 . . ?
H10A C107 H10C 109.5 . . ?
H10B C107 H10C 109.5 . . ?
C103 C108 H10D 109.5 . . ?
C103 C108 H10E 109.5 . . ?
C103 C108 H10F 109.5 . . ?
H10D C108 H10E 109.5 . . ?
H10D C108 H10F 109.5 . . ?
H10E C108 H10F 109.5 . . ?
C112 C111 S11 116(2) . . ?
C116 C111 S11 121(2) . . ?
C116 C111 C112 122(3) . . ?
C111 C112 H112 119.5 . . ?
C113 C112 C111 121(4) . . ?
C113 C112 H112 119.5 . . ?
C112 C113 C114 121(3) . . ?
C112 C113 C118 123(4) . . ?
C114 C113 C118 116(4) . . ?
C113 C114 H114 120.2 . . ?
C113 C114 C115 120(3) . . ?
C115 C114 H114 120.2 . . ?
C114 C115 C116 120(3) . . ?
C114 C115 C117 123(3) . . ?
C116 C115 C117 117(3) . . ?
C111 C116 C115 117(3) . . ?
C111 C116 H116 121.6 . . ?
C115 C116 H116 121.6 . . ?
C115 C117 H11A 109.5 . . ?
C115 C117 H11B 109.5 . . ?
C115 C117 H11C 109.5 . . ?
H11A C117 H11B 109.5 . . ?
H11A C117 H11C 109.5 . . ?
H11B C117 H11C 109.5 . . ?
C113 C118 H11D 109.5 . . ?
C113 C118 H11E 109.5 . . ?
C113 C118 H11F 109.5 . . ?
H11D C118 H11E 109.5 . . ?
H11D C118 H11F 109.5 . . ?
H11E C118 H11F 109.5 . . ?
C122 C121 S12 120.1(19) . . ?
C126 C121 S12 117(2) . . ?
C126 C121 C122 123(2) . . ?
C121 C122 H122 120.9 . . ?
C123 C122 C121 118(2) . . ?
C123 C122 H122 120.9 . . ?
C122 C123 C124 119(2) . . ?
C122 C123 C127 122(2) . . ?
C124 C123 C127 120(2) . . ?
C123 C124 H124 118.6 . . ?
C125 C124 C123 123(2) . . ?
C125 C124 H124 118.6 . . ?
C124 C125 C128 124(2) . . ?
C126 C125 C124 117(2) . . ?
C126 C125 C128 118(2) . . ?
C121 C126 C125 120(2) . . ?
C121 C126 H126 120.0 . . ?
C125 C126 H126 120.0 . . ?
C123 C127 H12A 109.5 . . ?
C123 C127 H12B 109.5 . . ?
C123 C127 H12C 109.5 . . ?
H12A C127 H12B 109.5 . . ?
H12A C127 H12C 109.5 . . ?
H12B C127 H12C 109.5 . . ?
C125 C128 H12D 109.5 . . ?
C125 C128 H12E 109.5 . . ?
C125 C128 H12F 109.5 . . ?
H12D C128 H12E 109.5 . . ?
H12D C128 H12F 109.5 . . ?
H12E C128 H12F 109.5 . . ?
C132 C131 S13 117(2) . . ?
C136 C131 S13 120(2) . . ?
C136 C131 C132 123(3) . . ?
C131 C132 H132 120.1 . . ?
C131 C132 C133 120(3) . . ?
C133 C132 H132 120.1 . . ?
C132 C133 C134 116(3) . . ?
C132 C133 C138 121(3) . . ?
C134 C133 C138 122(2) . . ?
C133 C134 H134 118.4 . . ?
C135 C134 C133 123(3) . . ?
C135 C134 H134 118.4 . . ?
C134 C135 C136 118(3) . . ?
C134 C135 C137 123(3) . . ?
C136 C135 C137 118(3) . . ?
C131 C136 C135 120(3) . . ?
C131 C136 H136 120.2 . . ?
C135 C136 H136 120.2 . . ?
C135 C137 H13A 109.5 . . ?
C135 C137 H13B 109.5 . . ?
C135 C137 H13C 109.5 . . ?
H13A C137 H13B 109.5 . . ?
H13A C137 H13C 109.5 . . ?
H13B C137 H13C 109.5 . . ?
C133 C138 H13D 109.5 . . ?
C133 C138 H13E 109.5 . . ?
C133 C138 H13F 109.5 . . ?
H13D C138 H13E 109.5 . . ?
H13D C138 H13F 109.5 . . ?
H13E C138 H13F 109.5 . . ?
C142 C141 S14 120(2) . . ?
C146 C141 S14 118.4(18) . . ?
C146 C141 C142 122(2) . . ?
C141 C142 H142 121.9 . . ?
C143 C142 C141 116(2) . . ?
C143 C142 H142 121.9 . . ?
C142 C143 C148 115(2) . . ?
C144 C143 C142 120(2) . . ?
C144 C143 C148 125(2) . . ?
C143 C144 H144 118.0 . . ?
C143 C144 C145 124(2) . . ?
C145 C144 H144 118.0 . . ?
C144 C145 C146 118(2) . . ?
C144 C145 C147 123(2) . . ?
C146 C145 C147 119(2) . . ?
C141 C146 C145 120(2) . . ?
C141 C146 H146 120.1 . . ?
C145 C146 H146 120.1 . . ?
C145 C147 H14A 109.5 . . ?
C145 C147 H14B 109.5 . . ?
C145 C147 H14C 109.5 . . ?
H14A C147 H14B 109.5 . . ?
H14A C147 H14C 109.5 . . ?
H14B C147 H14C 109.5 . . ?
C143 C148 H14D 109.5 . . ?
C143 C148 H14E 109.5 . . ?
C143 C148 H14F 109.5 . . ?
H14D C148 H14E 109.5 . . ?
H14D C148 H14F 109.5 . . ?
H14E C148 H14F 109.5 . . ?
C152 C151 S15 114(2) . . ?
C156 C151 S15 120(2) . . ?
C156 C151 C152 125(2) . . ?
C151 C152 H152 121.7 . . ?
C151 C152 C153 117(3) . . ?
C153 C152 H152 121.7 . . ?
C152 C153 C158 115(2) . . ?
C154 C153 C152 120(3) . . ?
C154 C153 C158 125(2) . . ?
C153 C154 H154 117.0 . . ?
C153 C154 C155 126(3) . . ?
C155 C154 H154 117.0 . . ?
C154 C155 C156 116(2) . . ?
C154 C155 C157 125(2) . . ?
C156 C155 C157 119(2) . . ?
C151 C156 C155 117(3) . . ?
C151 C156 H156 121.7 . . ?
C155 C156 H156 121.7 . . ?
C155 C157 H15A 109.5 . . ?
C155 C157 H15B 109.5 . . ?
C155 C157 H15C 109.5 . . ?
H15A C157 H15B 109.5 . . ?
H15A C157 H15C 109.5 . . ?
H15B C157 H15C 109.5 . . ?
C153 C158 H15D 109.5 . . ?
C153 C158 H15E 109.5 . . ?
C153 C158 H15F 109.5 . . ?
H15D C158 H15E 109.5 . . ?
H15D C158 H15F 109.5 . . ?
H15E C158 H15F 109.5 . . ?
C162 C161 S16 117.9(18) . . ?
C162 C161 C166 120(2) . . ?
C166 C161 S16 121.2(19) . . ?
C161 C162 H162 120.0 . . ?
C161 C162 C163 120(2) . . ?
C163 C162 H162 120.0 . . ?
C162 C163 C168 120(2) . . ?
C164 C163 C162 119(2) . . ?
C164 C163 C168 122(2) . . ?
C163 C164 H164 118.7 . . ?
C163 C164 C165 123(2) . . ?
C165 C164 H164 118.7 . . ?
C164 C165 C166 118(2) . . ?
C164 C165 C167 122(2) . . ?
C166 C165 C167 119(2) . . ?
C161 C166 C165 120(2) . . ?
C161 C166 H166 120.1 . . ?
C165 C166 H166 120.1 . . ?
C165 C167 H16A 109.5 . . ?
C165 C167 H16B 109.5 . . ?
C165 C167 H16C 109.5 . . ?
H16A C167 H16B 109.5 . . ?
H16A C167 H16C 109.5 . . ?
H16B C167 H16C 109.5 . . ?
C163 C168 H16D 109.5 . . ?
C163 C168 H16E 109.5 . . ?
C163 C168 H16F 109.5 . . ?
H16D C168 H16E 109.5 . . ?
H16D C168 H16F 109.5 . . ?
H16E C168 H16F 109.5 . . ?
C172 C171 S17 115(2) . . ?
C176 C171 S17 122.3(19) . . ?
C176 C171 C172 122(3) . . ?
C171 C172 H172 121.7 . . ?
C171 C172 C173 117(3) . . ?
C173 C172 H172 121.7 . . ?
C172 C173 C178 118(3) . . ?
C174 C173 C172 121(3) . . ?
C174 C173 C178 121(3) . . ?
C173 C174 H174 119.5 . . ?
C173 C174 C175 121(3) . . ?
C175 C174 H174 119.5 . . ?
C174 C175 C177 122(3) . . ?
C176 C175 C174 117(3) . . ?
C176 C175 C177 121(3) . . ?
C171 C176 C175 122(2) . . ?
C171 C176 H176 118.9 . . ?
C175 C176 H176 118.9 . . ?
C175 C177 H17D 109.5 . . ?
C175 C177 H17E 109.5 . . ?
C175 C177 H17F 109.5 . . ?
H17D C177 H17E 109.5 . . ?
H17D C177 H17F 109.5 . . ?
H17E C177 H17F 109.5 . . ?
C173 C178 H17G 109.5 . . ?
C173 C178 H17H 109.5 . . ?
C173 C178 H17I 109.5 . . ?
H17G C178 H17H 109.5 . . ?
H17G C178 H17I 109.5 . . ?
H17H C178 H17I 109.5 . . ?
C182 C181 S18 117.1(19) . . ?
C186 C181 S18 124.5(19) . . ?
C186 C181 C182 118(2) . . ?
C181 C182 H182 119.8 . . ?
C183 C182 C181 120(2) . . ?
C183 C182 H182 119.8 . . ?
C182 C183 C184 120(2) . . ?
C182 C183 C188 121(2) . . ?
C184 C183 C188 118(2) . . ?
C183 C184 H184 120.3 . . ?
C185 C184 C183 119(2) . . ?
C185 C184 H184 120.3 . . ?
C184 C185 C186 121(2) . . ?
C184 C185 C187 120(2) . . ?
C186 C185 C187 119(2) . . ?
C181 C186 H186 119.8 . . ?
C185 C186 C181 120(2) . . ?
C185 C186 H186 119.8 . . ?
C185 C187 H18D 109.5 . . ?
C185 C187 H18E 109.5 . . ?
C185 C187 H18F 109.5 . . ?
H18D C187 H18E 109.5 . . ?
H18D C187 H18F 109.5 . . ?
H18E C187 H18F 109.5 . . ?
C183 C188 H18G 109.5 . . ?
C183 C188 H18H 109.5 . . ?
C183 C188 H18I 109.5 . . ?
H18G C188 H18H 109.5 . . ?
H18G C188 H18I 109.5 . . ?
H18H C188 H18I 109.5 . . ?
C192 C191 S19 121(2) . . ?
C192 C191 C196 121(3) . . ?
C196 C191 S19 118(2) . . ?
C191 C192 H192 120.3 . . ?
C193 C192 C191 119(3) . . ?
C193 C192 H192 120.3 . . ?
C192 C193 C194 122(3) . . ?
C192 C193 C197 119(2) . . ?
C194 C193 C197 119(3) . . ?
C193 C194 H194 120.9 . . ?
C193 C194 C195 118(3) . . ?
C195 C194 H194 120.9 . . ?
C194 C195 C198 120(3) . . ?
C196 C195 C194 120(3) . . ?
C196 C195 C198 120(3) . . ?
C191 C196 H196 120.3 . . ?
C195 C196 C191 119(3) . . ?
C195 C196 H196 120.3 . . ?
C193 C197 H19A 109.5 . . ?
C193 C197 H19B 109.5 . . ?
C193 C197 H19C 109.5 . . ?
H19A C197 H19B 109.5 . . ?
H19A C197 H19C 109.5 . . ?
H19B C197 H19C 109.5 . . ?
C195 C198 H19D 109.5 . . ?
C195 C198 H19E 109.5 . . ?
C195 C198 H19F 109.5 . . ?
H19D C198 H19E 109.5 . . ?
H19D C198 H19F 109.5 . . ?
H19E C198 H19F 109.5 . . ?
C202 C201 S20 124(2) . . ?
C206 C201 S20 119(2) . . ?
C206 C201 C202 117(3) . . ?
C201 C202 H202 119.9 . . ?
C203 C202 C201 120(3) . . ?
C203 C202 H202 119.9 . . ?
C202 C203 C204 119(3) . . ?
C202 C203 C208 119(3) . . ?
C204 C203 C208 122(3) . . ?
C203 C204 H204 118.0 . . ?
C205 C204 C203 124(3) . . ?
C205 C204 H204 118.0 . . ?
C204 C205 C206 117(3) . . ?
C204 C205 C207 124(3) . . ?
C206 C205 C207 118(3) . . ?
C201 C206 H206 118.9 . . ?
C205 C206 C201 122(3) . . ?
C205 C206 H206 118.9 . . ?
C205 C207 H20A 109.5 . . ?
C205 C207 H20B 109.5 . . ?
C205 C207 H20C 109.5 . . ?
H20A C207 H20B 109.5 . . ?
H20A C207 H20C 109.5 . . ?
H20B C207 H20C 109.5 . . ?
C203 C208 H20D 109.5 . . ?
C203 C208 H20E 109.5 . . ?
C203 C208 H20F 109.5 . . ?
H20D C208 H20E 109.5 . . ?
H20D C208 H20F 109.5 . . ?
H20E C208 H20F 109.5 . . ?
C212 C211 S21 116.2(17) . . ?
C216 C211 S21 123.7(19) . . ?
C216 C211 C212 119(2) . . ?
C211 C212 H212 120.3 . . ?
C213 C212 C211 119(2) . . ?
C213 C212 H212 120.3 . . ?
C212 C213 C214 119(2) . . ?
C212 C213 C217 119(2) . . ?
C214 C213 C217 122(2) . . ?
C213 C214 H214 117.9 . . ?
C213 C214 C215 124(2) . . ?
C215 C214 H214 117.9 . . ?
C214 C215 C218 123(2) . . ?
C216 C215 C214 116(2) . . ?
C216 C215 C218 121(2) . . ?
C211 C216 H216 119.0 . . ?
C215 C216 C211 122(2) . . ?
C215 C216 H216 119.0 . . ?
C213 C217 H21A 109.5 . . ?
C213 C217 H21B 109.5 . . ?
C213 C217 H21C 109.5 . . ?
H21A C217 H21B 109.5 . . ?
H21A C217 H21C 109.5 . . ?
H21B C217 H21C 109.5 . . ?
C215 C218 H21D 109.5 . . ?
C215 C218 H21E 109.5 . . ?
C215 C218 H21F 109.5 . . ?
H21D C218 H21E 109.5 . . ?
H21D C218 H21F 109.5 . . ?
H21E C218 H21F 109.5 . . ?
C222 C221 S22 118(2) . . ?
C222 C221 C226 125(2) . . ?
C226 C221 S22 117(2) . . ?
C221 C222 H222 121.2 . . ?
C221 C222 C223 118(3) . . ?
C223 C222 H222 121.2 . . ?
C222 C223 C228 122(2) . . ?
C224 C223 C222 117(2) . . ?
C224 C223 C228 121(2) . . ?
C223 C224 H224 118.1 . . ?
C225 C224 C223 124(2) . . ?
C225 C224 H224 118.1 . . ?
C224 C225 C227 124(2) . . ?
C226 C225 C224 119(3) . . ?
C226 C225 C227 115(2) . . ?
C221 C226 H226 121.6 . . ?
C225 C226 C221 117(3) . . ?
C225 C226 H226 121.6 . . ?
C225 C227 H22A 109.5 . . ?
C225 C227 H22B 109.5 . . ?
C225 C227 H22C 109.5 . . ?
H22A C227 H22B 109.5 . . ?
H22A C227 H22C 109.5 . . ?
H22B C227 H22C 109.5 . . ?
C223 C228 H22D 109.5 . . ?
C223 C228 H22E 109.5 . . ?
C223 C228 H22F 109.5 . . ?
H22D C228 H22E 109.5 . . ?
H22D C228 H22F 109.5 . . ?
H22E C228 H22F 109.5 . . ?
C232 C231 S23 122.3(18) . . ?
C232 C231 C236 120(2) . . ?
C236 C231 S23 117.6(18) . . ?
C231 C232 H232 120.4 . . ?
C231 C232 C233 119(2) . . ?
C233 C232 H232 120.4 . . ?
C232 C233 C238 120(2) . . ?
C234 C233 C232 120(2) . . ?
C234 C233 C238 119(2) . . ?
C233 C234 H234 120.2 . . ?
C235 C234 C233 120(2) . . ?
C235 C234 H234 120.2 . . ?
C234 C235 C237 122(2) . . ?
C236 C235 C234 121(2) . . ?
C236 C235 C237 117(2) . . ?
C231 C236 H236 120.0 . . ?
C235 C236 C231 120(2) . . ?
C235 C236 H236 120.0 . . ?
C235 C237 H23A 109.5 . . ?
C235 C237 H23B 109.5 . . ?
C235 C237 H23C 109.5 . . ?
H23A C237 H23B 109.5 . . ?
H23A C237 H23C 109.5 . . ?
H23B C237 H23C 109.5 . . ?
C233 C238 H23D 109.5 . . ?
C233 C238 H23E 109.5 . . ?
C233 C238 H23F 109.5 . . ?
H23D C238 H23E 109.5 . . ?
H23D C238 H23F 109.5 . . ?
H23E C238 H23F 109.5 . . ?
C242 C241 S24 121(2) . . ?
C242 C241 C246 118(2) . . ?
C246 C241 S24 121(2) . . ?
C241 C242 H242 120.3 . . ?
C241 C242 C243 119(3) . . ?
C243 C242 H242 120.3 . . ?
C242 C243 C248 120(2) . . ?
C244 C243 C242 122(3) . . ?
C244 C243 C248 118(3) . . ?
C243 C244 H244 118.5 . . ?
C243 C244 C245 123(3) . . ?
C245 C244 H244 118.5 . . ?
C244 C245 C246 116(3) . . ?
C244 C245 C247 126(2) . . ?
C246 C245 C247 118(2) . . ?
C241 C246 C245 122(2) . . ?
C241 C246 H246 118.9 . . ?
C245 C246 H246 118.9 . . ?
C245 C247 H24A 109.5 . . ?
C245 C247 H24B 109.5 . . ?
C245 C247 H24C 109.5 . . ?
H24A C247 H24B 109.5 . . ?
H24A C247 H24C 109.5 . . ?
H24B C247 H24C 109.5 . . ?
C243 C248 H24D 109.5 . . ?
C243 C248 H24E 109.5 . . ?
C243 C248 H24F 109.5 . . ?
H24D C248 H24E 109.5 . . ?
H24D C248 H24F 109.5 . . ?
H24E C248 H24F 109.5 . . ?

loop_
_geom_bond_atom_site_label_1
_geom_bond_atom_site_label_2
_geom_bond_distance
_geom_bond_site_symmetry_2
_geom_bond_publ_flag
Au1 S1 2.286(6) . ?
Au1 S2 2.287(7) . ?
Au2 Au30 2.9659(14) . ?
Au2 S2 2.300(7) . ?
Au2 S3 2.310(7) . ?
Au3 S4 2.285(6) . ?
Au3 S5 2.280(6) . ?
Au4 Au24 2.8990(13) . ?
Au4 S5 2.293(6) . ?
Au4 S6 2.300(7) . ?
Au5 Au15 2.9849(13) . ?
Au5 S7 2.312(7) . ?
Au5 S8 2.283(8) . ?
Au6 Au27 3.3418(15) . ?
Au6 S8 2.298(8) . ?
Au6 S9 2.305(7) . ?
Au7 Au18 3.0416(14) . ?
Au7 S10 2.301(7) . ?
Au7 S11 2.293(7) . ?
Au8 S11 2.305(7) . ?
Au8 S12 2.298(6) . ?
Au9 Au10 3.1007(12) . ?
Au9 Au15 2.9001(12) . ?
Au9 Au16 3.2882(12) . ?
Au9 Au19 3.3269(13) . ?
Au9 S13 2.298(6) . ?
Au9 S15 2.299(6) . ?
Au10 Au11 2.9795(12) . ?
Au10 Au13 2.7746(12) . ?
Au10 Au16 3.0268(13) . ?
Au10 Au17 3.0567(12) . ?
Au10 Au19 2.7470(11) . ?
Au10 Au20 2.7530(12) . ?
Au10 S4 2.391(6) . ?
Au11 Au17 3.3221(13) . ?
Au11 Au18 2.9890(13) . ?
Au11 Au20 3.1620(12) . ?
Au11 S14 2.320(6) . ?
Au11 S16 2.307(6) . ?
Au12 Au13 2.9653(12) . ?
Au12 Au15 2.9703(13) . ?
Au12 Au19 3.3305(13) . ?
Au12 S13 2.301(7) . ?
Au12 S22 2.291(7) . ?
Au13 Au14 3.0996(12) . ?
Au13 Au19 2.7590(12) . ?
Au13 Au20 2.7478(12) . ?
Au13 Au21 3.0345(12) . ?
Au13 Au22 3.1001(13) . ?
Au13 S1 2.410(6) . ?
Au14 Au18 2.8459(13) . ?
Au14 Au20 3.2528(13) . ?
Au14 Au22 3.2535(12) . ?
Au14 S14 2.296(6) . ?
Au14 S20 2.300(6) . ?
Au15 Au19 2.6951(12) . ?
Au15 Au23 2.7456(13) . ?
Au15 Au27 2.7573(13) . ?
Au15 S7 2.381(6) . ?
Au16 Au17 2.7050(12) . ?
Au16 Au19 3.0649(12) . ?
Au16 Au23 2.8852(12) . ?
Au16 Au24 2.7258(12) . ?
Au16 Au26 2.8254(12) . ?
Au16 S15 2.364(6) . ?
Au17 Au20 3.0610(13) . ?
Au17 Au24 2.7497(13) . ?
Au17 Au25 2.8934(14) . ?
Au17 Au26 2.7657(11) . ?
Au17 S16 2.373(5) . ?
Au18 Au20 2.7433(12) . ?
Au18 Au25 2.7224(13) . ?
Au18 Au29 2.7316(12) . ?
Au18 S10 2.381(6) . ?
Au19 Au20 2.8625(11) . ?
Au19 Au21 2.9363(13) . ?
Au19 Au23 2.7649(12) . ?
Au19 Au26 2.9572(12) . ?
Au19 Au27 2.9213(11) . ?
Au19 Au28 2.9306(12) . ?
Au20 Au22 3.1685(13) . ?
Au20 Au25 2.8102(12) . ?
Au20 Au26 3.0157(12) . ?
Au20 Au28 2.9789(11) . ?
Au20 Au29 2.7511(13) . ?
Au21 Au22 2.6962(12) . ?
Au21 Au27 2.8618(14) . ?
Au21 Au28 2.7609(12) . ?
Au21 Au30 2.7489(13) . ?
Au21 S22 2.377(6) . ?
Au22 Au28 2.9358(13) . ?
Au22 Au29 2.8908(14) . ?
Au22 Au30 2.7283(12) . ?
Au22 S20 2.358(5) . ?
Au23 Au26 3.0151(12) . ?
Au23 Au27 2.6779(13) . ?
Au23 Au31 3.3084(13) . ?
Au23 Au33 3.0510(13) . ?
Au23 S17 2.375(6) . ?
Au24 Au26 2.7238(12) . ?
Au24 Au31 2.9023(12) . ?
Au24 Au32 2.8912(13) . ?
Au24 S6 2.396(6) . ?
Au25 Au26 3.1301(12) . ?
Au25 Au29 2.6858(13) . ?
Au25 Au32 3.3171(13) . ?
Au25 Au34 3.0417(12) . ?
Au25 S18 2.337(6) . ?
Au26 Au28 2.8681(12) . ?
Au26 Au31 3.2497(13) . ?
Au26 Au32 3.2861(13) . ?
Au26 Au33 2.7559(11) . ?
Au26 Au34 2.7406(12) . ?
Au27 Au28 3.1173(12) . ?
Au27 Au33 3.1163(13) . ?
Au27 Au35 3.3285(13) . ?
Au27 S23 2.356(5) . ?
Au28 Au29 2.9415(12) . ?
Au28 Au30 2.7002(12) . ?
Au28 Au33 2.7646(12) . ?
Au28 Au34 2.7632(12) . ?
Au28 Au36 3.2298(13) . ?
Au29 Au34 3.0195(13) . ?
Au29 Au36 3.3530(12) . ?
Au29 S21 2.342(6) . ?
Au30 Au35 2.8845(13) . ?
Au30 Au36 2.9514(12) . ?
Au30 S3 2.399(6) . ?
Au31 Au33 3.0051(13) . ?
Au31 S17 2.309(6) . ?
Au31 S19 2.339(6) . ?
Au32 Au34 3.1396(13) . ?
Au32 S18 2.300(6) . ?
Au32 S19 2.300(6) . ?
Au33 Au34 2.7685(12) . ?
Au33 Au35 3.2112(13) . ?
Au33 S9 2.398(6) . ?
Au34 Au36 2.9905(13) . ?
Au34 S12 2.384(6) . ?
Au35 S23 2.308(6) . ?
Au35 S24 2.305(6) . ?
Au36 S21 2.311(5) . ?
Au36 S24 2.318(6) . ?
S1 C11 1.81(3) . ?
S2 C21 1.79(3) . ?
S3 C31 1.81(3) . ?
S4 C41 1.81(2) . ?
S5 C51 1.78(3) . ?
S6 C61 1.79(3) . ?
S7 C71 1.79(3) . ?
S8 C81 1.79(3) . ?
S9 C91 1.82(3) . ?
S10 C101 1.75(3) . ?
S11 C111 1.81(3) . ?
S12 C121 1.82(3) . ?
S13 C131 1.83(3) . ?
S14 C141 1.78(2) . ?
S15 C151 1.82(3) . ?
S16 C161 1.78(2) . ?
S17 C171 1.78(3) . ?
S18 C181 1.77(2) . ?
S19 C191 1.82(3) . ?
S20 C201 1.75(3) . ?
S21 C211 1.79(2) . ?
S22 C221 1.82(3) . ?
S23 C231 1.77(2) . ?
S24 C241 1.75(3) . ?
C11 C12 1.37(4) . ?
C11 C16 1.36(4) . ?
C12 H12 0.9300 . ?
C12 C13 1.38(4) . ?
C13 C14 1.41(4) . ?
C13 C17 1.55(4) . ?
C14 H14 0.9300 . ?
C14 C15 1.35(4) . ?
C15 C16 1.44(4) . ?
C15 C18 1.53(4) . ?
C16 H16 0.9300 . ?
C17 H17A 0.9600 . ?
C17 H17B 0.9600 . ?
C17 H17C 0.9600 . ?
C18 H18A 0.9600 . ?
C18 H18B 0.9600 . ?
C18 H18C 0.9600 . ?
C21 C22 1.41(4) . ?
C21 C26 1.37(4) . ?
C22 H22 0.9300 . ?
C22 C23 1.42(4) . ?
C23 C24 1.44(4) . ?
C23 C27 1.50(4) . ?
C24 H24 0.9300 . ?
C24 C25 1.35(4) . ?
C25 C26 1.43(4) . ?
C25 C28 1.49(4) . ?
C26 H26 0.9300 . ?
C27 H27A 0.9600 . ?
C27 H27B 0.9600 . ?
C27 H27C 0.9600 . ?
C28 H28A 0.9600 . ?
C28 H28B 0.9600 . ?
C28 H28C 0.9600 . ?
C31 C32 1.40(4) . ?
C31 C36 1.35(4) . ?
C32 H32 0.9300 . ?
C32 C33 1.36(3) . ?
C33 C34 1.38(4) . ?
C33 C37 1.54(4) . ?
C34 H34 0.9300 . ?
C34 C35 1.40(4) . ?
C35 C36 1.36(4) . ?
C35 C38 1.52(4) . ?
C36 H36 0.9300 . ?
C37 H37A 0.9600 . ?
C37 H37B 0.9600 . ?
C37 H37C 0.9600 . ?
C38 H38A 0.9600 . ?
C38 H38B 0.9600 . ?
C38 H38C 0.9600 . ?
C41 C42 1.39(4) . ?
C41 C46 1.35(3) . ?
C42 H42 0.9300 . ?
C42 C43 1.37(3) . ?
C43 C44 1.36(3) . ?
C43 C47 1.57(4) . ?
C44 H44 0.9300 . ?
C44 C45 1.35(4) . ?
C45 C46 1.40(3) . ?
C45 C48 1.56(3) . ?
C46 H46 0.9300 . ?
C47 H47A 0.9600 . ?
C47 H47B 0.9600 . ?
C47 H47C 0.9600 . ?
C48 H48A 0.9600 . ?
C48 H48B 0.9600 . ?
C48 H48C 0.9600 . ?
C51 C52 1.37(3) . ?
C51 C56 1.42(4) . ?
C52 H52 0.9300 . ?
C52 C53 1.39(4) . ?
C53 C54 1.33(5) . ?
C53 C57 1.49(4) . ?
C54 H54 0.9300 . ?
C54 C55 1.50(5) . ?
C55 C56 1.36(4) . ?
C55 C58 1.51(4) . ?
C56 H56 0.9300 . ?
C57 H57A 0.9600 . ?
C57 H57B 0.9600 . ?
C57 H57C 0.9600 . ?
C58 H58A 0.9600 . ?
C58 H58B 0.9600 . ?
C58 H58C 0.9600 . ?
C61 C62 1.44(4) . ?
C61 C66 1.36(4) . ?
C62 H62 0.9300 . ?
C62 C63 1.39(4) . ?
C63 C64 1.36(4) . ?
C63 C67 1.59(4) . ?
C64 H64 0.9300 . ?
C64 C65 1.40(4) . ?
C65 C66 1.39(4) . ?
C65 C68 1.48(4) . ?
C66 H66 0.9300 . ?
C67 H67A 0.9600 . ?
C67 H67B 0.9600 . ?
C67 H67C 0.9600 . ?
C68 H68A 0.9600 . ?
C68 H68B 0.9600 . ?
C68 H68C 0.9600 . ?
C71 C72 1.39(4) . ?
C71 C76 1.36(4) . ?
C72 H72 0.9300 . ?
C72 C73 1.39(4) . ?
C73 C74 1.33(4) . ?
C73 C78 1.56(3) . ?
C74 H74 0.9300 . ?
C74 C75 1.43(4) . ?
C75 C76 1.41(4) . ?
C75 C77 1.48(4) . ?
C76 H76 0.9300 . ?
C77 H77A 0.9600 . ?
C77 H77B 0.9600 . ?
C77 H77C 0.9600 . ?
C78 H78A 0.9600 . ?
C78 H78B 0.9600 . ?
C78 H78C 0.9600 . ?
C81 C82 1.39(5) . ?
C81 C86 1.33(5) . ?
C82 H82 0.9300 . ?
C82 C83 1.40(5) . ?
C83 C84 1.43(5) . ?
C83 C88 1.58(5) . ?
C84 H84 0.9300 . ?
C84 C85 1.23(5) . ?
C85 C86 1.47(5) . ?
C85 C87 1.48(5) . ?
C86 H86 0.9300 . ?
C87 H87A 0.9600 . ?
C87 H87B 0.9600 . ?
C87 H87C 0.9600 . ?
C88 H88A 0.9600 . ?
C88 H88B 0.9600 . ?
C88 H88C 0.9600 . ?
C91 C92 1.38(4) . ?
C91 C96 1.33(4) . ?
C92 H92 0.9300 . ?
C92 C93 1.41(4) . ?
C93 C94 1.38(4) . ?
C93 C97 1.59(4) . ?
C94 H94 0.9300 . ?
C94 C95 1.36(4) . ?
C95 C96 1.46(4) . ?
C95 C98 1.45(4) . ?
C96 H96 0.9300 . ?
C97 H97A 0.9600 . ?
C97 H97B 0.9600 . ?
C97 H97C 0.9600 . ?
C98 H98A 0.9600 . ?
C98 H98B 0.9600 . ?
C98 H98C 0.9600 . ?
C101 C102 1.35(4) . ?
C101 C106 1.39(4) . ?
C102 H102 0.9300 . ?
C102 C103 1.44(4) . ?
C103 C104 1.34(4) . ?
C103 C108 1.52(4) . ?
C104 H104 0.9300 . ?
C104 C105 1.35(4) . ?
C105 C106 1.43(4) . ?
C105 C107 1.54(4) . ?
C106 H106 0.9300 . ?
C107 H10A 0.9600 . ?
C107 H10B 0.9600 . ?
C107 H10C 0.9600 . ?
C108 H10D 0.9600 . ?
C108 H10E 0.9600 . ?
C108 H10F 0.9600 . ?
C111 C112 1.39(4) . ?
C111 C116 1.37(4) . ?
C112 H112 0.9300 . ?
C112 C113 1.37(6) . ?
C113 C114 1.38(6) . ?
C113 C118 1.48(5) . ?
C114 H114 0.9300 . ?
C114 C115 1.42(6) . ?
C115 C116 1.47(4) . ?
C115 C117 1.52(5) . ?
C116 H116 0.9300 . ?
C117 H11A 0.9600 . ?
C117 H11B 0.9600 . ?
C117 H11C 0.9600 . ?
C118 H11D 0.9600 . ?
C118 H11E 0.9600 . ?
C118 H11F 0.9600 . ?
C121 C122 1.42(4) . ?
C121 C126 1.37(4) . ?
C122 H122 0.9300 . ?
C122 C123 1.36(4) . ?
C123 C124 1.43(4) . ?
C123 C127 1.53(4) . ?
C124 H124 0.9300 . ?
C124 C125 1.40(4) . ?
C125 C126 1.39(4) . ?
C125 C128 1.53(4) . ?
C126 H126 0.9300 . ?
C127 H12A 0.9600 . ?
C127 H12B 0.9600 . ?
C127 H12C 0.9600 . ?
C128 H12D 0.9600 . ?
C128 H12E 0.9600 . ?
C128 H12F 0.9600 . ?
C131 C132 1.38(4) . ?
C131 C136 1.32(4) . ?
C132 H132 0.9300 . ?
C132 C133 1.40(4) . ?
C133 C134 1.43(4) . ?
C133 C138 1.46(4) . ?
C134 H134 0.9300 . ?
C134 C135 1.32(4) . ?
C135 C136 1.43(4) . ?
C135 C137 1.49(4) . ?
C136 H136 0.9300 . ?
C137 H13A 0.9600 . ?
C137 H13B 0.9600 . ?
C137 H13C 0.9600 . ?
C138 H13D 0.9600 . ?
C138 H13E 0.9600 . ?
C138 H13F 0.9600 . ?
C141 C142 1.43(3) . ?
C141 C146 1.36(4) . ?
C142 H142 0.9300 . ?
C142 C143 1.42(3) . ?
C143 C144 1.35(4) . ?
C143 C148 1.56(3) . ?
C144 H144 0.9300 . ?
C144 C145 1.36(4) . ?
C145 C146 1.42(3) . ?
C145 C147 1.53(4) . ?
C146 H146 0.9300 . ?
C147 H14A 0.9600 . ?
C147 H14B 0.9600 . ?
C147 H14C 0.9600 . ?
C148 H14D 0.9600 . ?
C148 H14E 0.9600 . ?
C148 H14F 0.9600 . ?
C151 C152 1.36(4) . ?
C151 C156 1.32(4) . ?
C152 H152 0.9300 . ?
C152 C153 1.39(3) . ?
C153 C154 1.29(4) . ?
C153 C158 1.64(4) . ?
C154 H154 0.9300 . ?
C154 C155 1.34(4) . ?
C155 C156 1.45(3) . ?
C155 C157 1.45(4) . ?
C156 H156 0.9300 . ?
C157 H15A 0.9600 . ?
C157 H15B 0.9600 . ?
C157 H15C 0.9600 . ?
C158 H15D 0.9600 . ?
C158 H15E 0.9600 . ?
C158 H15F 0.9600 . ?
C161 C162 1.39(4) . ?
C161 C166 1.39(3) . ?
C162 H162 0.9300 . ?
C162 C163 1.40(3) . ?
C163 C164 1.37(3) . ?
C163 C168 1.51(4) . ?
C164 H164 0.9300 . ?
C164 C165 1.38(4) . ?
C165 C166 1.40(3) . ?
C165 C167 1.53(3) . ?
C166 H166 0.9300 . ?
C167 H16A 0.9600 . ?
C167 H16B 0.9600 . ?
C167 H16C 0.9600 . ?
C168 H16D 0.9600 . ?
C168 H16E 0.9600 . ?
C168 H16F 0.9600 . ?
C171 C172 1.39(4) . ?
C171 C176 1.36(4) . ?
C172 H172 0.9300 . ?
C172 C173 1.43(4) . ?
C173 C174 1.38(5) . ?
C173 C178 1.50(4) . ?
C174 H174 0.9300 . ?
C174 C175 1.42(5) . ?
C175 C176 1.40(4) . ?
C175 C177 1.45(5) . ?
C176 H176 0.9300 . ?
C177 H17D 0.9600 . ?
C177 H17E 0.9600 . ?
C177 H17F 0.9600 . ?
C178 H17G 0.9600 . ?
C178 H17H 0.9600 . ?
C178 H17I 0.9600 . ?
C181 C182 1.44(3) . ?
C181 C186 1.39(4) . ?
C182 H182 0.9300 . ?
C182 C183 1.35(3) . ?
C183 C184 1.43(4) . ?
C183 C188 1.52(3) . ?
C184 H184 0.9300 . ?
C184 C185 1.35(3) . ?
C185 C186 1.39(3) . ?
C185 C187 1.50(4) . ?
C186 H186 0.9300 . ?
C187 H18D 0.9600 . ?
C187 H18E 0.9600 . ?
C187 H18F 0.9600 . ?
C188 H18G 0.9600 . ?
C188 H18H 0.9600 . ?
C188 H18I 0.9600 . ?
C191 C192 1.36(4) . ?
C191 C196 1.37(4) . ?
C192 H192 0.9300 . ?
C192 C193 1.33(4) . ?
C193 C194 1.35(4) . ?
C193 C197 1.56(4) . ?
C194 H194 0.9300 . ?
C194 C195 1.40(4) . ?
C195 C196 1.34(4) . ?
C195 C198 1.48(4) . ?
C196 H196 0.9300 . ?
C197 H19A 0.9600 . ?
C197 H19B 0.9600 . ?
C197 H19C 0.9600 . ?
C198 H19D 0.9600 . ?
C198 H19E 0.9600 . ?
C198 H19F 0.9600 . ?
C201 C202 1.40(4) . ?
C201 C206 1.40(3) . ?
C202 H202 0.9300 . ?
C202 C203 1.37(4) . ?
C203 C204 1.38(4) . ?
C203 C208 1.57(5) . ?
C204 H204 0.9300 . ?
C204 C205 1.33(5) . ?
C205 C206 1.38(4) . ?
C205 C207 1.52(3) . ?
C206 H206 0.9300 . ?
C207 H20A 0.9600 . ?
C207 H20B 0.9600 . ?
C207 H20C 0.9600 . ?
C208 H20D 0.9600 . ?
C208 H20E 0.9600 . ?
C208 H20F 0.9600 . ?
C211 C212 1.45(3) . ?
C211 C216 1.39(3) . ?
C212 H212 0.9300 . ?
C212 C213 1.34(3) . ?
C213 C214 1.38(3) . ?
C213 C217 1.44(3) . ?
C214 H214 0.9300 . ?
C214 C215 1.40(3) . ?
C215 C216 1.37(3) . ?
C215 C218 1.41(3) . ?
C216 H216 0.9300 . ?
C217 H21A 0.9600 . ?
C217 H21B 0.9600 . ?
C217 H21C 0.9600 . ?
C218 H21D 0.9600 . ?
C218 H21E 0.9600 . ?
C218 H21F 0.9600 . ?
C221 C222 1.35(4) . ?
C221 C226 1.43(4) . ?
C222 H222 0.9300 . ?
C222 C223 1.41(3) . ?
C223 C224 1.40(4) . ?
C223 C228 1.51(4) . ?
C224 H224 0.9300 . ?
C224 C225 1.38(4) . ?
C225 C226 1.35(4) . ?
C225 C227 1.53(4) . ?
C226 H226 0.9300 . ?
C227 H22A 0.9600 . ?
C227 H22B 0.9600 . ?
C227 H22C 0.9600 . ?
C228 H22D 0.9600 . ?
C228 H22E 0.9600 . ?
C228 H22F 0.9600 . ?
C231 C232 1.36(3) . ?
C231 C236 1.42(3) . ?
C232 H232 0.9300 . ?
C232 C233 1.42(3) . ?
C233 C234 1.40(3) . ?
C233 C238 1.51(3) . ?
C234 H234 0.9300 . ?
C234 C235 1.36(3) . ?
C235 C236 1.36(3) . ?
C235 C237 1.51(3) . ?
C236 H236 0.9300 . ?
C237 H23A 0.9600 . ?
C237 H23B 0.9600 . ?
C237 H23C 0.9600 . ?
C238 H23D 0.9600 . ?
C238 H23E 0.9600 . ?
C238 H23F 0.9600 . ?
C241 C242 1.36(4) . ?
C241 C246 1.37(4) . ?
C242 H242 0.9300 . ?
C242 C243 1.40(4) . ?
C243 C244 1.25(4) . ?
C243 C248 1.52(4) . ?
C244 H244 0.9300 . ?
C244 C245 1.39(4) . ?
C245 C246 1.39(4) . ?
C245 C247 1.60(4) . ?
C246 H246 0.9300 . ?
C247 H24A 0.9600 . ?
C247 H24B 0.9600 . ?
C247 H24C 0.9600 . ?
C248 H24D 0.9600 . ?
C248 H24E 0.9600 . ?
C248 H24F 0.9600 . ?

loop_
_geom_torsion_atom_site_label_1
_geom_torsion_atom_site_label_2
_geom_torsion_atom_site_label_3
_geom_torsion_atom_site_label_4
_geom_torsion
_geom_torsion_site_symmetry_1
_geom_torsion_site_symmetry_2
_geom_torsion_site_symmetry_3
_geom_torsion_site_symmetry_4
_geom_torsion_publ_flag
Au1 S1 C11 C12 1(2) . . . . ?
Au1 S1 C11 C16 -179.5(17) . . . . ?
Au1 S2 C21 C22 175.0(19) . . . . ?
Au1 S2 C21 C26 5(3) . . . . ?
Au2 S2 C21 C22 -77(2) . . . . ?
Au2 S2 C21 C26 113(2) . . . . ?
Au2 S3 C31 C32 29(2) . . . . ?
Au2 S3 C31 C36 -156(2) . . . . ?
Au3 S4 C41 C42 -171.9(17) . . . . ?
Au3 S4 C41 C46 10(2) . . . . ?
Au3 S5 C51 C52 35(2) . . . . ?
Au3 S5 C51 C56 -151.5(18) . . . . ?
Au4 S5 C51 C52 144(2) . . . . ?
Au4 S5 C51 C56 -43(2) . . . . ?
Au4 S6 C61 C62 103(2) . . . . ?
Au4 S6 C61 C66 -74(3) . . . . ?
Au5 S7 C71 C72 -58(2) . . . . ?
Au5 S7 C71 C76 131(2) . . . . ?
Au5 S8 C81 C82 9(3) . . . . ?
Au5 S8 C81 C86 -176(2) . . . . ?
Au6 S8 C81 C82 121(2) . . . . ?
Au6 S8 C81 C86 -64(2) . . . . ?
Au6 S9 C91 C92 -3(2) . . . . ?
Au6 S9 C91 C96 -179.0(17) . . . . ?
Au7 S10 C101 C102 149(2) . . . . ?
Au7 S10 C101 C106 -30(2) . . . . ?
Au7 S11 C111 C112 76(3) . . . . ?
Au7 S11 C111 C116 -103(2) . . . . ?
Au8 S11 C111 C112 -177(2) . . . . ?
Au8 S11 C111 C116 4(3) . . . . ?
Au8 S12 C121 C122 -15(2) . . . . ?
Au8 S12 C121 C126 169.9(17) . . . . ?
Au9 S13 C131 C132 64(2) . . . . ?
Au9 S13 C131 C136 -123(2) . . . . ?
Au9 S15 C151 C152 -168.3(16) . . . . ?
Au9 S15 C151 C156 16(2) . . . . ?
Au10 S4 C41 C42 79(2) . . . . ?
Au10 S4 C41 C46 -99(2) . . . . ?
Au11 S14 C141 C142 1(2) . . . . ?
Au11 S14 C141 C146 -179.1(19) . . . . ?
Au11 S16 C161 C162 -167.4(16) . . . . ?
Au11 S16 C161 C166 21(2) . . . . ?
Au12 S13 C131 C132 167.8(19) . . . . ?
Au12 S13 C131 C136 -19(3) . . . . ?
Au12 S22 C221 C222 -165.6(19) . . . . ?
Au12 S22 C221 C226 22(2) . . . . ?
Au13 S1 C11 C12 -110(2) . . . . ?
Au13 S1 C11 C16 70(2) . . . . ?
Au14 S14 C141 C142 -104(2) . . . . ?
Au14 S14 C141 C146 76(2) . . . . ?
Au14 S20 C201 C202 7(3) . . . . ?
Au14 S20 C201 C206 -176(2) . . . . ?
Au15 S7 C71 C72 -140(2) . . . . ?
Au15 S7 C71 C76 49(3) . . . . ?
Au16 S15 C151 C152 -72.9(19) . . . . ?
Au16 S15 C151 C156 111(2) . . . . ?
Au17 S16 C161 C162 -66(2) . . . . ?
Au17 S16 C161 C166 123.1(18) . . . . ?
Au18 S10 C101 C102 62(2) . . . . ?
Au18 S10 C101 C106 -117.2(19) . . . . ?
Au21 S22 C221 C222 -60(2) . . . . ?
Au21 S22 C221 C226 128.5(18) . . . . ?
Au22 S20 C201 C202 103(2) . . . . ?
Au22 S20 C201 C206 -80(2) . . . . ?
Au23 S17 C171 C172 55(2) . . . . ?
Au23 S17 C171 C176 -129.9(18) . . . . ?
Au24 S6 C61 C62 -177.2(18) . . . . ?
Au24 S6 C61 C66 6(3) . . . . ?
Au25 S18 C181 C182 66(2) . . . . ?
Au25 S18 C181 C186 -118(2) . . . . ?
Au27 S23 C231 C232 -109(2) . . . . ?
Au27 S23 C231 C236 73(2) . . . . ?
Au29 S21 C211 C212 67(2) . . . . ?
Au29 S21 C211 C216 -125(2) . . . . ?
Au30 S3 C31 C32 112(2) . . . . ?
Au30 S3 C31 C36 -73(2) . . . . ?
Au31 S17 C171 C172 154.2(17) . . . . ?
Au31 S17 C171 C176 -30(2) . . . . ?
Au31 S19 C191 C192 23(2) . . . . ?
Au31 S19 C191 C196 -162(2) . . . . ?
Au32 S18 C181 C182 165.8(16) . . . . ?
Au32 S18 C181 C186 -18(3) . . . . ?
Au32 S19 C191 C192 131(2) . . . . ?
Au32 S19 C191 C196 -54(2) . . . . ?
Au33 S9 C91 C92 98.2(19) . . . . ?
Au33 S9 C91 C96 -78(2) . . . . ?
Au34 S12 C121 C122 97.6(19) . . . . ?
Au34 S12 C121 C126 -77.1(19) . . . . ?
Au35 S23 C231 C232 -12(2) . . . . ?
Au35 S23 C231 C236 170.4(17) . . . . ?
Au35 S24 C241 C242 -103(2) . . . . ?
Au35 S24 C241 C246 85(2) . . . . ?
Au36 S21 C211 C212 169.8(16) . . . . ?
Au36 S21 C211 C216 -22(2) . . . . ?
Au36 S24 C241 C242 156(2) . . . . ?
Au36 S24 C241 C246 -17(2) . . . . ?
S1 C11 C12 C13 -179(2) . . . . ?
S1 C11 C16 C15 176.4(18) . . . . ?
S2 C21 C22 C23 -176(2) . . . . ?
S2 C21 C26 C25 173(2) . . . . ?
S3 C31 C32 C33 173(2) . . . . ?
S3 C31 C36 C35 -172(2) . . . . ?
S4 C41 C42 C43 -180(2) . . . . ?
S4 C41 C46 C45 178(2) . . . . ?
S5 C51 C52 C53 175(2) . . . . ?
S5 C51 C56 C55 -172(2) . . . . ?
S6 C61 C62 C63 179(2) . . . . ?
S6 C61 C66 C65 -177(2) . . . . ?
S7 C71 C72 C73 -177(2) . . . . ?
S7 C71 C76 C75 176(2) . . . . ?
S8 C81 C82 C83 174(2) . . . . ?
S8 C81 C86 C85 -175(2) . . . . ?
S9 C91 C92 C93 -177.6(17) . . . . ?
S9 C91 C96 C95 176.2(17) . . . . ?
S10 C101 C102 C103 175(2) . . . . ?
S10 C101 C106 C105 -171(2) . . . . ?
S11 C111 C112 C113 -178(3) . . . . ?
S11 C111 C116 C115 180(2) . . . . ?
S12 C121 C122 C123 -178.5(18) . . . . ?
S12 C121 C126 C125 179.5(19) . . . . ?
S13 C131 C132 C133 176(2) . . . . ?
S13 C131 C136 C135 -170(2) . . . . ?
S14 C141 C142 C143 179(2) . . . . ?
S14 C141 C146 C145 177(2) . . . . ?
S15 C151 C152 C153 -175.3(18) . . . . ?
S15 C151 C156 C155 175.9(17) . . . . ?
S16 C161 C162 C163 -171.0(19) . . . . ?
S16 C161 C166 C165 172.4(19) . . . . ?
S17 C171 C172 C173 175.8(19) . . . . ?
S17 C171 C176 C175 -174(2) . . . . ?
S18 C181 C182 C183 173(2) . . . . ?
S18 C181 C186 C185 -175.5(19) . . . . ?
S19 C191 C192 C193 176(2) . . . . ?
S19 C191 C196 C195 -175(2) . . . . ?
S20 C201 C202 C203 177(2) . . . . ?
S20 C201 C206 C205 -176(2) . . . . ?
S21 C211 C212 C213 172(2) . . . . ?
S21 C211 C216 C215 -170(2) . . . . ?
S22 C221 C222 C223 -172(2) . . . . ?
S22 C221 C226 C225 174(2) . . . . ?
S23 C231 C232 C233 -175.7(18) . . . . ?
S23 C231 C236 C235 174.2(19) . . . . ?
S24 C241 C242 C243 -172(2) . . . . ?
S24 C241 C246 C245 176(2) . . . . ?
C11 C12 C13 C14 -1(4) . . . . ?
C11 C12 C13 C17 -179(3) . . . . ?
C12 C11 C16 C15 -4(4) . . . . ?
C12 C13 C14 C15 5(4) . . . . ?
C13 C14 C15 C16 -7(4) . . . . ?
C13 C14 C15 C18 -179(3) . . . . ?
C14 C15 C16 C11 7(4) . . . . ?
C16 C11 C12 C13 1(4) . . . . ?
C17 C13 C14 C15 -177(3) . . . . ?
C18 C15 C16 C11 179(2) . . . . ?
C21 C22 C23 C24 3(4) . . . . ?
C21 C22 C23 C27 -179(3) . . . . ?
C22 C21 C26 C25 5(4) . . . . ?
C22 C23 C24 C25 3(4) . . . . ?
C23 C24 C25 C26 -5(4) . . . . ?
C23 C24 C25 C28 176(3) . . . . ?
C24 C25 C26 C21 1(4) . . . . ?
C26 C21 C22 C23 -6(4) . . . . ?
C27 C23 C24 C25 -176(3) . . . . ?
C28 C25 C26 C21 180(3) . . . . ?
C31 C32 C33 C34 0(4) . . . . ?
C31 C32 C33 C37 -176(2) . . . . ?
C32 C31 C36 C35 3(4) . . . . ?
C32 C33 C34 C35 0(4) . . . . ?
C33 C34 C35 C36 1(4) . . . . ?
C33 C34 C35 C38 -178(3) . . . . ?
C34 C35 C36 C31 -3(4) . . . . ?
C36 C31 C32 C33 -2(4) . . . . ?
C37 C33 C34 C35 177(2) . . . . ?
C38 C35 C36 C31 177(3) . . . . ?
C41 C42 C43 C44 2(4) . . . . ?
C41 C42 C43 C47 180(2) . . . . ?
C42 C41 C46 C45 0(4) . . . . ?
C42 C43 C44 C45 -1(4) . . . . ?
C43 C44 C45 C46 -1(4) . . . . ?
C43 C44 C45 C48 178(2) . . . . ?
C44 C45 C46 C41 2(4) . . . . ?
C46 C41 C42 C43 -2(4) . . . . ?
C47 C43 C44 C45 -178(2) . . . . ?
C48 C45 C46 C41 -178(2) . . . . ?
C51 C52 C53 C54 -5(5) . . . . ?
C51 C52 C53 C57 173(3) . . . . ?
C52 C51 C56 C55 1(4) . . . . ?
C52 C53 C54 C55 6(5) . . . . ?
C53 C54 C55 C56 -3(5) . . . . ?
C53 C54 C55 C58 177(3) . . . . ?
C54 C55 C56 C51 0(4) . . . . ?
C56 C51 C52 C53 1(4) . . . . ?
C57 C53 C54 C55 -173(3) . . . . ?
C58 C55 C56 C51 179(3) . . . . ?
C61 C62 C63 C64 4(4) . . . . ?
C61 C62 C63 C67 178(2) . . . . ?
C62 C61 C66 C65 7(5) . . . . ?
C62 C63 C64 C65 -5(5) . . . . ?
C63 C64 C65 C66 6(4) . . . . ?
C63 C64 C65 C68 -174(3) . . . . ?
C64 C65 C66 C61 -7(4) . . . . ?
C66 C61 C62 C63 -5(4) . . . . ?
C67 C63 C64 C65 -179(3) . . . . ?
C68 C65 C66 C61 173(3) . . . . ?
C71 C72 C73 C74 2(4) . . . . ?
C71 C72 C73 C78 -178(3) . . . . ?
C72 C71 C76 C75 6(4) . . . . ?
C72 C73 C74 C75 2(5) . . . . ?
C73 C74 C75 C76 -2(4) . . . . ?
C73 C74 C75 C77 178(3) . . . . ?
C74 C75 C76 C71 -2(4) . . . . ?
C76 C71 C72 C73 -6(4) . . . . ?
C77 C75 C76 C71 178(3) . . . . ?
C78 C73 C74 C75 -178(3) . . . . ?
C81 C82 C83 C84 0(4) . . . . ?
C81 C82 C83 C88 -173(3) . . . . ?
C82 C81 C86 C85 0(4) . . . . ?
C82 C83 C84 C85 2(4) . . . . ?
C83 C84 C85 C86 -2(5) . . . . ?
C83 C84 C85 C87 -174(3) . . . . ?
C84 C85 C86 C81 1(4) . . . . ?
C86 C81 C82 C83 0(4) . . . . ?
C87 C85 C86 C81 174(3) . . . . ?
C88 C83 C84 C85 174(3) . . . . ?
C91 C92 C93 C94 3(4) . . . . ?
C91 C92 C93 C97 -180(2) . . . . ?
C92 C91 C96 C95 0(4) . . . . ?
C92 C93 C94 C95 -2(4) . . . . ?
C93 C94 C95 C96 1(4) . . . . ?
C93 C94 C95 C98 175(2) . . . . ?
C94 C95 C96 C91 0(3) . . . . ?
C96 C91 C92 C93 -2(4) . . . . ?
C97 C93 C94 C95 -180(2) . . . . ?
C98 C95 C96 C91 -174(2) . . . . ?
C101 C102 C103 C104 -1(4) . . . . ?
C101 C102 C103 C108 -178(2) . . . . ?
C102 C101 C106 C105 10(4) . . . . ?
C102 C103 C104 C105 5(4) . . . . ?
C103 C104 C105 C106 -1(4) . . . . ?
C103 C104 C105 C107 178(3) . . . . ?
C104 C105 C106 C101 -7(4) . . . . ?
C106 C101 C102 C103 -6(4) . . . . ?
C107 C105 C106 C101 174(2) . . . . ?
C108 C103 C104 C105 -178(3) . . . . ?
C111 C112 C113 C114 -1(6) . . . . ?
C111 C112 C113 C118 177(4) . . . . ?
C112 C111 C116 C115 1(4) . . . . ?
C112 C113 C114 C115 -2(6) . . . . ?
C113 C114 C115 C116 3(5) . . . . ?
C113 C114 C115 C117 -179(3) . . . . ?
C114 C115 C116 C111 -3(4) . . . . ?
C116 C111 C112 C113 1(5) . . . . ?
C117 C115 C116 C111 179(3) . . . . ?
C118 C113 C114 C115 -179(4) . . . . ?
C121 C122 C123 C124 2(3) . . . . ?
C121 C122 C123 C127 180(2) . . . . ?
C122 C121 C126 C125 5(4) . . . . ?
C122 C123 C124 C125 -1(4) . . . . ?
C123 C124 C125 C126 2(4) . . . . ?
C123 C124 C125 C128 174(2) . . . . ?
C124 C125 C126 C121 -4(4) . . . . ?
C126 C121 C122 C123 -4(4) . . . . ?
C127 C123 C124 C125 -179(2) . . . . ?
C128 C125 C126 C121 -177(2) . . . . ?
C131 C132 C133 C134 -8(4) . . . . ?
C131 C132 C133 C138 -178(3) . . . . ?
C132 C131 C136 C135 3(4) . . . . ?
C132 C133 C134 C135 8(4) . . . . ?
C133 C134 C135 C136 -2(4) . . . . ?
C133 C134 C135 C137 175(3) . . . . ?
C134 C135 C136 C131 -3(4) . . . . ?
C136 C131 C132 C133 3(4) . . . . ?
C137 C135 C136 C131 180(3) . . . . ?
C138 C133 C134 C135 178(3) . . . . ?
C141 C142 C143 C144 1(4) . . . . ?
C141 C142 C143 C148 179(2) . . . . ?
C142 C141 C146 C145 -2(4) . . . . ?
C142 C143 C144 C145 3(4) . . . . ?
C143 C144 C145 C146 -7(4) . . . . ?
C143 C144 C145 C147 179(3) . . . . ?
C144 C145 C146 C141 6(4) . . . . ?
C146 C141 C142 C143 -1(4) . . . . ?
C147 C145 C146 C141 -179(2) . . . . ?
C148 C143 C144 C145 -175(3) . . . . ?
C151 C152 C153 C154 -2(4) . . . . ?
C151 C152 C153 C158 178(2) . . . . ?
C152 C151 C156 C155 1(4) . . . . ?
C152 C153 C154 C155 4(4) . . . . ?
C153 C154 C155 C156 -3(4) . . . . ?
C153 C154 C155 C157 178(3) . . . . ?
C154 C155 C156 C151 1(3) . . . . ?
C156 C151 C152 C153 0(4) . . . . ?
C157 C155 C156 C151 180(2) . . . . ?
C158 C153 C154 C155 -176(2) . . . . ?
C161 C162 C163 C164 3(4) . . . . ?
C161 C162 C163 C168 -178(2) . . . . ?
C162 C161 C166 C165 1(4) . . . . ?
C162 C163 C164 C165 -8(4) . . . . ?
C163 C164 C165 C166 9(4) . . . . ?
C163 C164 C165 C167 177(2) . . . . ?
C164 C165 C166 C161 -6(4) . . . . ?
C166 C161 C162 C163 0(4) . . . . ?
C167 C165 C166 C161 -174(2) . . . . ?
C168 C163 C164 C165 173(2) . . . . ?
C171 C172 C173 C174 -2(4) . . . . ?
C171 C172 C173 C178 172(3) . . . . ?
C172 C171 C176 C175 1(4) . . . . ?
C172 C173 C174 C175 3(5) . . . . ?
C173 C174 C175 C176 -2(5) . . . . ?
C173 C174 C175 C177 175(4) . . . . ?
C174 C175 C176 C171 0(5) . . . . ?
C176 C171 C172 C173 0(4) . . . . ?
C177 C175 C176 C171 -177(3) . . . . ?
C178 C173 C174 C175 -171(4) . . . . ?
C181 C182 C183 C184 4(4) . . . . ?
C181 C182 C183 C188 -178(2) . . . . ?
C182 C181 C186 C185 1(4) . . . . ?
C182 C183 C184 C185 -2(4) . . . . ?
C183 C184 C185 C186 0(4) . . . . ?
C183 C184 C185 C187 -177(2) . . . . ?
C184 C185 C186 C181 1(4) . . . . ?
C186 C181 C182 C183 -3(4) . . . . ?
C187 C185 C186 C181 177(2) . . . . ?
C188 C183 C184 C185 180(2) . . . . ?
C191 C192 C193 C194 0(4) . . . . ?
C191 C192 C193 C197 179(2) . . . . ?
C192 C191 C196 C195 -1(4) . . . . ?
C192 C193 C194 C195 -2(4) . . . . ?
C193 C194 C195 C196 2(4) . . . . ?
C193 C194 C195 C198 -177(3) . . . . ?
C194 C195 C196 C191 -1(4) . . . . ?
C196 C191 C192 C193 1(4) . . . . ?
C197 C193 C194 C195 179(2) . . . . ?
C198 C195 C196 C191 178(2) . . . . ?
C201 C202 C203 C204 -2(4) . . . . ?
C201 C202 C203 C208 174(3) . . . . ?
C202 C201 C206 C205 1(4) . . . . ?
C202 C203 C204 C205 3(5) . . . . ?
C203 C204 C205 C206 -2(5) . . . . ?
C203 C204 C205 C207 -179(3) . . . . ?
C204 C205 C206 C201 0(5) . . . . ?
C206 C201 C202 C203 0(4) . . . . ?
C207 C205 C206 C201 177(3) . . . . ?
C208 C203 C204 C205 -173(3) . . . . ?
C211 C212 C213 C214 -6(4) . . . . ?
C211 C212 C213 C217 176(2) . . . . ?
C212 C211 C216 C215 -2(4) . . . . ?
C212 C213 C214 C215 8(4) . . . . ?
C213 C214 C215 C216 -6(4) . . . . ?
C213 C214 C215 C218 177(3) . . . . ?
C214 C215 C216 C211 3(4) . . . . ?
C216 C211 C212 C213 4(4) . . . . ?
C217 C213 C214 C215 -174(3) . . . . ?
C218 C215 C216 C211 -179(2) . . . . ?
C221 C222 C223 C224 2(4) . . . . ?
C221 C222 C223 C228 179(3) . . . . ?
C222 C221 C226 C225 3(4) . . . . ?
C222 C223 C224 C225 -4(4) . . . . ?
C223 C224 C225 C226 6(4) . . . . ?
C223 C224 C225 C227 173(3) . . . . ?
C224 C225 C226 C221 -5(4) . . . . ?
C226 C221 C222 C223 -1(4) . . . . ?
C227 C225 C226 C221 -174(2) . . . . ?
C228 C223 C224 C225 178(3) . . . . ?
C231 C232 C233 C234 -1(4) . . . . ?
C231 C232 C233 C238 -171(2) . . . . ?
C232 C231 C236 C235 -3(4) . . . . ?
C232 C233 C234 C235 1(4) . . . . ?
C233 C234 C235 C236 -3(4) . . . . ?
C233 C234 C235 C237 -178(2) . . . . ?
C234 C235 C236 C231 4(4) . . . . ?
C236 C231 C232 C233 2(4) . . . . ?
C237 C235 C236 C231 180(2) . . . . ?
C238 C233 C234 C235 172(2) . . . . ?
C241 C242 C243 C244 -5(4) . . . . ?
C241 C242 C243 C248 175(2) . . . . ?
C242 C241 C246 C245 3(4) . . . . ?
C242 C243 C244 C245 6(4) . . . . ?
C243 C244 C245 C246 -2(4) . . . . ?
C243 C244 C245 C247 178(3) . . . . ?
C244 C245 C246 C241 -3(4) . . . . ?
C246 C241 C242 C243 1(4) . . . . ?
C247 C245 C246 C241 178(2) . . . . ?
C248 C243 C244 C245 -175(2) . . . . ?

loop_
_smtbx_masks_void_nr
_smtbx_masks_void_average_x
_smtbx_masks_void_average_y
_smtbx_masks_void_average_z
_smtbx_masks_void_volume
_smtbx_masks_void_count_electrons
_smtbx_masks_void_content
1 0.000 -0.537 -0.794 2478.5 393.1 ?
2 0.386 0.754 0.948 9.4 0.4 ?
3 0.453 0.403 0.917 8.6 0.7 ?
4 0.547 0.903 0.083 8.6 0.0 ?
5 0.614 0.254 0.052 9.4 0.0 ?
